data_1571782
loop_
_publ_author_name
'Fan, Jin-Ai'
'Yu, Hao'
'Lin, Yu-Diao'
'Qi, Ming-Qiang'
'Kong, Xiang-Jian'
'Sun, Cai'
'Zheng, Shou-Tian'

_publ_section_title
;
 An organophosphate 3d-4f heterometallic polyoxoniobate nanowire.
;
_journal_issue 26
_journal_name_full Nanoscale
_journal_page_first 12420
_journal_page_last 12423
_journal_paper_doi 10.1039/d4nr01619j
_journal_volume 16
_journal_year 2024
_chemical_formula_sum 'C16 Co2 Dy8 K18 Na5 Nb64 O322 P8'
_chemical_formula_weight 13774.77
_space_group_crystal_system triclinic
_space_group_IT_number 2
_space_group_name_Hall '-P 1'
_space_group_name_H-M_alt 'P -1'
_audit_creation_method SHELXL-2014
_audit_update_record
;
2024-03-02 deposited with the CCDC.	2024-06-05 downloaded from the CCDC.
;
_cell_angle_alpha 66.348(2)
_cell_angle_beta 88.655(2)
_cell_angle_gamma 87.214(2)
_cell_formula_units_Z 1
_cell_length_a 20.5977(14)
_cell_length_b 21.1986(13)
_cell_length_c 25.5465(17)
_cell_measurement_reflns_used 114828
_cell_measurement_temperature 150(2)
_cell_measurement_theta_max 24.619
_cell_measurement_theta_min 3.139
_cell_volume 10205.5(12)
_computing_structure_refinement 'SHELXL-2014 (Sheldrick, 2014)'
_diffrn_ambient_temperature 150(2)
_diffrn_measured_fraction_theta_full 0.981
_diffrn_measured_fraction_theta_max 0.995
_diffrn_measurement_device_type 'CCD area detector'
_diffrn_measurement_method 'phi and omega scans'
_diffrn_radiation_type MoK\a
_diffrn_radiation_wavelength 0.71073
_diffrn_reflns_av_R_equivalents 0.0626
_diffrn_reflns_av_unetI/netI 0.0291
_diffrn_reflns_Laue_measured_fraction_full 0.981
_diffrn_reflns_Laue_measured_fraction_max 0.995
_diffrn_reflns_limit_h_max 24
_diffrn_reflns_limit_h_min -24
_diffrn_reflns_limit_k_max 25
_diffrn_reflns_limit_k_min -25
_diffrn_reflns_limit_l_max 30
_diffrn_reflns_limit_l_min -30
_diffrn_reflns_number 391554
_diffrn_reflns_point_group_measured_fraction_full 0.981
_diffrn_reflns_point_group_measured_fraction_max 0.995
_diffrn_reflns_theta_full 25.242
_diffrn_reflns_theta_max 25.108
_diffrn_reflns_theta_min 1.911
_exptl_absorpt_coefficient_mu 3.560
_exptl_absorpt_correction_T_max 0.2586
_exptl_absorpt_correction_T_min 0.1630
_exptl_crystal_colour pink
_exptl_crystal_density_diffrn 2.241
_exptl_crystal_description block
_exptl_crystal_F_000 6395
_exptl_crystal_size_max 0.05
_exptl_transmission_factor_max 0.10
_exptl_transmission_factor_min 0.12
_platon_squeeze_details ' ?'
_refine_diff_density_max 4.484
_refine_diff_density_min -3.795
_refine_diff_density_rms 0.198
_refine_ls_extinction_method none
_refine_ls_goodness_of_fit_ref 1.045
_refine_ls_hydrogen_treatment undef
_refine_ls_matrix_type full
_refine_ls_number_parameters 1995
_refine_ls_number_reflns 36221
_refine_ls_number_restraints 120
_refine_ls_restrained_S_all 1.052
_refine_ls_R_factor_all 0.0584
_refine_ls_R_factor_gt 0.0479
_refine_ls_shift/su_max 0.003
_refine_ls_shift/su_mean 0.000
_refine_ls_structure_factor_coef Fsqd
_refine_ls_weighting_details 'w=1/[\s^2^(Fo^2^)+(0.0800P)^2^+77.8224P] where P=(Fo^2^+2Fc^2^)/3'
_refine_ls_weighting_scheme calc
_refine_ls_wR_factor_gt 0.1329
_refine_ls_wR_factor_ref 0.1389
_reflns_Friedel_coverage 0.000
_reflns_number_gt 30451
_reflns_number_total 36221
_reflns_threshold_expression 'I > 2\s(I)'
_cod_data_source_file d4nr01619j2.cif
_cod_data_source_block 1
_cod_depositor_comments 'Adding full bibliography for 1571782.cif.'
_cod_database_code 1571782
_shelx_space_group_comment
;
The symmetry employed for this shelxl refinement is uniquely defined
by the following loop, which should always be used as a source of
symmetry information in preference to the above space-group names.
They are only intended as comments.
;
_shelxl_version_number 2014-3

loop_
_space_group_symop_operation_xyz
'x, y, z'
'-x, -y, -z'

loop_
_atom_site_label
_atom_site_type_symbol
_atom_site_fract_x
_atom_site_fract_y
_atom_site_fract_z
_atom_site_U_iso_or_equiv
_atom_site_adp_type
_atom_site_occupancy
_atom_site_site_symmetry_order
_atom_site_calc_flag
_atom_site_refinement_flags_posn
_atom_site_refinement_flags_adp
_atom_site_refinement_flags_occupancy
_atom_site_disorder_assembly
_atom_site_disorder_group
Nb5 Nb 1.26236(3) -0.87008(3) 0.13415(3) 0.02340(15) Uani 1 1 d . . . . .
Nb6 Nb 1.34154(3) -1.17077(3) 0.25870(3) 0.02138(14) Uani 1 1 d . . . . .
Nb7 Nb 1.22185(3) -0.85095(4) -0.31096(3) 0.02313(15) Uani 1 1 d . . . . .
Nb8 Nb 1.37663(3) -0.73017(4) 0.10513(3) 0.02427(15) Uani 1 1 d . . . . .
Nb9 Nb 1.45520(3) -1.20510(3) -0.15363(3) 0.02244(15) Uani 1 1 d . . . . .
Nb10 Nb 1.23588(3) -1.28601(3) 0.28208(3) 0.02343(15) Uani 1 1 d . . . . .
Nb11 Nb 1.35656(3) -1.30713(4) 0.38100(3) 0.02418(15) Uani 1 1 d . . . . .
Nb12 Nb 1.20256(4) -0.72110(4) 0.13256(4) 0.03116(18) Uani 1 1 d . . . . .
Nb13 Nb 1.27896(3) -1.01331(4) 0.27689(3) 0.02575(16) Uani 1 1 d . . . . .
Nb14 Nb 1.15800(4) -0.87331(4) 0.23467(3) 0.02671(16) Uani 1 1 d . . . . .
Nb15 Nb 1.31755(4) -0.92491(4) -0.38584(3) 0.02742(16) Uani 1 1 d . . . . .
Nb16 Nb 1.50614(4) -1.35350(4) -0.15640(3) 0.02737(16) Uani 1 1 d . . . . .
Nb17 Nb 1.34732(3) -1.32075(4) -0.12369(3) 0.02480(15) Uani 1 1 d . . . . .
Nb18 Nb 1.23570(3) -1.18778(4) 0.36239(3) 0.02523(16) Uani 1 1 d . . . . .
Nb19 Nb 1.24508(4) -1.32923(4) 0.48157(3) 0.03017(17) Uani 1 1 d . . . . .
Nb20 Nb 1.00467(4) -0.83192(4) 0.19458(3) 0.02931(17) Uani 1 1 d . . . . .
Nb21 Nb 1.11311(3) -0.82890(3) 0.09467(3) 0.02473(15) Uani 1 1 d . . . . .
Nb22 Nb 1.16405(4) -0.87233(4) -0.42308(3) 0.02882(16) Uani 1 1 d . . . . .
Nb23 Nb 1.19765(3) -0.71391(4) -0.43377(3) 0.02858(17) Uani 1 1 d . . . . .
Nb24 Nb 1.37018(3) -0.90227(4) -0.27480(3) 0.02329(15) Uani 1 1 d . . . . .
Nb25 Nb 1.49212(3) -0.76620(4) -0.31548(3) 0.02481(15) Uani 1 1 d . . . . .
Nb26 Nb 1.29955(4) -1.36002(4) -0.23179(4) 0.03363(18) Uani 1 1 d . . . . .
Nb27 Nb 1.39503(4) -1.47034(4) -0.12723(3) 0.03254(18) Uani 1 1 d . . . . .
Nb28 Nb 1.24778(4) -1.42542(4) 0.40404(3) 0.02868(17) Uani 1 1 d . . . . .
Nb29 Nb 1.42581(3) -1.06043(4) -0.29352(3) 0.02795(16) Uani 1 1 d . . . . .
Nb30 Nb 1.40986(4) -1.24173(4) -0.26079(3) 0.02665(16) Uani 1 1 d . . . . .
Nb31 Nb 1.12775(4) -1.30590(4) 0.38563(3) 0.03098(17) Uani 1 1 d . . . . .
Nb32 Nb 1.45484(4) -1.39471(4) -0.25964(3) 0.03207(17) Uani 1 1 d . . . . .
Nb33 Nb 1.34984(3) -0.76647(4) -0.39581(3) 0.02914(17) Uani 1 1 d . . . . .
Nb34 Nb 1.28866(4) -0.78908(4) -0.50566(3) 0.03303(18) Uani 1 1 d . . . . .
Nb35 Nb 1.04876(4) -0.68118(4) 0.09342(4) 0.03178(18) Uani 1 1 d . . . . .
Nb36 Nb 1.09277(4) -0.72552(4) 0.22995(4) 0.03541(19) Uani 1 1 d . . . . .
Dy1 Dy 1.31574(2) -1.19118(2) -0.05067(2) 0.02471(9) Uani 1 1 d . . . . .
Dy2 Dy 1.20579(2) -0.93991(2) 0.02372(2) 0.02571(9) Uani 1 1 d . . . . .
Dy3 Dy 1.27200(2) -1.18169(2) 0.12080(2) 0.02504(9) Uani 1 1 d . . . . .
Dy4 Dy 1.24921(2) -0.94726(2) -0.14685(2) 0.02601(9) Uani 1 1 d . . . . .
Co1 Co 1.44510(8) -1.65130(9) -0.04543(8) 0.0650(4) Uani 1 1 d . . . . .
K1 K 1.42302(10) -1.03545(10) -0.13171(9) 0.0395(5) Uani 1 1 d . . . . .
K3 K 1.04678(12) -0.89554(14) -0.21551(11) 0.0562(6) Uani 1 1 d . . . . .
K4 K 1.16942(12) -1.09054(12) -0.01661(11) 0.0520(6) Uani 1 1 d . . . . .
K5 K 1.07617(13) -1.06584(17) 0.29597(12) 0.0682(8) Uani 1 1 d . . . . .
K6 K 1.54777(11) -0.95578(14) -0.27675(16) 0.0704(9) Uani 1 1 d . . . . .
K7 K 1.37222(18) -1.02032(13) 0.10814(13) 0.0778(10) Uani 1 1 d . . . . .
K9 K 1.01756(17) -0.9549(2) 0.04935(17) 0.0962(11) Uani 1 1 d . . . . .
K10 K 0.8658(5) -0.7728(5) 0.0939(5) 0.056(2) Uani 0.5 1 d . U P . .
K10A K 0.8535(7) -0.7415(7) 0.0884(6) 0.100(4) Uani 0.5 1 d . . P . .
K11 K 1.0992(2) -1.2449(3) 0.1689(2) 0.1253(16) Uani 1 1 d . . . . .
Na1 Na 0.85090(14) -0.85987(16) 0.28203(14) 0.0272(7) Uani 1 1 d . . . . .
P3 P 1.33976(10) -1.31839(11) 0.08875(10) 0.0284(5) Uani 1 1 d . . . . .
P2 P 1.19636(10) -1.27361(12) 0.05220(10) 0.0308(5) Uani 1 1 d . . . . .
P1 P 1.10167(10) -0.91216(12) -0.09055(10) 0.0319(5) Uani 1 1 d . . . . .
P4 P 1.20855(12) -0.80479(11) -0.11189(11) 0.0370(5) Uani 1 1 d . . . . .
Na2 Na 2.0000 -1.5000 0.5000 0.078(2) Uani 1 2 d S . P . .
C4 C 1.1826(4) -1.0702(4) 0.1118(4) 0.0284(18) Uani 1 1 d . . . . .
C5 C 1.2471(4) -1.0848(4) -0.1409(3) 0.0299(18) Uani 1 1 d . . . . .
C1 C 1.2573(5) -1.3447(5) 0.0833(5) 0.045(2) Uani 1 1 d . . . . .
C2 C 1.2360(6) -1.3893(7) 0.1428(6) 0.076(4) Uani 1 1 d . U . . .
C7 C 1.1228(5) -0.8201(5) -0.1200(5) 0.056(3) Uani 1 1 d . . . . .
C8 C 1.0806(6) -0.7941(7) -0.0764(6) 0.066(3) Uani 1 1 d . U . . .
O15 O 1.2945(2) -1.1482(3) 0.0211(2) 0.0228(11) Uani 1 1 d . . . . .
O17 O 1.2022(3) -0.8769(3) -0.2373(2) 0.0283(12) Uani 1 1 d . . . . .
O20 O 1.2430(2) -1.1861(3) 0.2801(2) 0.0228(11) Uani 1 1 d . . . . .
O21 O 1.3626(3) -1.2779(3) 0.0271(2) 0.0291(12) Uani 1 1 d . . . . .
O22 O 1.3391(3) -0.9256(3) -0.2040(2) 0.0267(12) Uani 1 1 d . . . . .
O23 O 1.3134(2) -0.8103(3) -0.3123(2) 0.0253(12) Uani 1 1 d . . . . .
O24 O 1.2357(3) -1.2663(3) 0.2077(2) 0.0288(12) Uani 1 1 d . . . . .
O25 O 1.2457(3) -1.3022(3) 0.3797(2) 0.0256(12) Uani 1 1 d . . . . .
O26 O 1.3345(2) -1.2782(3) 0.2936(2) 0.0244(11) Uani 1 1 d . . . . .
O27 O 1.1848(3) -0.7594(3) -0.3484(2) 0.0295(12) Uani 1 1 d . . . . .
O28 O 1.3332(2) -1.2049(3) 0.3537(2) 0.0235(11) Uani 1 1 d . . . . .
O29 O 1.3837(3) -0.8666(3) -0.3692(2) 0.0291(13) Uani 1 1 d . . . . .
O30 O 1.2351(3) -0.8170(3) 0.1910(2) 0.0278(12) Uani 1 1 d . . . . .
O31 O 1.2470(2) -0.9780(3) -0.0467(2) 0.0233(11) Uani 1 1 d . . . . .
O33 O 1.3646(3) -1.0086(3) -0.3591(2) 0.0324(13) Uani 1 1 d . . . . .
O34 O 1.2024(3) -0.7839(3) 0.0864(2) 0.0281(12) Uani 1 1 d . . . . .
O35 O 1.3413(3) -1.3212(3) 0.4577(2) 0.0280(12) Uani 1 1 d . . . . .
O36 O 1.3625(3) -1.3882(3) -0.2787(3) 0.0362(14) Uani 1 1 d . . . . .
O37 O 1.4455(3) -1.2988(3) 0.3721(2) 0.0313(13) Uani 1 1 d . . . . .
O38 O 1.4594(3) -1.1204(3) -0.2175(2) 0.0271(12) Uani 1 1 d . . . . .
O39 O 1.3422(3) -1.3991(3) 0.3935(2) 0.0290(12) Uani 1 1 d . . . . .
O40 O 1.1423(3) -0.9460(3) -0.1238(2) 0.0280(12) Uani 1 1 d . . . . .
O41 O 1.2617(3) -0.8226(3) -0.4056(2) 0.0266(12) Uani 1 1 d . . . . .
O42 O 1.2473(3) -0.8401(3) -0.1448(2) 0.0353(14) Uani 1 1 d . . . . .
O43 O 1.4811(3) -1.4424(3) -0.1071(3) 0.0341(13) Uani 1 1 d . . . . .
O44 O 1.5836(3) -1.3423(3) -0.1267(3) 0.0322(13) Uani 1 1 d . . . . .
O46 O 1.2239(3) -0.8362(3) -0.0491(3) 0.0317(13) Uani 1 1 d . . . . .
O47 O 1.1177(3) -0.9446(3) -0.0268(3) 0.0356(14) Uani 1 1 d . . . . .
O48 O 1.1443(3) -0.8156(3) 0.2735(3) 0.0364(14) Uani 1 1 d . . . . .
O49 O 1.1961(3) -1.0420(3) 0.2260(3) 0.0331(13) Uani 1 1 d . . . . .
O50 O 1.3355(3) -1.2749(3) 0.1239(2) 0.0297(12) Uani 1 1 d . . . . .
O51 O 1.4584(3) -0.7848(3) 0.1256(3) 0.0342(14) Uani 1 1 d . . . . .
O52 O 1.3307(3) -1.1571(3) 0.1856(2) 0.0278(12) Uani 1 1 d . . . . .
O53 O 1.2772(3) -1.3264(3) -0.1699(2) 0.0317(13) Uani 1 1 d . . . . .
O54 O 1.4453(3) -1.3118(3) -0.1093(2) 0.0262(12) Uani 1 1 d . . . . .
O55 O 1.3226(3) -0.9530(3) 0.0010(2) 0.0287(12) Uani 1 1 d . . . . .
O56 O 1.2885(2) -0.9304(3) -0.3056(2) 0.0248(12) Uani 1 1 d . . . . .
O57 O 1.4085(3) -1.1798(3) -0.1047(2) 0.0288(12) Uani 1 1 d . . . . .
O58 O 1.2332(3) -0.9500(3) -0.3960(2) 0.0298(12) Uani 1 1 d . . . . .
O59 O 1.2360(3) -1.0929(3) 0.3395(2) 0.0294(12) Uani 1 1 d . . . . .
O60 O 1.4176(3) -0.9841(3) -0.2681(2) 0.0285(12) Uani 1 1 d . . . . .
O168 O 1.2848(3) -1.0701(3) -0.1079(2) 0.0312(13) Uani 1 1 d . . . . .
O62 O 1.3254(3) -1.2625(3) -0.2764(3) 0.0344(13) Uani 1 1 d . . . . .
O63 O 1.2436(3) -1.2246(3) 0.4427(2) 0.0348(14) Uani 1 1 d . . . . .
O64 O 1.3702(3) -1.1239(3) 0.0687(2) 0.0292(12) Uani 1 1 d . . . . .
O65 O 1.3451(3) -0.9579(3) -0.0841(2) 0.0327(13) Uani 1 1 d . . . . .
O66 O 1.1470(3) -1.2057(3) 0.3637(2) 0.0295(13) Uani 1 1 d . . . . .
O67 O 1.3356(3) -0.8826(3) -0.4645(2) 0.0355(14) Uani 1 1 d . . . . .
O68 O 1.2179(3) -1.2325(3) -0.0094(2) 0.0315(13) Uani 1 1 d . . . . .
O69 O 1.0347(3) -0.8666(3) 0.1348(3) 0.0294(13) Uani 1 1 d . . . . .
O70 O 1.3309(3) -1.0793(3) 0.2558(2) 0.0284(12) Uani 1 1 d . . . . .
O71 O 1.4053(3) -1.3521(3) -0.1924(2) 0.0285(12) Uani 1 1 d . . . . .
O72 O 1.1579(3) -0.8916(3) -0.3396(2) 0.0301(13) Uani 1 1 d . . . . .
O73 O 1.4416(3) -0.8476(3) -0.2764(2) 0.0336(14) Uani 1 1 d . . . . .
O74 O 1.2968(3) -0.9413(3) 0.2011(2) 0.0274(12) Uani 1 1 d . . . . .
O75 O 1.1101(3) -0.7794(3) 0.1628(2) 0.0282(12) Uani 1 1 d . . . . .
O76 O 1.3096(3) -1.2883(3) -0.0759(2) 0.0292(12) Uani 1 1 d . . . . .
O77 O 1.4989(3) -1.0381(3) -0.3308(3) 0.0383(15) Uani 1 1 d . . . . .
O78 O 1.3917(3) -1.1262(3) -0.0179(2) 0.0311(13) Uani 1 1 d . . . . .
O79 O 1.3716(2) -1.2276(3) -0.1888(2) 0.0258(12) Uani 1 1 d . . . . .
O80 O 1.3371(3) -0.9960(3) 0.3176(3) 0.0380(14) Uani 1 1 d . . . . .
O82 O 1.2472(3) -1.3456(3) 0.5547(3) 0.0442(16) Uani 1 1 d . . . . .
O84 O 1.4900(2) -1.2534(3) -0.2121(2) 0.0245(11) Uani 1 1 d . . . . .
O86 O 1.1261(3) -0.8695(3) 0.0467(2) 0.0283(12) Uani 1 1 d . . . . .
O87 O 1.2645(3) -0.9115(3) 0.0855(2) 0.0272(12) Uani 1 1 d . . . . .
O89 O 1.4143(3) -1.1493(3) -0.3061(2) 0.0294(12) Uani 1 1 d . . . . .
O91 O 1.1813(3) -0.6940(3) 0.1926(3) 0.0376(15) Uani 1 1 d . . . . .
O92 O 1.3349(3) -0.8129(3) 0.1083(3) 0.0326(13) Uani 1 1 d . . . . .
O93 O 1.1942(3) -1.2309(3) 0.0879(2) 0.0313(13) Uani 1 1 d . . . . .
O94 O 1.2459(3) -1.3843(3) 0.3186(2) 0.0295(12) Uani 1 1 d . . . . .
O95 O 1.2526(3) -1.4206(3) 0.4800(2) 0.0314(13) Uani 1 1 d . . . . .
O97 O 1.4333(3) -1.1820(3) 0.2689(2) 0.0297(13) Uani 1 1 d . . . . .
O98 O 1.1678(3) -0.8983(3) 0.1631(2) 0.0243(11) Uani 1 1 d . . . . .
O99 O 1.4236(3) -0.7330(3) -0.3775(3) 0.0377(15) Uani 1 1 d . . . . .
O100 O 1.1447(3) -0.6578(3) 0.0797(3) 0.0370(14) Uani 1 1 d . . . . .
O102 O 1.4532(3) -1.2897(3) -0.3007(2) 0.0332(13) Uani 1 1 d . . . . .
O103 O 1.0960(3) -0.9133(3) -0.4323(3) 0.0380(14) Uani 1 1 d . . . . .
O104 O 1.0715(3) -0.9028(3) 0.2439(3) 0.0313(13) Uani 1 1 d . . . . .
O105 O 1.1460(3) -1.2845(3) 0.3033(2) 0.0305(13) Uani 1 1 d . . . . .
O106 O 1.3568(3) -1.4180(3) -0.0825(2) 0.0340(13) Uani 1 1 d . . . . .
O108 O 0.9804(3) -0.7438(3) 0.1312(3) 0.0341(14) Uani 1 1 d . . . . .
O109 O 1.3622(3) -0.7546(3) -0.4733(2) 0.0372(15) Uani 1 1 d . . . . .
O110 O 1.2313(3) -1.0620(3) 0.0777(2) 0.0330(14) Uani 1 1 d . . . . .
O111 O 1.2035(3) -0.9513(3) 0.2836(2) 0.0297(12) Uani 1 1 d . . . . .
O112 O 1.1339(3) -0.7777(3) -0.4394(2) 0.0309(13) Uani 1 1 d . . . . .
O113 O 1.3279(3) -1.0932(3) -0.2457(3) 0.0346(14) Uani 1 1 d . . . . .
O114 O 1.2455(3) -1.1475(3) -0.1336(3) 0.0354(14) Uani 1 1 d . . . . .
O115 O 1.0075(3) -0.6092(3) 0.0417(3) 0.0411(15) Uani 1 1 d . . . . .
O117 O 1.5312(3) -1.3793(3) -0.2169(3) 0.0341(13) Uani 1 1 d . . . . .
O118 O 1.2234(3) -1.3622(4) -0.2609(3) 0.0528(19) Uani 1 1 d . . . . .
O119 O 1.1542(3) -1.4024(3) 0.4017(3) 0.0336(13) Uani 1 1 d . . . . .
O120 O 1.3884(3) -0.6878(3) 0.0315(3) 0.0383(15) Uani 1 1 d . . . . .
O121 O 1.2367(3) -0.7092(3) -0.5063(2) 0.0336(13) Uani 1 1 d . . . . .
O123 O 1.3525(4) -0.7780(3) 0.2043(3) 0.0475(17) Uani 1 1 d . . . . .
O124 O 1.2089(3) -0.8401(3) -0.4979(2) 0.0332(13) Uani 1 1 d . . . . .
O125 O 1.2865(3) -0.6931(3) -0.4134(2) 0.0325(13) Uani 1 1 d . . . . .
O126 O 1.0716(3) -0.7406(3) 0.0506(3) 0.0327(13) Uani 1 1 d . . . . .
O127 O 1.1517(3) -1.3218(3) 0.4646(3) 0.0353(14) Uani 1 1 d . . . . .
O129 O 1.0841(4) -0.6865(4) 0.2785(3) 0.0517(18) Uani 1 1 d . . . . .
O1 O 1.3827(3) -1.3834(3) 0.1171(3) 0.0412(15) Uani 1 1 d . . . . .
O133 O 1.1540(3) -0.6344(3) -0.4530(3) 0.0381(15) Uani 1 1 d . . . . .
O134 O 1.3141(3) -1.4519(3) -0.1698(3) 0.0372(14) Uani 1 1 d . . . . .
O136 O 1.2858(3) -0.6895(3) 0.1099(3) 0.0360(14) Uani 1 1 d . . . . .
O137 O 1.4417(3) -1.4798(3) -0.1920(3) 0.0360(14) Uani 1 1 d . . . . .
O138 O 1.0164(3) -0.7815(3) 0.2439(3) 0.0360(14) Uani 1 1 d . . . . .
O139 O 1.4661(4) -0.7158(3) -0.2798(3) 0.0500(18) Uani 1 1 d . . . . .
O140 O 1.2126(3) -1.0346(3) -0.1768(3) 0.0363(14) Uani 1 1 d . . . . .
O141 O 1.2528(3) -1.5141(3) 0.4207(3) 0.0422(16) Uani 1 1 d . . . . .
O142 O 1.0424(3) -1.3045(3) 0.3874(3) 0.0451(17) Uani 1 1 d . . . . .
O143 O 1.0537(3) -0.6566(3) 0.1596(3) 0.0345(14) Uani 1 1 d . . . . .
C3 C 1.3532(4) -1.1306(4) 0.0238(3) 0.0257(17) Uani 1 1 d . . . . .
O145 O 1.5258(5) -0.8346(4) -0.3686(3) 0.066(2) Uani 1 1 d . . . . .
O147 O 1.3918(4) -1.5570(3) -0.0770(3) 0.0473(17) Uani 1 1 d . . . . .
O150 O 1.1765(3) -1.1301(3) 0.1517(3) 0.0491(18) Uani 1 1 d . . . . .
O154 O 1.4936(3) -1.4221(4) -0.3088(3) 0.0484(17) Uani 1 1 d . . . . .
O4 O 1.0298(3) -0.9128(4) -0.1022(3) 0.0476(17) Uani 1 1 d . . . . .
O159 O 1.1455(3) -1.0180(3) 0.1057(3) 0.0469(18) Uani 1 1 d . . . . .
O5 O 1.2636(5) -1.3796(5) 0.0409(4) 0.075(2) Uani 1 1 d . U . . .
C6 C 1.3065(4) -0.9634(4) -0.0426(3) 0.0243(17) Uani 1 1 d . . . . .
O165 O 1.4936(4) -1.6149(5) -0.1330(5) 0.080(3) Uani 1 1 d . U . . .
O169 O 1.3109(3) -0.7651(4) -0.5771(3) 0.0481(17) Uani 1 1 d . . . . .
O2 O 1.2163(4) -0.7282(3) -0.1366(4) 0.069(3) Uani 1 1 d . . . . .
O181 O 1.5024(5) -1.7491(6) -0.0167(5) 0.104(3) Uani 1 1 d . U . . .
O6 O 1.1185(3) -0.7968(4) -0.1885(3) 0.0496(12) Uani 1 1 d . U . . .
O4W O 0.9395(3) -0.8613(4) -0.0527(3) 0.0496(12) Uani 1 1 d . U . . .
O10W O 0.9147(4) -0.9221(4) 0.1122(4) 0.0605(14) Uani 1 1 d . U . . .
O3W O 0.9534(3) -0.9911(3) -0.1774(3) 0.0410(15) Uani 1 1 d . . . . .
O14W O 1.4914(3) -1.0781(3) 0.1619(3) 0.0484(17) Uani 1 1 d . . . . .
O1W O 1.0559(3) -0.9763(4) -0.2758(3) 0.0529(19) Uani 1 1 d . . . . .
O14 O 1.5250(6) -1.6251(7) -0.0069(5) 0.114(4) Uani 1 1 d . U . . .
O2W O 1.0359(6) -0.8118(7) -0.3273(5) 0.124(4) Uani 1 1 d . U . . .
O5W O 1.5124(4) -1.0785(4) -0.0309(4) 0.0605(14) Uani 1 1 d . U . . .
O6W O 1.5939(8) -1.1652(8) 0.1339(7) 0.149(5) Uani 1 1 d . U . . .
O7 O 0.8016(3) -0.7912(3) 0.1996(3) 0.0351(14) Uani 1 1 d . . . . .
O8 O 0.7984(3) -0.9504(3) 0.2775(3) 0.0361(14) Uani 1 1 d . . . . .
O12 O 0.9313(3) -0.8733(3) 0.2178(3) 0.0432(16) Uani 1 1 d . . . . .
O9 O 0.9015(5) -0.7652(5) 0.2934(5) 0.085(3) Uani 1 1 d . . . . .
O10 O 0.9075(5) -0.9388(5) 0.3668(4) 0.079(3) Uani 1 1 d . . . . .
O11 O 0.7666(6) -0.8367(6) 0.3382(5) 0.102(3) Uani 1 1 d . U . . .
O13 O 1.0085(7) -1.3003(8) 0.2597(6) 0.132(5) Uani 1 1 d . U . . .
O15W O 1.1319(3) -1.3062(3) 0.0538(3) 0.0473(17) Uani 1 1 d . . . . .
O16 O 1.0810(4) -1.1573(4) 0.2353(3) 0.062(2) Uani 1 1 d . . . . .
O32 O 1.5680(5) -1.0611(6) -0.1709(6) 0.110(4) Uani 1 1 d . U . . .
O17W O 1.6458(9) -0.3924(8) -0.4565(7) 0.0506(18) Uani 0.5 1 d . . P . .
O19W O 1.6383(3) -1.1711(3) 0.0052(3) 0.0449(17) Uani 1 1 d . . . . .
O22W O 1.6743(4) -1.2423(3) 0.2301(3) 0.0506(18) Uani 1 1 d . . . . .
O23W O 1.7544(4) -1.2787(4) 0.0281(3) 0.056(2) Uani 1 1 d . . . . .
O24W O 1.6327(4) -1.1905(4) 0.6375(3) 0.055(2) Uani 1 1 d . . . . .
O26W O 1.4000(4) -1.3404(5) 0.2282(3) 0.069(3) Uani 1 1 d . . . . .
O27W O 2.0402(4) -1.5918(4) 0.5858(4) 0.063(2) Uani 1 1 d . . . . .
O28W O 1.5000 -0.5000 -0.5000 0.069(4) Uani 1 2 d S . P . .
O29W O 1.5378(4) -0.5930(5) 0.4201(3) 0.068(2) Uani 1 1 d . . . . .
O30W O 1.4324(4) -1.5037(4) 0.0196(3) 0.067(2) Uani 1 1 d . . . . .
O31W O 0.9603(5) -0.7852(5) 0.0120(5) 0.084(3) Uani 1 1 d . . . . .
O32W O 2.0907(4) -1.5272(4) 0.4517(4) 0.067(2) Uani 1 1 d . U . . .
O33W O 1.5219(5) -0.3870(6) -0.5204(5) 0.103(3) Uani 1 1 d . U . . .
O34W O 1.8060(5) -0.4753(5) -0.5698(4) 0.086(3) Uani 1 1 d . U . . .
O13W O 2.0841(4) -1.2338(5) -0.3934(4) 0.066(2) Uani 1 1 d . . . . .
O16W O 1.8037(5) -0.3914(5) -0.3933(4) 0.088(3) Uani 1 1 d . U . . .
O18W O 2.0303(6) -1.6046(7) 0.4071(4) 0.104(4) Uani 1 1 d . . . . .
O36W O 1.9317(5) -1.5703(5) 0.4656(5) 0.100(4) Uani 1 1 d . . . . .
O173 O 1.3342(4) -1.6546(4) -0.0457(3) 0.0041(16) Uiso 0.5 1 d . . P . .
O174 O 1.3764(5) -1.6944(6) -0.0778(5) 0.029(2) Uiso 0.5 1 d . . P . .
O37W O 1.5725(8) -1.1637(9) 0.7067(7) 0.061(4) Uiso 0.5 1 d . . P . .
O38W O 1.6069(8) -1.1250(8) 0.6931(7) 0.060(4) Uiso 0.5 1 d . . P . .
Na1X Na 1.5045(4) -1.3362(5) 0.2195(4) 0.033(2) Uani 0.5 1 d . . P . .
Na1Y Na 1.5213(6) -1.3121(6) 0.1935(5) 0.051(3) Uani 0.5 1 d . . P . .
O40W O 1.6470(4) -0.3973(4) -0.4734(3) 0.0376(18) Uiso 1 1 d . . . . .

loop_
_atom_site_aniso_label
_atom_site_aniso_U_11
_atom_site_aniso_U_22
_atom_site_aniso_U_33
_atom_site_aniso_U_23
_atom_site_aniso_U_13
_atom_site_aniso_U_12
Nb5 0.0215(3) 0.0165(3) 0.0311(4) -0.0085(3) 0.0039(3) -0.0014(3)
Nb6 0.0200(3) 0.0194(3) 0.0211(3) -0.0043(3) 0.0023(3) -0.0018(3)
Nb7 0.0182(3) 0.0221(3) 0.0232(4) -0.0032(3) 0.0021(3) 0.0003(3)
Nb8 0.0198(3) 0.0194(3) 0.0290(4) -0.0048(3) -0.0005(3) -0.0017(3)
Nb9 0.0197(3) 0.0209(3) 0.0246(4) -0.0071(3) 0.0004(3) 0.0009(3)
Nb10 0.0227(3) 0.0204(3) 0.0238(4) -0.0051(3) 0.0024(3) -0.0037(3)
Nb11 0.0211(3) 0.0212(3) 0.0239(4) -0.0025(3) 0.0017(3) -0.0019(3)
Nb12 0.0242(4) 0.0190(4) 0.0512(5) -0.0150(3) 0.0058(3) -0.0035(3)
Nb13 0.0257(4) 0.0206(3) 0.0289(4) -0.0077(3) -0.0002(3) -0.0014(3)
Nb14 0.0259(4) 0.0214(4) 0.0326(4) -0.0107(3) 0.0041(3) -0.0017(3)
Nb15 0.0261(4) 0.0277(4) 0.0229(4) -0.0051(3) 0.0021(3) 0.0044(3)
Nb16 0.0256(4) 0.0224(4) 0.0341(4) -0.0115(3) -0.0034(3) 0.0028(3)
Nb17 0.0243(4) 0.0246(4) 0.0247(4) -0.0089(3) 0.0028(3) -0.0033(3)
Nb18 0.0268(4) 0.0215(4) 0.0238(4) -0.0056(3) 0.0056(3) -0.0006(3)
Nb19 0.0331(4) 0.0279(4) 0.0229(4) -0.0035(3) 0.0057(3) -0.0022(3)
Nb20 0.0228(4) 0.0239(4) 0.0416(4) -0.0138(3) 0.0073(3) -0.0022(3)
Nb21 0.0218(3) 0.0185(3) 0.0325(4) -0.0089(3) 0.0024(3) -0.0002(3)
Nb22 0.0261(4) 0.0290(4) 0.0266(4) -0.0062(3) -0.0016(3) -0.0003(3)
Nb23 0.0222(4) 0.0250(4) 0.0293(4) -0.0016(3) -0.0012(3) 0.0017(3)
Nb24 0.0177(3) 0.0217(3) 0.0228(4) -0.0012(3) 0.0019(3) 0.0001(3)
Nb25 0.0203(3) 0.0210(3) 0.0287(4) -0.0055(3) 0.0030(3) -0.0004(3)
Nb26 0.0295(4) 0.0400(5) 0.0367(4) -0.0205(4) -0.0030(3) -0.0027(3)
Nb27 0.0400(4) 0.0223(4) 0.0338(4) -0.0096(3) 0.0024(3) -0.0039(3)
Nb28 0.0275(4) 0.0201(4) 0.0314(4) -0.0027(3) 0.0031(3) -0.0045(3)
Nb29 0.0237(4) 0.0247(4) 0.0274(4) -0.0029(3) 0.0066(3) 0.0033(3)
Nb30 0.0290(4) 0.0267(4) 0.0223(4) -0.0083(3) 0.0006(3) 0.0026(3)
Nb31 0.0219(4) 0.0286(4) 0.0334(4) -0.0031(3) 0.0064(3) -0.0030(3)
Nb32 0.0351(4) 0.0308(4) 0.0328(4) -0.0157(3) 0.0024(3) 0.0004(3)
Nb33 0.0202(4) 0.0281(4) 0.0264(4) 0.0024(3) 0.0004(3) -0.0023(3)
Nb34 0.0303(4) 0.0367(4) 0.0218(4) -0.0016(3) 0.0021(3) 0.0029(3)
Nb35 0.0256(4) 0.0193(4) 0.0483(5) -0.0117(3) 0.0036(3) 0.0007(3)
Nb36 0.0342(4) 0.0290(4) 0.0497(5) -0.0231(4) 0.0039(4) -0.0001(3)
Dy1 0.02349(19) 0.0263(2) 0.02357(19) -0.00944(15) 0.00086(15) 0.00064(15)
Dy2 0.02186(19) 0.0260(2) 0.0297(2) -0.01178(16) 0.00351(15) -0.00127(15)
Dy3 0.02513(19) 0.02541(19) 0.02318(19) -0.00847(15) 0.00293(15) -0.00078(15)
Dy4 0.02210(19) 0.0290(2) 0.02278(19) -0.00594(16) 0.00251(15) -0.00326(15)
Co1 0.0583(10) 0.0566(10) 0.0684(11) -0.0122(8) -0.0017(8) -0.0072(8)
K1 0.0382(11) 0.0322(10) 0.0388(11) -0.0052(9) 0.0023(9) 0.0029(8)
K3 0.0531(14) 0.0671(16) 0.0560(14) -0.0319(13) 0.0030(11) -0.0116(12)
K4 0.0516(14) 0.0479(13) 0.0544(14) -0.0188(11) 0.0025(11) 0.0016(10)
K5 0.0503(15) 0.103(2) 0.0546(15) -0.0371(15) -0.0001(12) 0.0146(14)
K6 0.0278(11) 0.0548(15) 0.139(3) -0.0504(17) -0.0020(14) 0.0009(10)
K7 0.131(3) 0.0375(13) 0.0676(17) -0.0233(12) -0.0568(18) 0.0197(15)
K9 0.066(2) 0.090(2) 0.108(3) -0.014(2) 0.0199(18) -0.0099(17)
K10 0.043(4) 0.078(5) 0.053(4) -0.029(4) 0.004(3) -0.023(4)
K10A 0.067(7) 0.158(13) 0.078(6) -0.048(9) 0.000(5) -0.031(8)
K11 0.087(3) 0.171(5) 0.144(4) -0.088(4) 0.033(3) -0.038(3)
Na1 0.0140(14) 0.0279(16) 0.0390(18) -0.0129(14) 0.0026(13) 0.0007(12)
P3 0.0271(11) 0.0217(10) 0.0341(12) -0.0088(9) -0.0032(9) 0.0022(8)
P2 0.0237(11) 0.0347(12) 0.0320(12) -0.0107(10) 0.0004(9) -0.0066(9)
P1 0.0202(10) 0.0377(12) 0.0417(13) -0.0200(10) 0.0004(9) -0.0006(9)
P4 0.0397(13) 0.0212(11) 0.0450(14) -0.0072(10) -0.0097(11) -0.0036(9)
Na2 0.035(3) 0.038(3) 0.119(6) 0.010(4) 0.008(3) 0.003(3)
C4 0.022(4) 0.029(4) 0.032(4) -0.009(4) 0.000(3) 0.002(3)
C5 0.027(4) 0.032(5) 0.027(4) -0.009(4) 0.003(3) -0.002(4)
C1 0.041(5) 0.025(5) 0.060(7) -0.005(4) -0.009(5) -0.007(4)
C2 0.052(5) 0.074(5) 0.074(5) 0.002(4) 0.000(4) -0.009(4)
C7 0.042(6) 0.040(6) 0.083(8) -0.022(6) -0.030(6) 0.012(5)
C8 0.061(5) 0.060(5) 0.088(5) -0.041(4) 0.005(4) 0.002(4)
O15 0.024(3) 0.024(3) 0.022(3) -0.010(2) 0.003(2) -0.002(2)
O17 0.024(3) 0.029(3) 0.029(3) -0.011(2) 0.004(2) 0.004(2)
O20 0.021(3) 0.019(3) 0.021(3) 0.000(2) -0.001(2) 0.001(2)
O21 0.032(3) 0.032(3) 0.026(3) -0.015(2) -0.005(2) 0.003(2)
O22 0.023(3) 0.027(3) 0.025(3) -0.005(2) 0.001(2) -0.001(2)
O23 0.020(3) 0.021(3) 0.029(3) -0.004(2) 0.000(2) 0.000(2)
O24 0.032(3) 0.026(3) 0.027(3) -0.010(2) 0.001(2) -0.006(2)
O25 0.028(3) 0.023(3) 0.022(3) -0.004(2) 0.001(2) 0.000(2)
O26 0.021(3) 0.023(3) 0.025(3) -0.006(2) 0.002(2) 0.000(2)
O27 0.022(3) 0.027(3) 0.032(3) -0.005(2) 0.001(2) 0.004(2)
O28 0.024(3) 0.019(3) 0.022(3) -0.003(2) 0.002(2) -0.002(2)
O29 0.021(3) 0.031(3) 0.024(3) 0.000(2) 0.006(2) 0.003(2)
O30 0.026(3) 0.021(3) 0.038(3) -0.013(2) -0.001(2) -0.001(2)
O31 0.023(3) 0.023(3) 0.020(3) -0.004(2) 0.001(2) 0.000(2)
O33 0.031(3) 0.034(3) 0.029(3) -0.010(3) 0.003(2) 0.008(3)
O34 0.026(3) 0.021(3) 0.034(3) -0.008(2) 0.002(2) 0.000(2)
O35 0.027(3) 0.024(3) 0.028(3) -0.005(2) -0.003(2) 0.000(2)
O36 0.044(4) 0.039(3) 0.031(3) -0.019(3) -0.002(3) -0.002(3)
O37 0.026(3) 0.025(3) 0.033(3) -0.001(2) -0.003(2) 0.000(2)
O38 0.026(3) 0.024(3) 0.027(3) -0.006(2) 0.001(2) 0.003(2)
O39 0.030(3) 0.019(3) 0.032(3) -0.004(2) 0.003(2) 0.000(2)
O40 0.023(3) 0.030(3) 0.030(3) -0.011(2) 0.004(2) -0.004(2)
O41 0.024(3) 0.027(3) 0.022(3) -0.003(2) 0.000(2) 0.004(2)
O42 0.044(4) 0.037(3) 0.024(3) -0.010(3) 0.000(3) -0.016(3)
O43 0.040(3) 0.023(3) 0.038(3) -0.011(3) -0.008(3) 0.002(3)
O44 0.029(3) 0.024(3) 0.044(4) -0.014(3) -0.003(3) 0.001(2)
O46 0.029(3) 0.030(3) 0.037(3) -0.014(3) 0.007(3) -0.007(2)
O47 0.021(3) 0.055(4) 0.044(4) -0.033(3) 0.004(3) -0.004(3)
O48 0.037(3) 0.036(3) 0.040(3) -0.019(3) 0.000(3) -0.001(3)
O49 0.025(3) 0.031(3) 0.043(4) -0.016(3) 0.001(3) -0.001(2)
O50 0.030(3) 0.033(3) 0.027(3) -0.013(3) -0.001(2) 0.002(2)
O51 0.029(3) 0.029(3) 0.044(4) -0.015(3) -0.008(3) 0.003(2)
O52 0.026(3) 0.027(3) 0.025(3) -0.005(2) 0.001(2) -0.001(2)
O53 0.028(3) 0.034(3) 0.035(3) -0.016(3) 0.001(2) -0.001(2)
O54 0.025(3) 0.024(3) 0.026(3) -0.006(2) 0.000(2) 0.001(2)
O55 0.024(3) 0.034(3) 0.026(3) -0.011(3) 0.000(2) 0.000(2)
O56 0.021(3) 0.023(3) 0.022(3) -0.001(2) 0.003(2) 0.000(2)
O57 0.025(3) 0.028(3) 0.032(3) -0.011(2) 0.003(2) -0.001(2)
O58 0.031(3) 0.028(3) 0.026(3) -0.006(2) -0.001(2) 0.001(2)
O59 0.031(3) 0.024(3) 0.028(3) -0.006(2) 0.003(2) 0.003(2)
O60 0.022(3) 0.027(3) 0.031(3) -0.006(2) 0.001(2) 0.002(2)
O168 0.033(3) 0.024(3) 0.033(3) -0.008(2) -0.009(3) -0.001(2)
O62 0.034(3) 0.036(3) 0.035(3) -0.017(3) -0.005(3) 0.002(3)
O63 0.045(4) 0.027(3) 0.026(3) -0.004(2) 0.007(3) 0.001(3)
O64 0.031(3) 0.029(3) 0.028(3) -0.012(2) 0.003(2) -0.002(2)
O65 0.018(3) 0.050(4) 0.027(3) -0.012(3) 0.004(2) -0.003(3)
O66 0.023(3) 0.027(3) 0.032(3) -0.005(2) 0.006(2) 0.002(2)
O67 0.032(3) 0.040(3) 0.029(3) -0.010(3) 0.004(3) 0.008(3)
O68 0.024(3) 0.042(3) 0.030(3) -0.016(3) -0.002(2) -0.001(2)
O69 0.025(3) 0.017(3) 0.044(3) -0.011(2) 0.002(2) -0.004(2)
O70 0.027(3) 0.024(3) 0.030(3) -0.007(2) 0.001(2) -0.004(2)
O71 0.029(3) 0.029(3) 0.029(3) -0.013(2) 0.002(2) -0.002(2)
O72 0.028(3) 0.027(3) 0.029(3) -0.005(2) 0.003(2) -0.003(2)
O73 0.024(3) 0.030(3) 0.034(3) 0.001(3) -0.001(2) -0.004(2)
O74 0.021(3) 0.023(3) 0.035(3) -0.009(2) 0.001(2) -0.002(2)
O75 0.028(3) 0.018(3) 0.039(3) -0.012(2) 0.004(2) 0.000(2)
O76 0.033(3) 0.028(3) 0.025(3) -0.008(2) 0.007(2) -0.007(2)
O77 0.029(3) 0.037(3) 0.038(4) -0.006(3) 0.013(3) 0.004(3)
O78 0.024(3) 0.042(3) 0.026(3) -0.013(3) 0.004(2) -0.001(2)
O79 0.021(3) 0.030(3) 0.027(3) -0.012(2) 0.001(2) 0.001(2)
O80 0.039(4) 0.038(3) 0.041(4) -0.018(3) -0.005(3) -0.003(3)
O82 0.052(4) 0.044(4) 0.025(3) -0.003(3) 0.005(3) 0.003(3)
O84 0.023(3) 0.022(3) 0.028(3) -0.010(2) 0.005(2) 0.001(2)
O86 0.024(3) 0.027(3) 0.034(3) -0.013(3) 0.000(2) 0.000(2)
O87 0.023(3) 0.025(3) 0.033(3) -0.011(2) 0.003(2) -0.003(2)
O89 0.032(3) 0.030(3) 0.023(3) -0.007(2) 0.003(2) 0.004(2)
O91 0.030(3) 0.031(3) 0.061(4) -0.028(3) 0.004(3) -0.006(3)
O92 0.031(3) 0.021(3) 0.042(3) -0.009(3) 0.003(3) -0.001(2)
O93 0.022(3) 0.043(3) 0.029(3) -0.014(3) 0.003(2) -0.003(2)
O94 0.033(3) 0.021(3) 0.034(3) -0.010(2) 0.004(2) -0.006(2)
O95 0.029(3) 0.027(3) 0.027(3) 0.002(2) 0.003(2) -0.002(2)
O97 0.023(3) 0.026(3) 0.034(3) -0.005(2) 0.001(2) 0.001(2)
O98 0.025(3) 0.015(3) 0.032(3) -0.008(2) 0.002(2) -0.001(2)
O99 0.022(3) 0.032(3) 0.040(4) 0.007(3) -0.002(3) -0.006(2)
O100 0.026(3) 0.025(3) 0.060(4) -0.017(3) 0.007(3) -0.007(2)
O102 0.040(3) 0.035(3) 0.023(3) -0.012(3) 0.003(2) 0.005(3)
O103 0.037(3) 0.041(4) 0.034(3) -0.012(3) -0.005(3) -0.005(3)
O104 0.032(3) 0.023(3) 0.039(3) -0.012(3) 0.007(3) -0.002(2)
O105 0.020(3) 0.029(3) 0.038(3) -0.008(3) 0.000(2) -0.003(2)
O106 0.042(3) 0.024(3) 0.031(3) -0.004(2) 0.004(3) -0.009(3)
O108 0.025(3) 0.020(3) 0.059(4) -0.018(3) -0.002(3) 0.004(2)
O109 0.030(3) 0.036(3) 0.028(3) 0.005(3) 0.006(2) -0.001(3)
O110 0.031(3) 0.027(3) 0.032(3) -0.003(3) 0.008(3) 0.008(2)
O111 0.032(3) 0.027(3) 0.031(3) -0.013(3) 0.004(2) 0.001(2)
O112 0.023(3) 0.027(3) 0.036(3) -0.005(3) 0.001(2) 0.003(2)
O113 0.026(3) 0.036(3) 0.034(3) -0.005(3) 0.006(2) 0.001(2)
O114 0.042(4) 0.028(3) 0.036(3) -0.013(3) -0.013(3) 0.002(3)
O115 0.035(3) 0.023(3) 0.062(4) -0.015(3) 0.000(3) 0.006(3)
O117 0.032(3) 0.025(3) 0.045(4) -0.015(3) 0.004(3) 0.000(2)
O118 0.036(4) 0.075(5) 0.060(5) -0.039(4) -0.011(3) -0.005(3)
O119 0.026(3) 0.031(3) 0.041(3) -0.010(3) 0.005(3) -0.012(2)
O120 0.052(4) 0.026(3) 0.030(3) -0.003(3) -0.003(3) -0.012(3)
O121 0.031(3) 0.033(3) 0.026(3) 0.000(2) -0.001(2) 0.000(3)
O123 0.061(5) 0.041(4) 0.039(4) -0.015(3) 0.003(3) -0.003(3)
O124 0.035(3) 0.036(3) 0.023(3) -0.006(3) 0.001(2) 0.004(3)
O125 0.027(3) 0.028(3) 0.033(3) -0.003(3) 0.000(2) -0.004(2)
O126 0.027(3) 0.022(3) 0.042(3) -0.006(3) 0.004(3) 0.003(2)
O127 0.030(3) 0.028(3) 0.036(3) -0.001(3) 0.014(3) 0.000(2)
O129 0.060(5) 0.044(4) 0.067(5) -0.040(4) 0.002(4) 0.002(3)
O1 0.041(4) 0.023(3) 0.049(4) -0.004(3) -0.008(3) 0.008(3)
O133 0.028(3) 0.029(3) 0.045(4) -0.003(3) -0.005(3) 0.004(3)
O134 0.039(4) 0.035(3) 0.045(4) -0.024(3) 0.000(3) -0.007(3)
O136 0.028(3) 0.021(3) 0.059(4) -0.015(3) 0.006(3) -0.005(2)
O137 0.038(3) 0.032(3) 0.042(4) -0.018(3) -0.001(3) -0.004(3)
O138 0.029(3) 0.035(3) 0.049(4) -0.023(3) 0.013(3) -0.001(3)
O139 0.065(5) 0.032(4) 0.047(4) -0.012(3) 0.017(3) 0.011(3)
O140 0.038(3) 0.030(3) 0.036(3) -0.010(3) -0.012(3) 0.005(3)
O141 0.046(4) 0.023(3) 0.049(4) -0.004(3) -0.002(3) -0.006(3)
O142 0.022(3) 0.040(4) 0.054(4) 0.001(3) 0.004(3) -0.001(3)
O143 0.029(3) 0.027(3) 0.054(4) -0.023(3) 0.004(3) 0.000(2)
C3 0.032(4) 0.016(4) 0.024(4) -0.004(3) 0.001(3) 0.008(3)
O145 0.111(7) 0.043(4) 0.048(4) -0.025(4) 0.001(4) 0.013(4)
O147 0.071(5) 0.026(3) 0.045(4) -0.013(3) 0.005(3) -0.006(3)
O150 0.042(4) 0.028(3) 0.061(5) -0.003(3) 0.023(3) 0.005(3)
O154 0.053(4) 0.048(4) 0.051(4) -0.028(3) 0.005(3) 0.007(3)
O4 0.021(3) 0.069(5) 0.062(5) -0.036(4) 0.000(3) -0.002(3)
O159 0.043(4) 0.028(3) 0.057(4) -0.006(3) 0.027(3) 0.000(3)
O5 0.078(4) 0.074(4) 0.086(4) -0.044(4) -0.003(3) -0.003(3)
C6 0.027(4) 0.013(4) 0.031(4) -0.007(3) 0.001(3) 0.003(3)
O165 0.059(5) 0.060(5) 0.115(6) -0.028(5) -0.011(5) -0.003(4)
O169 0.043(4) 0.057(4) 0.028(3) -0.002(3) 0.006(3) 0.001(3)
O2 0.083(6) 0.025(4) 0.085(6) -0.003(4) -0.037(5) -0.012(4)
O181 0.083(5) 0.104(5) 0.114(5) -0.036(4) 0.013(4) 0.010(4)
O6 0.039(3) 0.059(3) 0.050(3) -0.022(2) -0.001(2) 0.003(2)
O4W 0.039(3) 0.059(3) 0.050(3) -0.022(2) -0.001(2) 0.003(2)
O10W 0.041(3) 0.075(3) 0.070(3) -0.032(3) 0.002(2) -0.020(2)
O3W 0.041(4) 0.028(3) 0.048(4) -0.009(3) 0.017(3) -0.005(3)
O14W 0.051(4) 0.041(4) 0.046(4) -0.010(3) 0.002(3) -0.005(3)
O1W 0.038(4) 0.043(4) 0.072(5) -0.017(4) 0.016(3) -0.006(3)
O14 0.113(5) 0.125(6) 0.098(5) -0.034(4) -0.022(4) -0.035(4)
O2W 0.087(6) 0.132(8) 0.112(7) -0.013(6) 0.021(6) 0.040(6)
O5W 0.041(3) 0.075(3) 0.070(3) -0.032(3) 0.002(2) -0.020(2)
O6W 0.145(7) 0.146(7) 0.159(7) -0.062(5) 0.005(5) -0.019(5)
O7 0.039(3) 0.033(3) 0.035(3) -0.016(3) -0.015(3) 0.008(3)
O8 0.031(3) 0.031(3) 0.040(4) -0.008(3) 0.001(3) 0.001(3)
O12 0.030(3) 0.031(3) 0.062(4) -0.011(3) 0.008(3) -0.003(3)
O9 0.071(6) 0.086(7) 0.123(8) -0.067(6) 0.039(6) -0.020(5)
O10 0.073(6) 0.078(6) 0.088(7) -0.035(5) -0.013(5) -0.008(5)
O11 0.094(5) 0.103(5) 0.094(5) -0.026(4) 0.007(4) 0.018(4)
O13 0.136(6) 0.134(6) 0.133(6) -0.058(4) -0.002(4) -0.022(4)
O15W 0.033(4) 0.043(4) 0.061(5) -0.014(3) -0.002(3) -0.015(3)
O16 0.051(4) 0.050(4) 0.055(5) 0.006(4) 0.017(4) 0.021(4)
O32 0.079(6) 0.076(6) 0.170(8) -0.043(6) -0.015(6) 0.003(5)
O17W 0.078(5) 0.045(4) 0.037(3) -0.020(3) 0.029(3) -0.052(3)
O19W 0.066(4) 0.020(3) 0.045(4) -0.008(3) 0.031(3) -0.028(3)
O22W 0.078(5) 0.045(4) 0.037(3) -0.020(3) 0.029(3) -0.052(3)
O23W 0.080(5) 0.054(4) 0.043(4) -0.027(4) 0.021(4) -0.037(4)
O24W 0.072(5) 0.070(5) 0.047(4) -0.048(4) 0.032(4) -0.028(4)
O26W 0.065(5) 0.104(7) 0.060(5) -0.061(5) -0.020(4) 0.043(5)
O27W 0.050(5) 0.040(4) 0.089(6) -0.014(4) 0.006(4) -0.008(3)
O28W 0.045(6) 0.074(7) 0.030(5) 0.032(5) 0.021(4) 0.046(5)
O29W 0.080(6) 0.098(7) 0.036(4) -0.036(4) 0.010(4) -0.015(5)
O30W 0.086(6) 0.070(5) 0.032(4) -0.007(4) -0.036(4) 0.008(4)
O31W 0.069(6) 0.068(6) 0.124(8) -0.048(6) -0.039(6) 0.015(5)
O32W 0.050(4) 0.063(4) 0.071(4) -0.008(3) -0.003(3) -0.008(3)
O33W 0.087(5) 0.102(5) 0.094(5) -0.014(4) 0.001(4) 0.003(4)
O34W 0.098(5) 0.080(4) 0.078(4) -0.029(4) 0.009(4) -0.017(4)
O13W 0.053(5) 0.097(6) 0.076(6) -0.065(5) -0.008(4) 0.014(4)
O16W 0.114(5) 0.075(4) 0.074(4) -0.026(3) -0.036(4) -0.019(4)
O18W 0.115(9) 0.145(10) 0.064(6) -0.050(7) 0.002(6) -0.058(8)
O36W 0.089(7) 0.086(7) 0.095(8) -0.002(6) 0.032(6) -0.041(6)
Na1X 0.023(4) 0.035(5) 0.054(6) -0.031(5) 0.001(4) -0.001(3)
Na1Y 0.067(8) 0.050(7) 0.050(7) -0.036(6) -0.020(5) 0.014(5)

loop_
_atom_type_symbol
_atom_type_description
_atom_type_scat_dispersion_real
_atom_type_scat_dispersion_imag
_atom_type_scat_source
O O 0.0106 0.0060 'International Tables Vol C Tables 4.2.6.8 and 6.1.1.4'
Nb Nb -2.0727 0.6215 'International Tables Vol C Tables 4.2.6.8 and 6.1.1.4'
Dy Dy -0.1892 4.4098 'International Tables Vol C Tables 4.2.6.8 and 6.1.1.4'
Co Co 0.3494 0.9721 'International Tables Vol C Tables 4.2.6.8 and 6.1.1.4'
P P 0.1023 0.0942 'International Tables Vol C Tables 4.2.6.8 and 6.1.1.4'
K K 0.2009 0.2494 'International Tables Vol C Tables 4.2.6.8 and 6.1.1.4'
C C 0.0033 0.0016 'International Tables Vol C Tables 4.2.6.8 and 6.1.1.4'
Na Na 0.0362 0.0249 'International Tables Vol C Tables 4.2.6.8 and 6.1.1.4'

loop_
_geom_angle_atom_site_label_1
_geom_angle_atom_site_label_2
_geom_angle_atom_site_label_3
_geom_angle
_geom_angle_site_symmetry_1
_geom_angle_site_symmetry_3
_geom_angle_publ_flag
O87 Nb5 O74 101.4(2) . . ?
O87 Nb5 O92 101.1(2) . . ?
O74 Nb5 O92 101.0(2) . . ?
O87 Nb5 O98 94.7(2) . . ?
O74 Nb5 O98 90.2(2) . . ?
O92 Nb5 O98 158.3(2) . . ?
O87 Nb5 O34 98.2(2) . . ?
O74 Nb5 O34 156.3(2) . . ?
O92 Nb5 O34 88.1(2) . . ?
O98 Nb5 O34 74.9(2) . . ?
O87 Nb5 O30 166.7(2) . . ?
O74 Nb5 O30 85.0(2) . . ?
O92 Nb5 O30 88.9(2) . . ?
O98 Nb5 O30 73.5(2) . . ?
O34 Nb5 O30 73.1(2) . . ?
O87 Nb5 Nb21 85.11(17) . . ?
O74 Nb5 Nb21 129.62(16) . . ?
O92 Nb5 Nb21 126.97(17) . . ?
O98 Nb5 Nb21 39.44(14) . . ?
O34 Nb5 Nb21 39.27(15) . . ?
O30 Nb5 Nb21 81.83(14) . . ?
O87 Nb5 Nb14 132.11(17) . . ?
O74 Nb5 Nb14 76.26(17) . . ?
O92 Nb5 Nb14 126.56(18) . . ?
O98 Nb5 Nb14 38.38(15) . . ?
O34 Nb5 Nb14 80.71(15) . . ?
O30 Nb5 Nb14 37.81(14) . . ?
Nb21 Nb5 Nb14 63.91(2) . . ?
O87 Nb5 Nb12 135.74(18) . . ?
O74 Nb5 Nb12 122.41(17) . . ?
O92 Nb5 Nb12 77.82(17) . . ?
O98 Nb5 Nb12 80.52(14) . . ?
O34 Nb5 Nb12 37.87(16) . . ?
O30 Nb5 Nb12 37.73(14) . . ?
Nb21 Nb5 Nb12 63.36(2) . . ?
Nb14 Nb5 Nb12 61.67(2) . . ?
O87 Nb5 K7 42.41(18) . . ?
O74 Nb5 K7 64.74(17) . . ?
O92 Nb5 K7 87.62(18) . . ?
O98 Nb5 K7 114.00(15) . . ?
O34 Nb5 K7 138.20(16) . . ?
O30 Nb5 K7 148.24(15) . . ?
Nb21 Nb5 K7 124.46(5) . . ?
Nb14 Nb5 K7 132.80(5) . . ?
Nb12 Nb5 K7 164.68(6) . . ?
O52 Nb6 O97 104.0(2) . . ?
O52 Nb6 O70 102.2(2) . . ?
O97 Nb6 O70 98.0(2) . . ?
O52 Nb6 O20 94.5(2) . . ?
O97 Nb6 O20 157.9(2) . . ?
O70 Nb6 O20 89.7(2) . . ?
O52 Nb6 O26 97.0(2) . . ?
O97 Nb6 O26 89.9(2) . . ?
O70 Nb6 O26 156.6(2) . . ?
O20 Nb6 O26 75.69(19) . . ?
O52 Nb6 O28 165.3(2) . . ?
O97 Nb6 O28 87.1(2) . . ?
O70 Nb6 O28 85.4(2) . . ?
O20 Nb6 O28 72.78(19) . . ?
O26 Nb6 O28 73.0(2) . . ?
O52 Nb6 Nb10 83.52(17) . . ?
O97 Nb6 Nb10 129.26(17) . . ?
O70 Nb6 Nb10 129.90(16) . . ?
O20 Nb6 Nb10 40.30(14) . . ?
O26 Nb6 Nb10 39.56(14) . . ?
O28 Nb6 Nb10 81.96(13) . . ?
O52 Nb6 Nb11 135.34(18) . . ?
O97 Nb6 Nb11 77.55(17) . . ?
O70 Nb6 Nb11 121.97(17) . . ?
O20 Nb6 Nb11 80.78(13) . . ?
O26 Nb6 Nb11 38.57(15) . . ?
O28 Nb6 Nb11 37.04(13) . . ?
Nb10 Nb6 Nb11 64.28(2) . . ?
O52 Nb6 Nb18 131.67(17) . . ?
O97 Nb6 Nb18 124.17(18) . . ?
O70 Nb6 Nb18 76.84(16) . . ?
O20 Nb6 Nb18 37.76(14) . . ?
O26 Nb6 Nb18 80.53(14) . . ?
O28 Nb6 Nb18 37.40(13) . . ?
Nb10 Nb6 Nb18 64.04(2) . . ?
Nb11 Nb6 Nb18 61.12(2) . . ?
O52 Nb6 K6 113.09(18) . 2_835 ?
O97 Nb6 K6 53.41(17) . 2_835 ?
O70 Nb6 K6 44.74(17) . 2_835 ?
O20 Nb6 K6 129.31(15) . 2_835 ?
O26 Nb6 K6 136.20(15) . 2_835 ?
O28 Nb6 K6 81.22(14) . 2_835 ?
Nb10 Nb6 K6 162.78(6) . 2_835 ?
Nb11 Nb6 K6 103.40(6) . 2_835 ?
Nb18 Nb6 K6 99.86(5) . 2_835 ?
O52 Nb6 K7 43.85(18) . . ?
O97 Nb6 K7 88.07(17) . . ?
O70 Nb6 K7 64.18(17) . . ?
O20 Nb6 K7 113.87(14) . . ?
O26 Nb6 K7 138.42(15) . . ?
O28 Nb6 K7 148.17(14) . . ?
Nb10 Nb6 K7 124.17(5) . . ?
Nb11 Nb6 K7 164.89(6) . . ?
Nb18 Nb6 K7 132.84(5) . . ?
K6 Nb6 K7 70.77(7) 2_835 . ?
O17 Nb7 O27 105.7(2) . . ?
O17 Nb7 O72 104.6(2) . . ?
O27 Nb7 O72 94.0(2) . . ?
O17 Nb7 O56 99.6(2) . . ?
O27 Nb7 O56 152.5(2) . . ?
O72 Nb7 O56 89.8(2) . . ?
O17 Nb7 O23 99.7(2) . . ?
O27 Nb7 O23 89.8(2) . . ?
O72 Nb7 O23 153.4(2) . . ?
O56 Nb7 O23 75.3(2) . . ?
O17 Nb7 O41 172.7(2) . . ?
O27 Nb7 O41 79.7(2) . . ?
O72 Nb7 O41 79.7(2) . . ?
O56 Nb7 O41 74.24(19) . . ?
O23 Nb7 O41 75.1(2) . . ?
O17 Nb7 Nb24 88.62(17) . . ?
O27 Nb7 Nb24 129.79(17) . . ?
O72 Nb7 Nb24 129.20(17) . . ?
O56 Nb7 Nb24 39.38(15) . . ?
O23 Nb7 Nb24 40.01(14) . . ?
O41 Nb7 Nb24 84.10(13) . . ?
O17 Nb7 Nb22 137.33(19) . . ?
O27 Nb7 Nb22 83.78(18) . . ?
O72 Nb7 Nb22 32.78(17) . . ?
O56 Nb7 Nb22 84.88(15) . . ?
O23 Nb7 Nb22 122.26(15) . . ?
O41 Nb7 Nb22 47.22(13) . . ?
Nb24 Nb7 Nb22 117.46(3) . . ?
O17 Nb7 Nb23 138.50(17) . . ?
O27 Nb7 Nb23 32.83(17) . . ?
O72 Nb7 Nb23 84.45(16) . . ?
O56 Nb7 Nb23 121.12(14) . . ?
O23 Nb7 Nb23 84.67(14) . . ?
O41 Nb7 Nb23 47.04(13) . . ?
Nb24 Nb7 Nb23 117.19(3) . . ?
Nb22 Nb7 Nb23 60.58(2) . . ?
O120 Nb8 O51 99.5(3) . . ?
O120 Nb8 O92 100.1(3) . . ?
O51 Nb8 O92 88.3(2) . . ?
O120 Nb8 O44 96.4(3) . 2_835 ?
O51 Nb8 O44 89.0(2) . 2_835 ?
O92 Nb8 O44 163.5(2) . 2_835 ?
O120 Nb8 O136 98.1(3) . . ?
O51 Nb8 O136 162.3(3) . . ?
O92 Nb8 O136 87.6(2) . . ?
O44 Nb8 O136 90.1(2) 2_835 . ?
O120 Nb8 O123 173.9(3) . . ?
O51 Nb8 O123 86.1(3) . . ?
O92 Nb8 O123 82.3(2) . . ?
O44 Nb8 O123 81.3(2) 2_835 . ?
O136 Nb8 O123 76.3(3) . . ?
O57 Nb9 O38 101.2(2) . . ?
O57 Nb9 O51 103.4(3) . 2_835 ?
O38 Nb9 O51 100.5(2) . 2_835 ?
O57 Nb9 O54 96.4(2) . . ?
O38 Nb9 O54 157.1(2) . . ?
O51 Nb9 O54 89.5(2) 2_835 . ?
O57 Nb9 O79 93.2(2) . . ?
O38 Nb9 O79 89.5(2) . . ?
O51 Nb9 O79 158.4(2) 2_835 . ?
O54 Nb9 O79 74.9(2) . . ?
O57 Nb9 O84 164.5(2) . . ?
O38 Nb9 O84 86.1(2) . . ?
O51 Nb9 O84 88.5(2) 2_835 . ?
O54 Nb9 O84 73.5(2) . . ?
O79 Nb9 O84 73.1(2) . . ?
O57 Nb9 Nb17 83.18(18) . . ?
O38 Nb9 Nb17 128.61(17) . . ?
O51 Nb9 Nb17 128.59(18) 2_835 . ?
O54 Nb9 Nb17 39.34(15) . . ?
O79 Nb9 Nb17 39.21(15) . . ?
O84 Nb9 Nb17 81.61(14) . . ?
O57 Nb9 Nb16 134.98(18) . . ?
O38 Nb9 Nb16 123.16(17) . . ?
O51 Nb9 Nb16 77.79(17) 2_835 . ?
O54 Nb9 Nb16 38.79(15) . . ?
O79 Nb9 Nb16 80.71(14) . . ?
O84 Nb9 Nb16 37.41(14) . . ?
Nb17 Nb9 Nb16 64.04(2) . . ?
O57 Nb9 Nb30 131.00(18) . . ?
O38 Nb9 Nb30 76.30(17) . . ?
O51 Nb9 Nb30 125.34(19) 2_835 . ?
O54 Nb9 Nb30 81.08(15) . . ?
O79 Nb9 Nb30 38.62(14) . . ?
O84 Nb9 Nb30 37.20(14) . . ?
Nb17 Nb9 Nb30 64.10(2) . . ?
Nb16 Nb9 Nb30 61.57(2) . . ?
O57 Nb9 K1 44.30(18) . . ?
O38 Nb9 K1 61.22(17) . . ?
O51 Nb9 K1 91.83(18) 2_835 . ?
O54 Nb9 K1 139.70(15) . . ?
O79 Nb9 K1 109.74(15) . . ?
O84 Nb9 K1 146.82(14) . . ?
Nb17 Nb9 K1 122.31(4) . . ?
Nb16 Nb9 K1 169.21(4) . . ?
Nb30 Nb9 K1 128.37(4) . . ?
O24 Nb10 O94 105.4(2) . . ?
O24 Nb10 O105 105.3(3) . . ?
O94 Nb10 O105 93.7(2) . . ?
O24 Nb10 O26 99.7(2) . . ?
O94 Nb10 O26 89.9(2) . . ?
O105 Nb10 O26 152.7(2) . . ?
O24 Nb10 O20 100.0(2) . . ?
O94 Nb10 O20 152.7(2) . . ?
O105 Nb10 O20 89.4(2) . . ?
O26 Nb10 O20 75.7(2) . . ?
O24 Nb10 O25 173.1(2) . . ?
O94 Nb10 O25 79.2(2) . . ?
O105 Nb10 O25 79.4(2) . . ?
O26 Nb10 O25 74.81(19) . . ?
O20 Nb10 O25 74.73(19) . . ?
O24 Nb10 Nb6 88.70(18) . . ?
O94 Nb10 Nb6 129.74(17) . . ?
O105 Nb10 Nb6 129.34(17) . . ?
O26 Nb10 Nb6 39.85(14) . . ?
O20 Nb10 Nb6 39.97(14) . . ?
O25 Nb10 Nb6 84.39(13) . . ?
O24 Nb10 Nb31 137.87(18) . . ?
O94 Nb10 Nb31 83.70(17) . . ?
O105 Nb10 Nb31 32.60(18) . . ?
O26 Nb10 Nb31 121.66(15) . . ?
O20 Nb10 Nb31 84.43(14) . . ?
O25 Nb10 Nb31 46.99(13) . . ?
Nb6 Nb10 Nb31 117.31(3) . . ?
O24 Nb10 Nb28 137.93(18) . . ?
O94 Nb10 Nb28 32.56(17) . . ?
O105 Nb10 Nb28 83.99(17) . . ?
O26 Nb10 Nb28 84.67(14) . . ?
O20 Nb10 Nb28 121.41(14) . . ?
O25 Nb10 Nb28 46.80(13) . . ?
Nb6 Nb10 Nb28 117.32(3) . . ?
Nb31 Nb10 Nb28 60.52(2) . . ?
O24 Nb10 K11 46.15(19) . . ?
O94 Nb10 K11 106.62(19) . . ?
O105 Nb10 K11 59.13(19) . . ?
O26 Nb10 K11 144.56(16) . . ?
O20 Nb10 K11 98.27(16) . . ?
O25 Nb10 K11 138.17(14) . . ?
Nb6 Nb10 K11 116.88(8) . . ?
Nb31 Nb10 K11 91.73(7) . . ?
Nb28 Nb10 K11 125.70(8) . . ?
O37 Nb11 O35 104.2(2) . . ?
O37 Nb11 O39 105.3(2) . . ?
O35 Nb11 O39 94.0(2) . . ?
O37 Nb11 O28 96.5(2) . . ?
O35 Nb11 O28 91.8(2) . . ?
O39 Nb11 O28 155.2(2) . . ?
O37 Nb11 O26 96.9(2) . . ?
O35 Nb11 O26 157.2(2) . . ?
O39 Nb11 O26 88.7(2) . . ?
O28 Nb11 O26 77.1(2) . . ?
O37 Nb11 O25 171.2(2) . . ?
O35 Nb11 O25 81.5(2) . . ?
O39 Nb11 O25 80.7(2) . . ?
O28 Nb11 O25 76.4(2) . . ?
O26 Nb11 O25 76.60(19) . . ?
O37 Nb11 Nb6 87.24(17) . . ?
O35 Nb11 Nb6 133.42(17) . . ?
O39 Nb11 Nb6 126.76(18) . . ?
O28 Nb11 Nb6 41.73(15) . . ?
O26 Nb11 Nb6 38.13(14) . . ?
O25 Nb11 Nb6 84.02(13) . . ?
O37 Nb11 Nb19 138.58(19) . . ?
O35 Nb11 Nb19 34.43(17) . . ?
O39 Nb11 Nb19 85.08(17) . . ?
O28 Nb11 Nb19 86.21(15) . . ?
O26 Nb11 Nb19 123.74(14) . . ?
O25 Nb11 Nb19 47.20(13) . . ?
Nb6 Nb11 Nb19 118.80(3) . . ?
O37 Nb11 Nb28 138.98(18) . . ?
O35 Nb11 Nb28 85.13(17) . . ?
O39 Nb11 Nb28 33.67(17) . . ?
O28 Nb11 Nb28 123.43(15) . . ?
O26 Nb11 Nb28 84.65(14) . . ?
O25 Nb11 Nb28 47.20(13) . . ?
Nb6 Nb11 Nb28 115.36(3) . . ?
Nb19 Nb11 Nb28 61.06(2) . . ?
O136 Nb12 O100 106.7(3) . . ?
O136 Nb12 O91 104.5(3) . . ?
O100 Nb12 O91 95.8(3) . . ?
O136 Nb12 O30 94.5(2) . . ?
O100 Nb12 O30 155.8(2) . . ?
O91 Nb12 O30 90.1(3) . . ?
O136 Nb12 O34 95.6(2) . . ?
O100 Nb12 O34 89.9(2) . . ?
O91 Nb12 O34 156.5(2) . . ?
O30 Nb12 O34 76.1(2) . . ?
O136 Nb12 O75 169.1(2) . . ?
O100 Nb12 O75 81.4(2) . . ?
O91 Nb12 O75 81.6(2) . . ?
O30 Nb12 O75 76.3(2) . . ?
O34 Nb12 O75 76.8(2) . . ?
O136 Nb12 Nb36 139.0(2) . . ?
O100 Nb12 Nb36 85.73(19) . . ?
O91 Nb12 Nb36 34.57(17) . . ?
O30 Nb12 Nb36 85.92(16) . . ?
O34 Nb12 Nb36 123.97(15) . . ?
O75 Nb12 Nb36 47.31(14) . . ?
O136 Nb12 Nb35 140.75(19) . . ?
O100 Nb12 Nb35 34.08(17) . . ?
O91 Nb12 Nb35 86.14(19) . . ?
O30 Nb12 Nb35 123.63(15) . . ?
O34 Nb12 Nb35 85.95(15) . . ?
O75 Nb12 Nb35 47.53(14) . . ?
Nb36 Nb12 Nb35 61.16(3) . . ?
O136 Nb12 Nb5 85.53(17) . . ?
O100 Nb12 Nb5 127.72(19) . . ?
O91 Nb12 Nb5 130.9(2) . . ?
O30 Nb12 Nb5 40.85(15) . . ?
O34 Nb12 Nb5 37.86(15) . . ?
O75 Nb12 Nb5 83.66(13) . . ?
Nb36 Nb12 Nb5 117.95(3) . . ?
Nb35 Nb12 Nb5 116.07(3) . . ?
O80 Nb13 O70 98.5(3) . . ?
O80 Nb13 O74 100.3(3) . . ?
O70 Nb13 O74 89.1(2) . . ?
O80 Nb13 O59 99.3(3) . . ?
O70 Nb13 O59 89.4(2) . . ?
O74 Nb13 O59 160.4(2) . . ?
O80 Nb13 O111 99.9(3) . . ?
O70 Nb13 O111 161.6(2) . . ?
O74 Nb13 O111 87.6(2) . . ?
O59 Nb13 O111 87.7(2) . . ?
O80 Nb13 O49 176.6(3) . . ?
O70 Nb13 O49 81.9(2) . . ?
O74 Nb13 O49 83.1(2) . . ?
O59 Nb13 O49 77.3(2) . . ?
O111 Nb13 O49 79.7(2) . . ?
O80 Nb13 K6 52.0(2) . 2_835 ?
O70 Nb13 K6 49.60(17) . 2_835 ?
O74 Nb13 K6 82.57(16) . 2_835 ?
O59 Nb13 K6 110.95(17) . 2_835 ?
O111 Nb13 K6 147.30(17) . 2_835 ?
O49 Nb13 K6 129.37(15) . 2_835 ?
O111 Nb14 O48 106.8(3) . . ?
O111 Nb14 O104 102.3(2) . . ?
O48 Nb14 O104 94.8(3) . . ?
O111 Nb14 O30 98.9(2) . . ?
O48 Nb14 O30 90.7(2) . . ?
O104 Nb14 O30 155.5(2) . . ?
O111 Nb14 O98 95.2(2) . . ?
O48 Nb14 O98 156.3(2) . . ?
O104 Nb14 O98 89.1(2) . . ?
O30 Nb14 O98 76.8(2) . . ?
O111 Nb14 O75 171.1(2) . . ?
O48 Nb14 O75 80.8(2) . . ?
O104 Nb14 O75 81.3(2) . . ?
O30 Nb14 O75 76.0(2) . . ?
O98 Nb14 O75 76.7(2) . . ?
O111 Nb14 Nb5 87.51(17) . . ?
O48 Nb14 Nb5 131.97(19) . . ?
O104 Nb14 Nb5 127.35(18) . . ?
O30 Nb14 Nb5 41.36(15) . . ?
O98 Nb14 Nb5 38.28(14) . . ?
O75 Nb14 Nb5 83.92(14) . . ?
O111 Nb14 Nb36 140.63(17) . . ?
O48 Nb14 Nb36 33.88(19) . . ?
O104 Nb14 Nb36 85.37(17) . . ?
O30 Nb14 Nb36 85.99(15) . . ?
O98 Nb14 Nb36 123.76(14) . . ?
O75 Nb14 Nb36 47.16(14) . . ?
Nb5 Nb14 Nb36 118.53(3) . . ?
O111 Nb14 Nb20 135.89(18) . . ?
O48 Nb14 Nb20 85.10(19) . . ?
O104 Nb14 Nb20 33.62(17) . . ?
O30 Nb14 Nb20 123.76(16) . . ?
O98 Nb14 Nb20 85.33(14) . . ?
O75 Nb14 Nb20 47.92(13) . . ?
Nb5 Nb14 Nb20 116.21(3) . . ?
Nb36 Nb14 Nb20 61.10(2) . . ?
O111 Nb14 K5 59.00(18) . . ?
O48 Nb14 K5 120.2(2) . . ?
O104 Nb14 K5 46.14(17) . . ?
O30 Nb14 K5 145.15(15) . . ?
O98 Nb14 K5 78.78(14) . . ?
O75 Nb14 K5 121.59(14) . . ?
Nb5 Nb14 K5 106.64(4) . . ?
Nb36 Nb14 K5 128.52(4) . . ?
Nb20 Nb14 K5 78.09(4) . . ?
O33 Nb15 O67 105.9(2) . . ?
O33 Nb15 O58 103.0(3) . . ?
O67 Nb15 O58 94.4(3) . . ?
O33 Nb15 O29 98.6(2) . . ?
O67 Nb15 O29 90.9(2) . . ?
O58 Nb15 O29 155.4(2) . . ?
O33 Nb15 O56 95.7(2) . . ?
O67 Nb15 O56 156.8(2) . . ?
O58 Nb15 O56 88.7(2) . . ?
O29 Nb15 O56 77.5(2) . . ?
O33 Nb15 O41 171.6(2) . . ?
O67 Nb15 O41 81.4(2) . . ?
O58 Nb15 O41 80.2(2) . . ?
O29 Nb15 O41 76.8(2) . . ?
O56 Nb15 O41 76.54(19) . . ?
O33 Nb15 Nb24 87.51(19) . . ?
O67 Nb15 Nb24 133.1(2) . . ?
O58 Nb15 Nb24 126.78(17) . . ?
O29 Nb15 Nb24 42.21(15) . . ?
O56 Nb15 Nb24 38.13(15) . . ?
O41 Nb15 Nb24 84.39(14) . . ?
O33 Nb15 Nb34 140.23(18) . . ?
O67 Nb15 Nb34 34.29(18) . . ?
O58 Nb15 Nb34 84.97(17) . . ?
O29 Nb15 Nb34 85.98(15) . . ?
O56 Nb15 Nb34 123.71(14) . . ?
O41 Nb15 Nb34 47.24(13) . . ?
Nb24 Nb15 Nb34 119.01(3) . . ?
O33 Nb15 Nb22 136.17(19) . . ?
O67 Nb15 Nb22 85.23(18) . . ?
O58 Nb15 Nb22 33.21(17) . . ?
O29 Nb15 Nb22 123.90(15) . . ?
O56 Nb15 Nb22 84.85(14) . . ?
O41 Nb15 Nb22 47.26(14) . . ?
Nb24 Nb15 Nb22 115.83(3) . . ?
Nb34 Nb15 Nb22 61.12(2) . . ?
O44 Nb16 O43 104.7(3) . . ?
O44 Nb16 O117 104.6(3) . . ?
O43 Nb16 O117 94.7(3) . . ?
O44 Nb16 O84 97.5(2) . . ?
O43 Nb16 O84 154.8(2) . . ?
O117 Nb16 O84 91.2(2) . . ?
O44 Nb16 O54 96.1(2) . . ?
O43 Nb16 O54 88.9(2) . . ?
O117 Nb16 O54 157.3(2) . . ?
O84 Nb16 O54 76.7(2) . . ?
O44 Nb16 O71 171.4(2) . . ?
O43 Nb16 O71 80.6(2) . . ?
O117 Nb16 O71 81.5(2) . . ?
O84 Nb16 O71 76.0(2) . . ?
O54 Nb16 O71 77.0(2) . . ?
O44 Nb16 Nb9 87.10(17) . . ?
O43 Nb16 Nb9 127.36(19) . . ?
O117 Nb16 Nb9 132.34(18) . . ?
O84 Nb16 Nb9 41.16(15) . . ?
O54 Nb16 Nb9 38.48(14) . . ?
O71 Nb16 Nb9 84.28(14) . . ?
O44 Nb16 Nb32 139.04(19) . . ?
O43 Nb16 Nb32 85.03(18) . . ?
O117 Nb16 Nb32 34.46(18) . . ?
O84 Nb16 Nb32 86.06(15) . . ?
O54 Nb16 Nb32 124.18(15) . . ?
O71 Nb16 Nb32 47.25(14) . . ?
Nb9 Nb16 Nb32 118.75(3) . . ?
O44 Nb16 Nb27 138.73(18) . . ?
O43 Nb16 Nb27 34.07(18) . . ?
O117 Nb16 Nb27 85.54(18) . . ?
O84 Nb16 Nb27 122.57(15) . . ?
O54 Nb16 Nb27 85.01(15) . . ?
O71 Nb16 Nb27 46.74(14) . . ?
Nb9 Nb16 Nb27 115.65(3) . . ?
Nb32 Nb16 Nb27 60.80(2) . . ?
O76 Nb17 O106 106.0(3) . . ?
O76 Nb17 O53 104.4(3) . . ?
O106 Nb17 O53 93.9(3) . . ?
O76 Nb17 O79 98.9(2) . . ?
O106 Nb17 O79 153.2(2) . . ?
O53 Nb17 O79 89.2(2) . . ?
O76 Nb17 O54 100.6(2) . . ?
O106 Nb17 O54 89.7(2) . . ?
O53 Nb17 O54 152.6(2) . . ?
O79 Nb17 O54 75.9(2) . . ?
O76 Nb17 O71 173.1(2) . . ?
O106 Nb17 O71 79.6(2) . . ?
O53 Nb17 O71 78.8(2) . . ?
O79 Nb17 O71 74.9(2) . . ?
O54 Nb17 O71 75.2(2) . . ?
O76 Nb17 Nb9 89.26(18) . . ?
O106 Nb17 Nb9 129.29(19) . . ?
O53 Nb17 Nb9 129.27(18) . . ?
O79 Nb17 Nb9 40.11(15) . . ?
O54 Nb17 Nb9 39.58(14) . . ?
O71 Nb17 Nb9 84.03(13) . . ?
O76 Nb17 Nb27 139.33(18) . . ?
O106 Nb17 Nb27 33.35(18) . . ?
O53 Nb17 Nb27 83.08(17) . . ?
O79 Nb17 Nb27 121.43(15) . . ?
O54 Nb17 Nb27 85.25(15) . . ?
O71 Nb17 Nb27 46.57(13) . . ?
Nb9 Nb17 Nb27 117.13(3) . . ?
O59 Nb18 O66 103.8(2) . . ?
O59 Nb18 O63 105.2(3) . . ?
O66 Nb18 O63 94.5(3) . . ?
O59 Nb18 O28 97.7(2) . . ?
O66 Nb18 O28 155.5(2) . . ?
O63 Nb18 O28 90.8(2) . . ?
O59 Nb18 O20 95.8(2) . . ?
O66 Nb18 O20 89.3(2) . . ?
O63 Nb18 O20 157.1(2) . . ?
O28 Nb18 O20 77.1(2) . . ?
O59 Nb18 O25 171.6(2) . . ?
O66 Nb18 O25 81.3(2) . . ?
O63 Nb18 O25 80.8(2) . . ?
O28 Nb18 O25 76.1(2) . . ?
O20 Nb18 O25 77.45(19) . . ?
O59 Nb18 Nb31 137.65(18) . . ?
O66 Nb18 Nb31 33.85(17) . . ?
O63 Nb18 Nb31 85.17(19) . . ?
O28 Nb18 Nb31 123.49(15) . . ?
O20 Nb18 Nb31 85.52(14) . . ?
O25 Nb18 Nb31 47.62(13) . . ?
O59 Nb18 Nb6 87.68(17) . . ?
O66 Nb18 Nb6 127.11(18) . . ?
O63 Nb18 Nb6 132.52(19) . . ?
O28 Nb18 Nb6 41.76(14) . . ?
O20 Nb18 Nb6 37.88(14) . . ?
O25 Nb18 Nb6 83.92(13) . . ?
Nb31 Nb18 Nb6 115.62(3) . . ?
O59 Nb18 Nb19 138.99(18) . . ?
O66 Nb18 Nb19 85.26(17) . . ?
O63 Nb18 Nb19 33.83(18) . . ?
O28 Nb18 Nb19 86.01(14) . . ?
O20 Nb18 Nb19 124.62(14) . . ?
O25 Nb18 Nb19 47.23(13) . . ?
Nb31 Nb18 Nb19 61.16(2) . . ?
Nb6 Nb18 Nb19 118.78(3) . . ?
O59 Nb18 K5 58.45(18) . . ?
O66 Nb18 K5 47.16(17) . . ?
O63 Nb18 K5 116.48(19) . . ?
O28 Nb18 K5 146.66(15) . . ?
O20 Nb18 K5 82.27(14) . . ?
O25 Nb18 K5 124.50(14) . . ?
Nb31 Nb18 K5 79.99(5) . . ?
Nb6 Nb18 K5 109.23(4) . . ?
Nb19 Nb18 K5 127.33(5) . . ?
O82 Nb19 O95 104.2(3) . . ?
O82 Nb19 O127 103.8(3) . . ?
O95 Nb19 O127 91.0(2) . . ?
O82 Nb19 O63 103.3(3) . . ?
O95 Nb19 O63 152.1(2) . . ?
O127 Nb19 O63 86.8(2) . . ?
O82 Nb19 O35 103.5(3) . . ?
O95 Nb19 O35 85.9(2) . . ?
O127 Nb19 O35 152.4(2) . . ?
O63 Nb19 O35 83.4(2) . . ?
O82 Nb19 O25 177.2(3) . . ?
O95 Nb19 O25 77.8(2) . . ?
O127 Nb19 O25 78.0(2) . . ?
O63 Nb19 O25 74.6(2) . . ?
O35 Nb19 O25 74.6(2) . . ?
O82 Nb19 Nb18 134.3(2) . . ?
O95 Nb19 Nb18 121.43(17) . . ?
O127 Nb19 Nb18 78.40(16) . . ?
O63 Nb19 Nb18 31.14(17) . . ?
O35 Nb19 Nb18 79.93(15) . . ?
O25 Nb19 Nb18 43.65(12) . . ?
O82 Nb19 Nb11 134.6(2) . . ?
O95 Nb19 Nb11 78.23(16) . . ?
O127 Nb19 Nb11 121.52(18) . . ?
O63 Nb19 Nb11 79.36(16) . . ?
O35 Nb19 Nb11 31.17(15) . . ?
O25 Nb19 Nb11 43.55(13) . . ?
Nb18 Nb19 Nb11 61.06(2) . . ?
O82 Nb19 Nb31 135.5(2) . . ?
O95 Nb19 Nb31 82.23(17) . . ?
O127 Nb19 Nb31 31.68(17) . . ?
O63 Nb19 Nb31 81.39(18) . . ?
O35 Nb19 Nb31 120.98(16) . . ?
O25 Nb19 Nb31 46.39(13) . . ?
Nb18 Nb19 Nb31 59.22(2) . . ?
Nb11 Nb19 Nb31 89.88(3) . . ?
O12 Nb20 O108 105.0(3) . . ?
O12 Nb20 O138 104.6(3) . . ?
O108 Nb20 O138 89.1(3) . . ?
O12 Nb20 O69 102.2(3) . . ?
O108 Nb20 O69 87.2(2) . . ?
O138 Nb20 O69 153.0(2) . . ?
O12 Nb20 O104 102.8(3) . . ?
O108 Nb20 O104 151.9(2) . . ?
O138 Nb20 O104 87.1(2) . . ?
O69 Nb20 O104 83.7(2) . . ?
O12 Nb20 O75 177.2(2) . . ?
O108 Nb20 O75 77.2(2) . . ?
O138 Nb20 O75 77.0(2) . . ?
O69 Nb20 O75 76.1(2) . . ?
O104 Nb20 O75 74.9(2) . . ?
O12 Nb20 Nb14 133.9(2) . . ?
O108 Nb20 Nb14 121.05(17) . . ?
O138 Nb20 Nb14 77.97(17) . . ?
O69 Nb20 Nb14 81.13(16) . . ?
O104 Nb20 Nb14 31.21(16) . . ?
O75 Nb20 Nb14 43.87(13) . . ?
O12 Nb20 Nb21 133.3(2) . . ?
O108 Nb20 Nb21 78.36(17) . . ?
O138 Nb20 Nb21 122.08(17) . . ?
O69 Nb20 Nb21 31.25(15) . . ?
O104 Nb20 Nb21 80.16(16) . . ?
O75 Nb20 Nb21 45.08(13) . . ?
Nb14 Nb20 Nb21 62.55(2) . . ?
O12 Nb20 Nb35 135.7(2) . . ?
O108 Nb20 Nb35 30.66(16) . . ?
O138 Nb20 Nb35 81.48(18) . . ?
O69 Nb20 Nb35 81.85(15) . . ?
O104 Nb20 Nb35 121.43(16) . . ?
O75 Nb20 Nb35 46.58(13) . . ?
Nb14 Nb20 Nb35 90.40(3) . . ?
Nb21 Nb20 Nb35 59.67(2) . . ?
O12 Nb20 K10 62.8(3) . . ?
O108 Nb20 K10 46.4(2) . . ?
O138 Nb20 K10 116.7(2) . . ?
O69 Nb20 K10 78.9(2) . . ?
O104 Nb20 K10 154.0(2) . . ?
O75 Nb20 K10 118.7(2) . . ?
Nb14 Nb20 K10 156.80(18) . . ?
Nb21 Nb20 K10 94.30(18) . . ?
Nb35 Nb20 K10 75.18(16) . . ?
O12 Nb20 Na1 29.2(2) . . ?
O108 Nb20 Na1 99.78(18) . . ?
O138 Nb20 Na1 75.82(17) . . ?
O69 Nb20 Na1 131.10(16) . . ?
O104 Nb20 Na1 106.21(17) . . ?
O75 Nb20 Na1 152.72(14) . . ?
Nb14 Nb20 Na1 130.51(6) . . ?
Nb21 Nb20 Na1 161.73(6) . . ?
Nb35 Nb20 Na1 125.56(5) . . ?
K10 Nb20 Na1 72.35(18) . . ?
O12 Nb20 K10A 66.2(3) . . ?
O108 Nb20 K10A 40.4(3) . . ?
O138 Nb20 K10A 108.7(3) . . ?
O69 Nb20 K10A 85.2(3) . . ?
O104 Nb20 K10A 162.3(3) . . ?
O75 Nb20 K10A 115.7(2) . . ?
Nb14 Nb20 K10A 157.8(2) . . ?
Nb21 Nb20 K10A 97.2(2) . . ?
Nb35 Nb20 K10A 70.3(2) . . ?
K10 Nb20 K10A 8.4(3) . . ?
Na1 Nb20 K10A 71.4(2) . . ?
O86 Nb21 O69 104.5(2) . . ?
O86 Nb21 O126 105.6(3) . . ?
O69 Nb21 O126 93.5(2) . . ?
O86 Nb21 O34 99.2(2) . . ?
O69 Nb21 O34 153.7(2) . . ?
O126 Nb21 O34 90.8(2) . . ?
O86 Nb21 O98 98.5(2) . . ?
O69 Nb21 O98 89.8(2) . . ?
O126 Nb21 O98 154.0(2) . . ?
O34 Nb21 O98 75.6(2) . . ?
O86 Nb21 O75 172.4(2) . . ?
O69 Nb21 O75 80.2(2) . . ?
O126 Nb21 O75 79.8(2) . . ?
O34 Nb21 O75 75.1(2) . . ?
O98 Nb21 O75 75.4(2) . . ?
O86 Nb21 Nb5 88.05(18) . . ?
O69 Nb21 Nb5 129.41(17) . . ?
O126 Nb21 Nb5 130.53(17) . . ?
O34 Nb21 Nb5 39.76(15) . . ?
O98 Nb21 Nb5 39.63(14) . . ?
O75 Nb21 Nb5 84.37(13) . . ?
O86 Nb21 Nb35 138.48(18) . . ?
O69 Nb21 Nb35 83.89(16) . . ?
O126 Nb21 Nb35 32.93(19) . . ?
O34 Nb21 Nb35 85.81(15) . . ?
O98 Nb21 Nb35 122.45(15) . . ?
O75 Nb21 Nb35 47.14(13) . . ?
Nb5 Nb21 Nb35 118.18(3) . . ?
O86 Nb21 Nb20 137.50(18) . . ?
O69 Nb21 Nb20 33.00(17) . . ?
O126 Nb21 Nb20 84.03(17) . . ?
O34 Nb21 Nb20 122.34(16) . . ?
O98 Nb21 Nb20 84.86(15) . . ?
O75 Nb21 Nb20 47.41(13) . . ?
Nb5 Nb21 Nb20 117.33(3) . . ?
Nb35 Nb21 Nb20 60.47(2) . . ?
O86 Nb21 K9 43.92(18) . . ?
O69 Nb21 K9 60.80(18) . . ?
O126 Nb21 K9 102.72(19) . . ?
O34 Nb21 K9 142.80(16) . . ?
O98 Nb21 K9 101.37(15) . . ?
O75 Nb21 K9 140.97(14) . . ?
Nb5 Nb21 K9 118.28(6) . . ?
Nb35 Nb21 K9 123.54(6) . . ?
Nb20 Nb21 K9 93.73(6) . . ?
O103 Nb22 O112 105.4(3) . . ?
O103 Nb22 O124 104.5(3) . . ?
O112 Nb22 O124 89.6(2) . . ?
O103 Nb22 O72 101.7(3) . . ?
O112 Nb22 O72 88.2(2) . . ?
O124 Nb22 O72 153.4(2) . . ?
O103 Nb22 O58 102.9(3) . . ?
O112 Nb22 O58 151.5(2) . . ?
O124 Nb22 O58 86.5(2) . . ?
O72 Nb22 O58 83.0(2) . . ?
O103 Nb22 O41 176.2(2) . . ?
O112 Nb22 O41 77.9(2) . . ?
O124 Nb22 O41 77.2(2) . . ?
O72 Nb22 O41 76.5(2) . . ?
O58 Nb22 O41 73.7(2) . . ?
O103 Nb22 Nb7 132.7(2) . . ?
O112 Nb22 Nb7 78.84(18) . . ?
O124 Nb22 Nb7 122.77(18) . . ?
O72 Nb22 Nb7 31.15(16) . . ?
O58 Nb22 Nb7 79.62(16) . . ?
O41 Nb22 Nb7 45.62(12) . . ?
O103 Nb22 Nb15 133.6(2) . . ?
O112 Nb22 Nb15 121.00(17) . . ?
O124 Nb22 Nb15 77.80(17) . . ?
O72 Nb22 Nb15 80.75(16) . . ?
O58 Nb22 Nb15 30.76(16) . . ?
O41 Nb22 Nb15 43.16(12) . . ?
Nb7 Nb22 Nb15 62.49(2) . . ?
O133 Nb23 O121 103.7(3) . . ?
O133 Nb23 O112 104.8(3) . . ?
O121 Nb23 O112 89.0(2) . . ?
O133 Nb23 O27 103.3(3) . . ?
O121 Nb23 O27 152.9(2) . . ?
O112 Nb23 O27 86.8(2) . . ?
O133 Nb23 O125 102.9(3) . . ?
O121 Nb23 O125 87.1(2) . . ?
O112 Nb23 O125 152.3(2) . . ?
O27 Nb23 O125 84.3(2) . . ?
O133 Nb23 O41 177.8(2) . . ?
O121 Nb23 O41 76.7(2) . . ?
O112 Nb23 O41 77.4(2) . . ?
O27 Nb23 O41 76.2(2) . . ?
O125 Nb23 O41 75.0(2) . . ?
O133 Nb23 Nb33 134.1(2) . . ?
O121 Nb23 Nb33 78.20(17) . . ?
O112 Nb23 Nb33 121.19(16) . . ?
O27 Nb23 Nb33 81.12(15) . . ?
O125 Nb23 Nb33 31.34(17) . . ?
O41 Nb23 Nb33 43.78(13) . . ?
O133 Nb23 Nb7 134.2(2) . . ?
O121 Nb23 Nb7 122.08(17) . . ?
O112 Nb23 Nb7 78.27(16) . . ?
O27 Nb23 Nb7 30.97(16) . . ?
O125 Nb23 Nb7 80.64(16) . . ?
O41 Nb23 Nb7 45.45(12) . . ?
Nb33 Nb23 Nb7 62.61(2) . . ?
O22 Nb24 O60 101.6(2) . . ?
O22 Nb24 O73 102.7(3) . . ?
O60 Nb24 O73 98.6(2) . . ?
O22 Nb24 O56 95.1(2) . . ?
O60 Nb24 O56 92.1(2) . . ?
O73 Nb24 O56 156.9(2) . . ?
O22 Nb24 O23 96.3(2) . . ?
O60 Nb24 O23 159.0(2) . . ?
O73 Nb24 O23 87.9(2) . . ?
O56 Nb24 O23 75.4(2) . . ?
O22 Nb24 O29 166.0(2) . . ?
O60 Nb24 O29 86.8(2) . . ?
O73 Nb24 O29 86.8(2) . . ?
O56 Nb24 O29 73.3(2) . . ?
O23 Nb24 O29 73.6(2) . . ?
O22 Nb24 Nb7 83.57(17) . . ?
O60 Nb24 Nb7 131.33(17) . . ?
O73 Nb24 Nb7 127.84(17) . . ?
O56 Nb24 Nb7 39.35(15) . . ?
O23 Nb24 Nb7 40.10(14) . . ?
O29 Nb24 Nb7 82.53(14) . . ?
O22 Nb24 Nb15 132.45(18) . . ?
O60 Nb24 Nb15 78.59(17) . . ?
O73 Nb24 Nb15 124.51(18) . . ?
O56 Nb24 Nb15 38.08(14) . . ?
O23 Nb24 Nb15 81.32(15) . . ?
O29 Nb24 Nb15 37.88(15) . . ?
Nb7 Nb24 Nb15 64.22(2) . . ?
O22 Nb24 Nb33 134.24(17) . . ?
O60 Nb24 Nb33 123.93(17) . . ?
O73 Nb24 Nb33 76.75(17) . . ?
O56 Nb24 Nb33 80.26(14) . . ?
O23 Nb24 Nb33 38.25(15) . . ?
O29 Nb24 Nb33 37.68(14) . . ?
Nb7 Nb24 Nb33 64.08(2) . . ?
Nb15 Nb24 Nb33 61.61(2) . . ?
O22 Nb24 K1 46.82(17) . . ?
O60 Nb24 K1 58.63(17) . . ?
O73 Nb24 K1 90.71(17) . . ?
O56 Nb24 K1 112.32(14) . . ?
O23 Nb24 K1 141.65(16) . . ?
O29 Nb24 K1 144.56(14) . . ?
Nb7 Nb24 K1 124.99(4) . . ?
Nb15 Nb24 K1 128.86(4) . . ?
Nb33 Nb24 K1 167.39(4) . . ?
O22 Nb24 K6 112.49(18) . . ?
O60 Nb24 K6 44.24(17) . . ?
O73 Nb24 K6 54.53(18) . . ?
O56 Nb24 K6 130.80(16) . . ?
O23 Nb24 K6 135.93(15) . . ?
O29 Nb24 K6 81.31(15) . . ?
Nb7 Nb24 K6 163.49(6) . . ?
Nb15 Nb24 K6 100.44(6) . . ?
Nb33 Nb24 K6 104.07(6) . . ?
K1 Nb24 K6 68.78(6) . . ?
O139 Nb25 O73 100.7(3) . . ?
O139 Nb25 O97 101.6(3) . 2_835 ?
O73 Nb25 O97 87.7(2) . 2_835 ?
O139 Nb25 O99 97.6(3) . . ?
O73 Nb25 O99 88.0(2) . . ?
O97 Nb25 O99 160.8(3) 2_835 . ?
O139 Nb25 O37 99.5(3) . 2_835 ?
O73 Nb25 O37 159.8(3) . 2_835 ?
O97 Nb25 O37 89.2(2) 2_835 2_835 ?
O99 Nb25 O37 88.5(2) . 2_835 ?
O139 Nb25 O145 177.8(3) . . ?
O73 Nb25 O145 79.7(3) . . ?
O97 Nb25 O145 80.6(3) 2_835 . ?
O99 Nb25 O145 80.2(3) . . ?
O37 Nb25 O145 80.2(3) 2_835 . ?
O139 Nb25 K6 137.3(2) . . ?
O73 Nb25 K6 52.80(18) . . ?
O97 Nb25 K6 51.55(17) 2_835 . ?
O99 Nb25 K6 112.08(19) . . ?
O37 Nb25 K6 110.92(17) 2_835 . ?
O145 Nb25 K6 44.51(19) . . ?
O118 Nb26 O134 105.4(3) . . ?
O118 Nb26 O36 104.2(3) . . ?
O134 Nb26 O36 88.2(3) . . ?
O118 Nb26 O62 103.1(3) . . ?
O134 Nb26 O62 151.3(2) . . ?
O36 Nb26 O62 87.6(2) . . ?
O118 Nb26 O53 103.6(3) . . ?
O134 Nb26 O53 86.5(2) . . ?
O36 Nb26 O53 152.2(2) . . ?
O62 Nb26 O53 84.1(2) . . ?
O118 Nb26 O71 177.7(3) . . ?
O134 Nb26 O71 76.6(2) . . ?
O36 Nb26 O71 76.7(2) . . ?
O62 Nb26 O71 74.8(2) . . ?
O53 Nb26 O71 75.5(2) . . ?
O118 Nb26 Nb30 134.2(3) . . ?
O134 Nb26 Nb30 120.40(18) . . ?
O36 Nb26 Nb30 78.39(18) . . ?
O62 Nb26 Nb30 31.21(17) . . ?
O53 Nb26 Nb30 80.82(16) . . ?
O71 Nb26 Nb30 43.79(13) . . ?
O118 Nb26 Nb27 136.3(3) . . ?
O134 Nb26 Nb27 30.90(17) . . ?
O36 Nb26 Nb27 80.85(18) . . ?
O62 Nb26 Nb27 120.54(17) . . ?
O53 Nb26 Nb27 80.67(17) . . ?
O71 Nb26 Nb27 45.74(13) . . ?
Nb30 Nb26 Nb27 89.50(3) . . ?
O147 Nb27 O134 105.1(3) . . ?
O147 Nb27 O137 102.5(3) . . ?
O134 Nb27 O137 89.7(3) . . ?
O147 Nb27 O106 102.1(3) . . ?
O134 Nb27 O106 89.0(3) . . ?
O137 Nb27 O106 154.8(2) . . ?
O147 Nb27 O43 101.6(3) . . ?
O134 Nb27 O43 153.2(2) . . ?
O137 Nb27 O43 86.4(2) . . ?
O106 Nb27 O43 83.5(2) . . ?
O147 Nb27 O71 176.4(3) . . ?
O134 Nb27 O71 78.4(2) . . ?
O137 Nb27 O71 77.9(2) . . ?
O106 Nb27 O71 77.2(2) . . ?
O43 Nb27 O71 74.8(2) . . ?
O147 Nb27 Nb16 132.7(2) . . ?
O134 Nb27 Nb16 122.10(18) . . ?
O137 Nb27 Nb16 78.11(17) . . ?
O106 Nb27 Nb16 81.30(16) . . ?
O43 Nb27 Nb16 31.28(16) . . ?
O71 Nb27 Nb16 43.75(13) . . ?
O147 Nb27 Nb17 133.4(2) . . ?
O134 Nb27 Nb17 79.68(17) . . ?
O137 Nb27 Nb17 124.02(18) . . ?
O106 Nb27 Nb17 31.33(16) . . ?
O43 Nb27 Nb17 80.62(16) . . ?
O71 Nb27 Nb17 46.15(13) . . ?
Nb16 Nb27 Nb17 63.17(2) . . ?
O147 Nb27 Nb32 134.1(2) . . ?
O134 Nb27 Nb32 81.02(19) . . ?
O137 Nb27 Nb32 31.58(17) . . ?
O106 Nb27 Nb32 123.65(16) . . ?
O43 Nb27 Nb32 81.83(17) . . ?
O71 Nb27 Nb32 46.46(13) . . ?
Nb16 Nb27 Nb32 59.57(2) . . ?
Nb17 Nb27 Nb32 92.51(3) . . ?
O147 Nb27 Nb26 136.4(2) . . ?
O134 Nb27 Nb26 31.29(18) . . ?
O137 Nb27 Nb26 82.46(18) . . ?
O106 Nb27 Nb26 83.43(17) . . ?
O43 Nb27 Nb26 121.95(16) . . ?
O71 Nb27 Nb26 47.12(13) . . ?
Nb16 Nb27 Nb26 90.81(3) . . ?
Nb17 Nb27 Nb26 60.69(2) . . ?
Nb32 Nb27 Nb26 60.43(2) . . ?
O141 Nb28 O119 104.4(3) . . ?
O141 Nb28 O95 103.4(3) . . ?
O119 Nb28 O95 89.7(2) . . ?
O141 Nb28 O94 102.7(3) . . ?
O119 Nb28 O94 87.1(2) . . ?
O95 Nb28 O94 153.7(2) . . ?
O141 Nb28 O39 103.4(3) . . ?
O119 Nb28 O39 152.1(2) . . ?
O95 Nb28 O39 86.4(2) . . ?
O94 Nb28 O39 84.4(2) . . ?
O141 Nb28 O25 177.6(3) . . ?
O119 Nb28 O25 78.0(2) . . ?
O95 Nb28 O25 77.2(2) . . ?
O94 Nb28 O25 76.6(2) . . ?
O39 Nb28 O25 74.2(2) . . ?
O141 Nb28 Nb11 134.1(2) . . ?
O119 Nb28 Nb11 121.50(17) . . ?
O95 Nb28 Nb11 77.82(16) . . ?
O94 Nb28 Nb11 81.68(16) . . ?
O39 Nb28 Nb11 30.88(15) . . ?
O25 Nb28 Nb11 43.55(13) . . ?
O141 Nb28 Nb10 133.7(2) . . ?
O119 Nb28 Nb10 78.68(17) . . ?
O95 Nb28 Nb10 122.97(16) . . ?
O94 Nb28 Nb10 30.99(15) . . ?
O39 Nb28 Nb10 80.41(15) . . ?
O25 Nb28 Nb10 45.84(12) . . ?
Nb11 Nb28 Nb10 63.04(2) . . ?
O141 Nb28 Nb31 135.9(2) . . ?
O119 Nb28 Nb31 31.52(17) . . ?
O95 Nb28 Nb31 81.92(16) . . ?
O94 Nb28 Nb31 81.76(16) . . ?
O39 Nb28 Nb31 120.71(15) . . ?
O25 Nb28 Nb31 46.48(13) . . ?
Nb11 Nb28 Nb31 89.99(3) . . ?
Nb10 Nb28 Nb31 59.69(2) . . ?
O77 Nb29 O38 99.7(3) . . ?
O77 Nb29 O60 97.7(3) . . ?
O38 Nb29 O60 88.7(2) . . ?
O77 Nb29 O33 98.1(3) . . ?
O38 Nb29 O33 162.1(2) . . ?
O60 Nb29 O33 90.2(2) . . ?
O77 Nb29 O89 96.9(3) . . ?
O38 Nb29 O89 86.6(2) . . ?
O60 Nb29 O89 165.2(2) . . ?
O33 Nb29 O89 89.9(2) . . ?
O77 Nb29 O113 177.6(3) . . ?
O38 Nb29 O113 80.9(2) . . ?
O60 Nb29 O113 84.5(2) . . ?
O33 Nb29 O113 81.2(2) . . ?
O89 Nb29 O113 80.8(2) . . ?
O77 Nb29 K6 52.0(2) . . ?
O38 Nb29 K6 79.31(17) . . ?
O60 Nb29 K6 50.11(16) . . ?
O33 Nb29 K6 113.30(18) . . ?
O89 Nb29 K6 141.98(16) . . ?
O113 Nb29 K6 130.35(17) . . ?
O89 Nb30 O102 106.8(2) . . ?
O89 Nb30 O62 103.1(3) . . ?
O102 Nb30 O62 94.1(3) . . ?
O89 Nb30 O84 98.7(2) . . ?
O102 Nb30 O84 90.8(2) . . ?
O62 Nb30 O84 155.2(2) . . ?
O89 Nb30 O79 95.3(2) . . ?
O102 Nb30 O79 156.2(2) . . ?
O62 Nb30 O79 89.2(2) . . ?
O84 Nb30 O79 77.1(2) . . ?
O89 Nb30 O71 171.0(2) . . ?
O102 Nb30 O71 80.7(2) . . ?
O62 Nb30 O71 80.9(2) . . ?
O84 Nb30 O71 76.0(2) . . ?
O79 Nb30 O71 76.6(2) . . ?
O89 Nb30 Nb9 87.13(18) . . ?
O102 Nb30 Nb9 131.86(18) . . ?
O62 Nb30 Nb9 128.09(18) . . ?
O84 Nb30 Nb9 41.09(14) . . ?
O79 Nb30 Nb9 38.96(14) . . ?
O71 Nb30 Nb9 84.11(14) . . ?
O89 Nb30 Nb26 136.19(18) . . ?
O102 Nb30 Nb26 84.84(19) . . ?
O62 Nb30 Nb26 33.16(18) . . ?
O84 Nb30 Nb26 123.73(15) . . ?
O79 Nb30 Nb26 85.10(15) . . ?
O71 Nb30 Nb26 47.94(14) . . ?
Nb9 Nb30 Nb26 116.61(3) . . ?
O89 Nb30 Nb32 140.78(17) . . ?
O102 Nb30 Nb32 33.93(18) . . ?
O62 Nb30 Nb32 84.88(18) . . ?
O84 Nb30 Nb32 85.74(15) . . ?
O79 Nb30 Nb32 123.47(15) . . ?
O71 Nb30 Nb32 46.96(14) . . ?
Nb9 Nb30 Nb32 118.25(3) . . ?
Nb26 Nb30 Nb32 61.10(2) . . ?
O142 Nb31 O119 104.6(3) . . ?
O142 Nb31 O127 103.7(3) . . ?
O119 Nb31 O127 89.3(2) . . ?
O142 Nb31 O105 101.7(3) . . ?
O119 Nb31 O105 87.6(2) . . ?
O127 Nb31 O105 154.4(2) . . ?
O142 Nb31 O66 102.8(3) . . ?
O119 Nb31 O66 152.5(2) . . ?
O127 Nb31 O66 87.2(2) . . ?
O105 Nb31 O66 84.0(2) . . ?
O142 Nb31 O25 177.3(2) . . ?
O119 Nb31 O25 77.7(2) . . ?
O127 Nb31 O25 77.7(2) . . ?
O105 Nb31 O25 76.8(2) . . ?
O66 Nb31 O25 74.9(2) . . ?
O142 Nb31 Nb18 133.8(2) . . ?
O119 Nb31 Nb18 121.56(16) . . ?
O127 Nb31 Nb18 78.65(17) . . ?
O105 Nb31 Nb18 81.43(16) . . ?
O66 Nb31 Nb18 31.17(15) . . ?
O25 Nb31 Nb18 43.87(12) . . ?
O142 Nb31 Nb10 132.8(2) . . ?
O119 Nb31 Nb10 78.69(17) . . ?
O127 Nb31 Nb10 123.53(16) . . ?
O105 Nb31 Nb10 31.18(15) . . ?
O66 Nb31 Nb10 80.60(15) . . ?
O25 Nb31 Nb10 45.88(12) . . ?
Nb18 Nb31 Nb10 63.03(2) . . ?
O142 Nb31 Nb28 136.0(2) . . ?
O119 Nb31 Nb28 31.39(16) . . ?
O127 Nb31 Nb28 81.92(17) . . ?
O105 Nb31 Nb28 82.24(16) . . ?
O66 Nb31 Nb28 121.19(15) . . ?
O25 Nb31 Nb28 46.34(12) . . ?
Nb18 Nb31 Nb28 90.17(3) . . ?
Nb10 Nb31 Nb28 59.79(2) . . ?
O142 Nb31 Nb19 135.2(2) . . ?
O119 Nb31 Nb19 80.94(17) . . ?
O127 Nb31 Nb19 31.52(16) . . ?
O105 Nb31 Nb19 123.09(16) . . ?
O66 Nb31 Nb19 81.86(16) . . ?
O25 Nb31 Nb19 46.24(12) . . ?
Nb18 Nb31 Nb19 59.62(2) . . ?
Nb10 Nb31 Nb19 92.03(3) . . ?
Nb28 Nb31 Nb19 60.13(2) . . ?
O154 Nb32 O36 104.2(3) . . ?
O154 Nb32 O137 104.5(3) . . ?
O36 Nb32 O137 90.6(3) . . ?
O154 Nb32 O102 103.1(3) . . ?
O36 Nb32 O102 86.7(3) . . ?
O137 Nb32 O102 152.1(2) . . ?
O154 Nb32 O117 102.6(3) . . ?
O36 Nb32 O117 152.8(2) . . ?
O137 Nb32 O117 86.8(2) . . ?
O102 Nb32 O117 83.2(2) . . ?
O154 Nb32 O71 176.9(3) . . ?
O36 Nb32 O71 77.9(2) . . ?
O137 Nb32 O71 77.6(2) . . ?
O102 Nb32 O71 74.7(2) . . ?
O117 Nb32 O71 75.1(2) . . ?
O154 Nb32 Nb16 134.1(2) . . ?
O36 Nb32 Nb16 121.70(17) . . ?
O137 Nb32 Nb16 78.27(17) . . ?
O102 Nb32 Nb16 79.62(16) . . ?
O117 Nb32 Nb16 31.49(16) . . ?
O71 Nb32 Nb16 43.78(13) . . ?
O154 Nb32 Nb30 134.2(2) . . ?
O36 Nb32 Nb30 78.49(18) . . ?
O137 Nb32 Nb30 121.31(18) . . ?
O102 Nb32 Nb30 31.10(15) . . ?
O117 Nb32 Nb30 79.86(16) . . ?
O71 Nb32 Nb30 43.75(13) . . ?
Nb16 Nb32 Nb30 61.27(2) . . ?
O154 Nb32 Nb27 136.2(2) . . ?
O36 Nb32 Nb27 81.40(18) . . ?
O137 Nb32 Nb27 31.74(18) . . ?
O102 Nb32 Nb27 120.65(16) . . ?
O117 Nb32 Nb27 82.24(17) . . ?
O71 Nb32 Nb27 45.98(13) . . ?
Nb16 Nb32 Nb27 59.63(2) . . ?
Nb30 Nb32 Nb27 89.65(3) . . ?
O99 Nb33 O125 104.6(3) . . ?
O99 Nb33 O109 105.0(3) . . ?
O125 Nb33 O109 94.3(3) . . ?
O99 Nb33 O29 96.6(2) . . ?
O125 Nb33 O29 156.5(2) . . ?
O109 Nb33 O29 89.9(2) . . ?
O99 Nb33 O23 95.8(2) . . ?
O125 Nb33 O23 89.7(2) . . ?
O109 Nb33 O23 157.0(2) . . ?
O29 Nb33 O23 77.9(2) . . ?
O99 Nb33 O41 171.1(2) . . ?
O125 Nb33 O41 81.3(2) . . ?
O109 Nb33 O41 80.8(2) . . ?
O29 Nb33 O41 76.5(2) . . ?
O23 Nb33 O41 77.4(2) . . ?
O99 Nb33 Nb24 87.23(17) . . ?
O125 Nb33 Nb24 128.14(18) . . ?
O109 Nb33 Nb24 131.75(19) . . ?
O29 Nb33 Nb24 41.94(15) . . ?
O23 Nb33 Nb24 38.45(14) . . ?
O41 Nb33 Nb24 83.93(13) . . ?
O99 Nb33 Nb23 138.4(2) . . ?
O125 Nb33 Nb23 33.82(18) . . ?
O109 Nb33 Nb23 85.14(18) . . ?
O29 Nb33 Nb23 124.04(16) . . ?
O23 Nb33 Nb23 85.66(14) . . ?
O41 Nb33 Nb23 47.66(13) . . ?
Nb24 Nb33 Nb23 116.12(3) . . ?
O99 Nb33 Nb34 139.1(2) . . ?
O125 Nb33 Nb34 85.13(18) . . ?
O109 Nb33 Nb34 34.12(18) . . ?
O29 Nb33 Nb34 85.42(17) . . ?
O23 Nb33 Nb34 124.21(15) . . ?
O41 Nb33 Nb34 46.87(13) . . ?
Nb24 Nb33 Nb34 118.05(3) . . ?
Nb23 Nb33 Nb34 61.06(2) . . ?
O169 Nb34 O121 103.4(3) . . ?
O169 Nb34 O124 103.9(3) . . ?
O121 Nb34 O124 90.3(2) . . ?
O169 Nb34 O67 104.1(3) . . ?
O121 Nb34 O67 152.3(2) . . ?
O124 Nb34 O67 86.8(2) . . ?
O169 Nb34 O109 103.2(3) . . ?
O121 Nb34 O109 86.7(2) . . ?
O124 Nb34 O109 152.7(2) . . ?
O67 Nb34 O109 83.4(2) . . ?
O169 Nb34 O41 178.0(3) . . ?
O121 Nb34 O41 77.6(2) . . ?
O124 Nb34 O41 77.8(2) . . ?
O67 Nb34 O41 74.9(2) . . ?
O109 Nb34 O41 75.0(2) . . ?
O169 Nb34 Nb15 135.3(2) . . ?
O121 Nb34 Nb15 121.27(17) . . ?
O124 Nb34 Nb15 78.72(16) . . ?
O67 Nb34 Nb15 31.28(16) . . ?
O109 Nb34 Nb15 79.74(16) . . ?
O41 Nb34 Nb15 43.72(13) . . ?
O169 Nb34 Nb33 134.7(2) . . ?
O121 Nb34 Nb33 78.17(17) . . ?
O124 Nb34 Nb33 121.48(16) . . ?
O67 Nb34 Nb33 79.93(18) . . ?
O109 Nb34 Nb33 31.57(16) . . ?
O41 Nb34 Nb33 43.67(13) . . ?
Nb15 Nb34 Nb33 61.15(2) . . ?
O115 Nb35 O108 104.1(3) . . ?
O115 Nb35 O143 103.7(3) . . ?
O108 Nb35 O143 90.0(3) . . ?
O115 Nb35 O126 102.8(3) . . ?
O108 Nb35 O126 87.8(2) . . ?
O143 Nb35 O126 153.2(2) . . ?
O115 Nb35 O100 103.9(3) . . ?
O108 Nb35 O100 151.8(2) . . ?
O143 Nb35 O100 86.3(3) . . ?
O126 Nb35 O100 83.2(2) . . ?
O115 Nb35 O75 177.6(3) . . ?
O108 Nb35 O75 78.1(2) . . ?
O143 Nb35 O75 77.0(2) . . ?
O126 Nb35 O75 76.3(2) . . ?
O100 Nb35 O75 73.8(2) . . ?
O115 Nb35 Nb12 134.5(2) . . ?
O108 Nb35 Nb12 121.32(17) . . ?
O143 Nb35 Nb12 77.46(17) . . ?
O126 Nb35 Nb12 80.97(17) . . ?
O100 Nb35 Nb12 30.81(18) . . ?
O75 Nb35 Nb12 43.25(13) . . ?
O115 Nb35 Nb21 134.1(2) . . ?
O108 Nb35 Nb21 78.86(16) . . ?
O143 Nb35 Nb21 122.23(17) . . ?
O126 Nb35 Nb21 31.39(16) . . ?
O100 Nb35 Nb21 79.64(16) . . ?
O75 Nb35 Nb21 45.19(13) . . ?
Nb12 Nb35 Nb21 62.37(2) . . ?
O115 Nb35 Nb20 135.3(2) . . ?
O108 Nb35 Nb20 31.16(17) . . ?
O143 Nb35 Nb20 82.01(17) . . ?
O126 Nb35 Nb20 82.31(16) . . ?
O100 Nb35 Nb20 120.80(18) . . ?
O75 Nb35 Nb20 46.97(13) . . ?
Nb12 Nb35 Nb20 90.17(3) . . ?
Nb21 Nb35 Nb20 59.86(2) . . ?
O129 Nb36 O138 104.0(3) . . ?
O129 Nb36 O143 103.6(3) . . ?
O138 Nb36 O143 90.8(3) . . ?
O129 Nb36 O48 104.3(3) . . ?
O138 Nb36 O48 86.5(3) . . ?
O143 Nb36 O48 151.7(2) . . ?
O129 Nb36 O91 103.2(3) . . ?
O138 Nb36 O91 152.5(2) . . ?
O143 Nb36 O91 86.8(3) . . ?
O48 Nb36 O91 82.9(2) . . ?
O129 Nb36 O75 177.4(3) . . ?
O138 Nb36 O75 78.2(2) . . ?
O143 Nb36 O75 77.5(2) . . ?
O48 Nb36 O75 74.4(2) . . ?
O91 Nb36 O75 74.5(2) . . ?
O129 Nb36 Nb12 134.3(3) . . ?
O138 Nb36 Nb12 121.68(17) . . ?
O143 Nb36 Nb12 77.76(17) . . ?
O48 Nb36 Nb12 79.81(17) . . ?
O91 Nb36 Nb12 31.30(17) . . ?
O75 Nb36 Nb12 43.44(13) . . ?
O129 Nb36 Nb14 135.0(3) . . ?
O138 Nb36 Nb14 78.33(17) . . ?
O143 Nb36 Nb14 121.41(17) . . ?
O48 Nb36 Nb14 30.68(17) . . ?
O91 Nb36 Nb14 79.67(16) . . ?
O75 Nb36 Nb14 43.94(13) . . ?
Nb12 Nb36 Nb14 61.73(2) . . ?
O21 Dy1 O57 92.5(2) . . ?
O21 Dy1 O68 86.2(2) . . ?
O57 Dy1 O68 159.1(2) . . ?
O21 Dy1 O15 79.17(18) . . ?
O57 Dy1 O15 127.20(19) . . ?
O68 Dy1 O15 73.06(19) . . ?
O21 Dy1 O76 78.33(19) . . ?
O57 Dy1 O76 79.47(19) . . ?
O68 Dy1 O76 79.8(2) . . ?
O15 Dy1 O76 145.66(18) . . ?
O21 Dy1 O114 153.01(19) . . ?
O57 Dy1 O114 93.2(2) . . ?
O68 Dy1 O114 79.2(2) . . ?
O15 Dy1 O114 117.13(19) . . ?
O76 Dy1 O114 76.86(19) . . ?
O21 Dy1 O168 153.01(19) . . ?
O57 Dy1 O168 89.6(2) . . ?
O68 Dy1 O168 101.0(2) . . ?
O15 Dy1 O168 78.19(19) . . ?
O76 Dy1 O168 128.39(19) . . ?
O114 Dy1 O168 53.39(19) . . ?
O21 Dy1 O78 78.56(19) . . ?
O57 Dy1 O78 73.58(19) . . ?
O68 Dy1 O78 126.27(19) . . ?
O15 Dy1 O78 53.63(17) . . ?
O76 Dy1 O78 143.37(19) . . ?
O114 Dy1 O78 128.30(19) . . ?
O168 Dy1 O78 76.26(19) . . ?
O21 Dy1 C3 73.4(2) . . ?
O57 Dy1 C3 100.5(2) . . ?
O68 Dy1 C3 99.1(2) . . ?
O15 Dy1 C3 27.1(2) . . ?
O76 Dy1 C3 151.7(2) . . ?
O114 Dy1 C3 131.1(2) . . ?
O168 Dy1 C3 79.8(2) . . ?
O78 Dy1 C3 27.1(2) . . ?
O21 Dy1 C5 174.7(2) . . ?
O57 Dy1 C5 92.8(2) . . ?
O68 Dy1 C5 88.9(2) . . ?
O15 Dy1 C5 97.5(2) . . ?
O76 Dy1 C5 102.7(2) . . ?
O114 Dy1 C5 26.4(2) . . ?
O168 Dy1 C5 27.0(2) . . ?
O78 Dy1 C5 102.9(2) . . ?
C3 Dy1 C5 105.6(2) . . ?
O21 Dy1 K1 115.87(15) . . ?
O57 Dy1 K1 47.53(14) . . ?
O68 Dy1 K1 149.33(15) . . ?
O15 Dy1 K1 89.64(13) . . ?
O76 Dy1 K1 123.58(13) . . ?
O114 Dy1 K1 86.98(15) . . ?
O168 Dy1 K1 49.73(14) . . ?
O78 Dy1 K1 47.09(13) . . ?
C3 Dy1 K1 69.85(16) . . ?
C5 Dy1 K1 68.02(17) . . ?
O21 Dy1 K4 115.22(14) . . ?
O57 Dy1 K4 144.20(14) . . ?
O68 Dy1 K4 51.81(15) . . ?
O15 Dy1 K4 45.95(13) . . ?
O76 Dy1 K4 126.14(14) . . ?
O114 Dy1 K4 72.50(15) . . ?
O168 Dy1 K4 55.37(14) . . ?
O78 Dy1 K4 89.52(13) . . ?
C3 Dy1 K4 69.11(16) . . ?
C5 Dy1 K4 59.90(17) . . ?
K1 Dy1 K4 97.99(5) . . ?
O47 Dy2 O46 86.6(2) . . ?
O47 Dy2 O87 157.7(2) . . ?
O46 Dy2 O87 91.3(2) . . ?
O47 Dy2 O31 74.22(19) . . ?
O46 Dy2 O31 80.13(19) . . ?
O87 Dy2 O31 127.25(18) . . ?
O47 Dy2 O86 77.5(2) . . ?
O46 Dy2 O86 80.38(19) . . ?
O87 Dy2 O86 80.28(19) . . ?
O31 Dy2 O86 146.36(18) . . ?
O47 Dy2 O110 100.8(2) . . ?
O46 Dy2 O110 152.37(19) . . ?
O87 Dy2 O110 91.4(2) . . ?
O31 Dy2 O110 76.43(18) . . ?
O86 Dy2 O110 127.14(19) . . ?
O47 Dy2 O159 83.9(2) . . ?
O46 Dy2 O159 154.0(2) . . ?
O87 Dy2 O159 88.5(2) . . ?
O31 Dy2 O159 119.9(2) . . ?
O86 Dy2 O159 74.0(2) . . ?
O110 Dy2 O159 53.54(19) . . ?
O47 Dy2 O55 127.52(19) . . ?
O46 Dy2 O55 77.74(19) . . ?
O87 Dy2 O55 73.29(18) . . ?
O31 Dy2 O55 53.98(18) . . ?
O86 Dy2 O55 145.01(19) . . ?
O110 Dy2 O55 76.72(18) . . ?
O159 Dy2 O55 126.7(2) . . ?
O47 Dy2 C6 100.5(2) . . ?
O46 Dy2 C6 73.5(2) . . ?
O87 Dy2 C6 100.1(2) . . ?
O31 Dy2 C6 27.5(2) . . ?
O86 Dy2 C6 153.8(2) . . ?
O110 Dy2 C6 79.0(2) . . ?
O159 Dy2 C6 132.1(2) . . ?
O55 Dy2 C6 27.1(2) . . ?
O47 Dy2 C4 92.3(2) . . ?
O46 Dy2 C4 178.4(2) . . ?
O87 Dy2 C4 90.2(2) . . ?
O31 Dy2 C4 98.5(2) . . ?
O86 Dy2 C4 100.5(2) . . ?
O110 Dy2 C4 26.9(2) . . ?
O159 Dy2 C4 26.6(2) . . ?
O55 Dy2 C4 102.1(2) . . ?
C6 Dy2 C4 105.7(2) . . ?
O47 Dy2 K4 54.73(16) . . ?
O46 Dy2 K4 117.38(15) . . ?
O87 Dy2 K4 142.75(14) . . ?
O31 Dy2 K4 45.87(13) . . ?
O86 Dy2 K4 125.23(14) . . ?
O110 Dy2 K4 52.10(15) . . ?
O159 Dy2 K4 75.76(17) . . ?
O55 Dy2 K4 89.24(14) . . ?
C6 Dy2 K4 69.10(16) . . ?
C4 Dy2 K4 61.00(18) . . ?
O47 Dy2 K9 43.44(16) . . ?
O46 Dy2 K9 108.21(15) . . ?
O87 Dy2 K9 117.50(15) . . ?
O31 Dy2 K9 114.59(14) . . ?
O86 Dy2 K9 48.02(14) . . ?
O110 Dy2 K9 94.82(14) . . ?
O159 Dy2 K9 50.23(18) . . ?
O55 Dy2 K9 166.84(15) . . ?
C6 Dy2 K9 142.07(18) . . ?
C4 Dy2 K9 71.60(17) . . ?
K4 Dy2 K9 77.60(7) . . ?
O50 Dy3 O93 83.6(2) . . ?
O50 Dy3 O52 96.97(19) . . ?
O93 Dy3 O52 158.24(19) . . ?
O50 Dy3 O24 79.8(2) . . ?
O93 Dy3 O24 79.49(19) . . ?
O52 Dy3 O24 79.21(19) . . ?
O50 Dy3 O15 79.85(18) . . ?
O93 Dy3 O15 74.29(19) . . ?
O52 Dy3 O15 127.33(18) . . ?
O24 Dy3 O15 148.32(18) . . ?
O50 Dy3 O110 154.36(19) . . ?
O93 Dy3 O110 98.9(2) . . ?
O52 Dy3 O110 90.0(2) . . ?
O24 Dy3 O110 125.76(19) . . ?
O15 Dy3 O110 76.35(18) . . ?
O50 Dy3 O150 151.7(2) . . ?
O93 Dy3 O150 83.2(2) . . ?
O52 Dy3 O150 86.5(2) . . ?
O24 Dy3 O150 73.2(2) . . ?
O15 Dy3 O150 120.0(2) . . ?
O110 Dy3 O150 53.00(19) . . ?
O50 Dy3 O64 79.28(19) . . ?
O93 Dy3 O64 127.10(19) . . ?
O52 Dy3 O64 73.99(18) . . ?
O24 Dy3 O64 143.48(19) . . ?
O15 Dy3 O64 53.62(18) . . ?
O110 Dy3 O64 79.02(18) . . ?
O150 Dy3 O64 128.2(2) . . ?
O50 Dy3 C3 74.9(2) . . ?
O93 Dy3 C3 100.4(2) . . ?
O52 Dy3 C3 100.8(2) . . ?
O24 Dy3 C3 154.5(2) . . ?
O15 Dy3 C3 27.2(2) . . ?
O110 Dy3 C3 79.60(19) . . ?
O150 Dy3 C3 132.2(2) . . ?
O64 Dy3 C3 26.8(2) . . ?
O50 Dy3 C4 174.1(2) . . ?
O93 Dy3 C4 90.6(2) . . ?
O52 Dy3 C4 88.6(2) . . ?
O24 Dy3 C4 99.6(2) . . ?
O15 Dy3 C4 98.2(2) . . ?
O110 Dy3 C4 26.5(2) . . ?
O150 Dy3 C4 26.5(2) . . ?
O64 Dy3 C4 104.1(2) . . ?
C3 Dy3 C4 105.9(2) . . ?
O50 Dy3 K11 107.35(17) . . ?
O93 Dy3 K11 44.66(15) . . ?
O52 Dy3 K11 115.78(15) . . ?
O24 Dy3 K11 49.90(16) . . ?
O15 Dy3 K11 115.20(15) . . ?
O110 Dy3 K11 91.45(16) . . ?
O150 Dy3 K11 47.55(18) . . ?
O64 Dy3 K11 166.61(16) . . ?
C3 Dy3 K11 142.42(19) . . ?
C4 Dy3 K11 68.38(18) . . ?
O50 Dy3 K4 115.34(14) . . ?
O93 Dy3 K4 53.78(15) . . ?
O52 Dy3 K4 140.82(14) . . ?
O24 Dy3 K4 125.94(14) . . ?
O15 Dy3 K4 46.25(13) . . ?
O110 Dy3 K4 51.38(15) . . ?
O150 Dy3 K4 75.49(18) . . ?
O64 Dy3 K4 90.17(14) . . ?
C3 Dy3 K4 69.40(17) . . ?
C4 Dy3 K4 60.25(17) . . ?
K11 Dy3 K4 76.50(9) . . ?
O40 Dy4 O22 157.6(2) . . ?
O40 Dy4 O42 84.8(2) . . ?
O22 Dy4 O42 92.4(2) . . ?
O40 Dy4 O31 74.92(19) . . ?
O22 Dy4 O31 126.49(18) . . ?
O42 Dy4 O31 79.75(19) . . ?
O40 Dy4 O17 78.42(19) . . ?
O22 Dy4 O17 79.29(18) . . ?
O42 Dy4 O17 78.2(2) . . ?
O31 Dy4 O17 146.60(18) . . ?
O40 Dy4 O140 80.1(2) . . ?
O22 Dy4 O140 93.9(2) . . ?
O42 Dy4 O140 154.9(2) . . ?
O31 Dy4 O140 114.99(19) . . ?
O17 Dy4 O140 79.21(19) . . ?
O40 Dy4 O168 105.17(19) . . ?
O22 Dy4 O168 87.78(19) . . ?
O42 Dy4 O168 151.3(2) . . ?
O31 Dy4 O168 77.16(18) . . ?
O17 Dy4 O168 129.83(19) . . ?
O140 Dy4 O168 53.36(19) . . ?
O40 Dy4 O65 127.55(19) . . ?
O22 Dy4 O65 73.10(18) . . ?
O42 Dy4 O65 78.3(2) . . ?
O31 Dy4 O65 53.43(17) . . ?
O17 Dy4 O65 142.60(19) . . ?
O140 Dy4 O65 126.7(2) . . ?
O168 Dy4 O65 74.29(19) . . ?
O40 Dy4 C6 100.6(2) . . ?
O22 Dy4 C6 99.8(2) . . ?
O42 Dy4 C6 73.2(2) . . ?
O31 Dy4 C6 27.2(2) . . ?
O17 Dy4 C6 151.3(2) . . ?
O140 Dy4 C6 129.2(2) . . ?
O168 Dy4 C6 78.43(19) . . ?
O65 Dy4 C6 27.0(2) . . ?
O40 Dy4 C5 92.4(2) . . ?
O22 Dy4 C5 91.4(2) . . ?
O42 Dy4 C5 175.6(2) . . ?
O31 Dy4 C5 96.2(2) . . ?
O17 Dy4 C5 104.7(2) . . ?
O140 Dy4 C5 26.6(2) . . ?
O168 Dy4 C5 26.8(2) . . ?
O65 Dy4 C5 100.8(2) . . ?
C6 Dy4 C5 103.9(2) . . ?
O40 Dy4 K4 55.90(14) . . ?
O22 Dy4 K4 142.36(14) . . ?
O42 Dy4 K4 115.77(15) . . ?
O31 Dy4 K4 44.89(13) . . ?
O17 Dy4 K4 128.52(14) . . ?
O140 Dy4 K4 71.38(15) . . ?
O168 Dy4 K4 55.38(14) . . ?
O65 Dy4 K4 88.04(13) . . ?
C6 Dy4 K4 68.09(16) . . ?
C5 Dy4 K4 59.82(17) . . ?
O40 Dy4 K1 153.10(14) . . ?
O22 Dy4 K1 46.10(14) . . ?
O42 Dy4 K1 114.03(16) . . ?
O31 Dy4 K1 89.21(13) . . ?
O17 Dy4 K1 122.69(13) . . ?
O140 Dy4 K1 87.42(15) . . ?
O168 Dy4 K1 49.23(14) . . ?
O65 Dy4 K1 46.22(14) . . ?
C6 Dy4 K1 69.25(16) . . ?
C5 Dy4 K1 67.42(17) . . ?
K4 Dy4 K1 97.56(5) . . ?
O174 Co1 O147 90.2(4) . . ?
O174 Co1 O120 85.7(4) . 1_545 ?
O147 Co1 O120 91.6(3) . 1_545 ?
O174 Co1 O14 169.5(5) . . ?
O147 Co1 O14 100.3(4) . . ?
O120 Co1 O14 94.1(4) 1_545 . ?
O174 Co1 O181 89.0(5) . . ?
O147 Co1 O181 177.2(4) . . ?
O120 Co1 O181 91.0(3) 1_545 . ?
O14 Co1 O181 80.5(5) . . ?
O174 Co1 O165 86.9(4) . . ?
O147 Co1 O165 86.4(3) . . ?
O120 Co1 O165 172.3(3) 1_545 . ?
O14 Co1 O165 93.6(4) . . ?
O181 Co1 O165 90.9(4) . . ?
O174 Co1 O173 42.9(4) . . ?
O147 Co1 O173 62.5(3) . . ?
O120 Co1 O173 57.4(3) 1_545 . ?
O14 Co1 O173 143.7(4) . . ?
O181 Co1 O173 118.4(4) . . ?
O165 Co1 O173 115.3(3) . . ?
O65 K1 O78 72.99(17) . . ?
O65 K1 O22 60.51(16) . . ?
O78 K1 O22 124.45(17) . . ?
O65 K1 O57 124.02(18) . . ?
O78 K1 O57 60.22(17) . . ?
O22 K1 O57 125.40(18) . . ?
O65 K1 O14W 83.74(19) . 2_835 ?
O78 K1 O14W 124.9(2) . 2_835 ?
O22 K1 O14W 80.01(18) . 2_835 ?
O57 K1 O14W 148.12(19) . 2_835 ?
O65 K1 O168 62.54(17) . . ?
O78 K1 O168 63.43(16) . . ?
O22 K1 O168 68.92(16) . . ?
O57 K1 O168 69.76(16) . . ?
O14W K1 O168 142.12(19) 2_835 . ?
O65 K1 O5W 89.3(2) . . ?
O78 K1 O5W 54.71(18) . . ?
O22 K1 O5W 143.4(2) . . ?
O57 K1 O5W 87.6(2) . . ?
O14W K1 O5W 76.4(2) 2_835 . ?
O168 K1 O5W 117.25(19) . . ?
O65 K1 O60 116.15(16) . . ?
O78 K1 O60 153.35(17) . . ?
O22 K1 O60 55.81(15) . . ?
O57 K1 O60 96.83(16) . . ?
O14W K1 O60 81.68(18) 2_835 . ?
O168 K1 O60 97.38(16) . . ?
O5W K1 O60 144.24(19) . . ?
O65 K1 O32 144.6(3) . . ?
O78 K1 O32 113.8(3) . . ?
O22 K1 O32 121.7(3) . . ?
O57 K1 O32 85.2(2) . . ?
O14W K1 O32 63.6(2) 2_835 . ?
O168 K1 O32 152.7(2) . . ?
O5W K1 O32 70.8(3) . . ?
O60 K1 O32 74.3(3) . . ?
O65 K1 O38 156.82(16) . . ?
O78 K1 O38 112.63(16) . . ?
O22 K1 O38 101.09(16) . . ?
O57 K1 O38 52.97(15) . . ?
O14W K1 O38 108.12(18) 2_835 . ?
O168 K1 O38 98.89(16) . . ?
O5W K1 O38 112.54(19) . . ?
O60 K1 O38 49.10(14) . . ?
O32 K1 O38 55.7(2) . . ?
O65 K1 Nb24 86.19(13) . . ?
O78 K1 Nb24 149.75(13) . . ?
O22 K1 Nb24 27.15(11) . . ?
O57 K1 Nb24 120.13(13) . . ?
O14W K1 Nb24 72.46(15) 2_835 . ?
O168 K1 Nb24 87.70(12) . . ?
O5W K1 Nb24 148.81(16) . . ?
O60 K1 Nb24 30.31(10) . . ?
O32 K1 Nb24 96.0(2) . . ?
O38 K1 Nb24 78.92(10) . . ?
O65 K1 Nb9 148.94(14) . . ?
O78 K1 Nb9 83.75(13) . . ?
O22 K1 Nb9 122.68(13) . . ?
O57 K1 Nb9 25.73(11) . . ?
O14W K1 Nb9 127.02(16) 2_835 . ?
O168 K1 Nb9 88.88(12) . . ?
O5W K1 Nb9 93.86(17) . . ?
O60 K1 Nb9 77.24(11) . . ?
O32 K1 Nb9 64.0(2) . . ?
O38 K1 Nb9 29.05(9) . . ?
Nb24 K1 Nb9 105.71(5) . . ?
O2W K3 O1W 72.5(4) . . ?
O2W K3 O3W 113.6(4) . . ?
O1W K3 O3W 71.1(2) . . ?
O2W K3 O4 148.1(3) . . ?
O1W K3 O4 137.7(2) . . ?
O3W K3 O4 77.3(2) . . ?
O2W K3 O16 72.0(3) . 2_735 ?
O1W K3 O16 102.6(3) . 2_735 ?
O3W K3 O16 64.6(2) . 2_735 ?
O4 K3 O16 88.0(2) . 2_735 ?
O2W K3 O40 140.8(3) . . ?
O1W K3 O40 109.0(2) . . ?
O3W K3 O40 103.2(2) . . ?
O4 K3 O40 52.04(17) . . ?
O16 K3 O40 139.9(2) 2_735 . ?
O2W K3 O6 93.5(4) . . ?
O1W K3 O6 142.2(2) . . ?
O3W K3 O6 144.4(2) . . ?
O4 K3 O6 67.8(2) . . ?
O16 K3 O6 106.0(2) 2_735 . ?
O40 K3 O6 60.57(18) . . ?
O2W K3 O17 84.8(3) . . ?
O1W K3 O17 86.50(18) . . ?
O3W K3 O17 143.59(19) . . ?
O4 K3 O17 103.92(17) . . ?
O16 K3 O17 150.8(2) 2_735 . ?
O40 K3 O17 56.72(15) . . ?
O6 K3 O17 56.84(17) . . ?
O2W K3 P1 145.4(4) . . ?
O1W K3 P1 133.79(19) . . ?
O3W K3 P1 98.20(17) . . ?
O4 K3 P1 27.38(13) . . ?
O16 K3 P1 113.02(19) 2_735 . ?
O40 K3 P1 27.68(12) . . ?
O6 K3 P1 51.89(15) . . ?
O17 K3 P1 76.60(12) . . ?
O2W K3 K5 63.1(3) . 2_735 ?
O1W K3 K5 50.32(16) . 2_735 ?
O3W K3 K5 50.87(16) . 2_735 ?
O4 K3 K5 123.13(16) . 2_735 ?
O16 K3 K5 52.4(2) 2_735 2_735 ?
O40 K3 K5 148.38(15) . 2_735 ?
O6 K3 K5 150.97(18) . 2_735 ?
O17 K3 K5 131.02(13) . 2_735 ?
P1 K3 K5 148.38(10) . 2_735 ?
O2W K3 K9 156.2(3) . 2_735 ?
O1W K3 K9 100.47(18) . 2_735 ?
O3W K3 K9 43.88(16) . 2_735 ?
O4 K3 K9 38.35(16) . 2_735 ?
O16 K3 K9 88.01(16) 2_735 2_735 ?
O40 K3 K9 62.91(13) . 2_735 ?
O6 K3 K9 104.55(17) . 2_735 ?
O17 K3 K9 117.89(13) . 2_735 ?
P1 K3 K9 54.46(8) . 2_735 ?
K5 K3 K9 94.70(9) 2_735 2_735 ?
O2W K3 Dy4 116.0(3) . . ?
O1W K3 Dy4 95.01(17) . . ?
O3W K3 Dy4 120.69(16) . . ?
O4 K3 Dy4 77.48(14) . . ?
O16 K3 Dy4 162.2(2) 2_735 . ?
O40 K3 Dy4 26.36(11) . . ?
O6 K3 Dy4 59.11(14) . . ?
O17 K3 Dy4 31.20(10) . . ?
P1 K3 Dy4 50.94(5) . . ?
K5 K3 Dy4 145.04(8) 2_735 . ?
K9 K3 Dy4 86.82(7) 2_735 . ?
O31 K4 O4W 136.4(2) . 2_735 ?
O31 K4 O15 75.54(16) . . ?
O4W K4 O15 120.8(2) 2_735 . ?
O31 K4 O10W 110.9(2) . 2_735 ?
O4W K4 O10W 85.8(2) 2_735 2_735 ?
O15 K4 O10W 135.3(2) . 2_735 ?
O31 K4 O110 61.51(16) . . ?
O4W K4 O110 89.80(19) 2_735 . ?
O15 K4 O110 61.33(15) . . ?
O10W K4 O110 161.7(2) 2_735 . ?
O31 K4 O68 124.09(17) . . ?
O4W K4 O68 95.0(2) 2_735 . ?
O15 K4 O68 56.34(15) . . ?
O10W K4 O68 88.8(2) 2_735 . ?
O110 K4 O68 109.30(16) . . ?
O31 K4 O93 124.78(17) . . ?
O4W K4 O93 65.69(18) 2_735 . ?
O15 K4 O93 56.68(15) . . ?
O10W K4 O93 122.0(2) 2_735 . ?
O110 K4 O93 71.55(16) . . ?
O68 K4 O93 48.41(15) . . ?
O31 K4 O47 56.40(15) . . ?
O4W K4 O47 85.0(2) 2_735 . ?
O15 K4 O47 124.85(17) . . ?
O10W K4 O47 89.7(2) 2_735 . ?
O110 K4 O47 72.17(16) . . ?
O68 K4 O47 178.52(18) . . ?
O93 K4 O47 132.75(17) . . ?
O31 K4 O168 60.08(15) . . ?
O4W K4 O168 163.3(2) 2_735 . ?
O15 K4 O168 60.28(15) . . ?
O10W K4 O168 84.10(19) 2_735 . ?
O110 K4 O168 103.78(16) . . ?
O68 K4 O168 71.48(15) . . ?
O93 K4 O168 109.01(15) . . ?
O47 K4 O168 108.22(16) . . ?
O31 K4 O40 55.61(15) . . ?
O4W K4 O40 113.69(19) 2_735 . ?
O15 K4 O40 123.91(16) . . ?
O10W K4 O40 57.76(19) 2_735 . ?
O110 K4 O40 108.53(16) . . ?
O68 K4 O40 131.92(17) . . ?
O93 K4 O40 179.38(17) . . ?
O47 K4 O40 46.90(15) . . ?
O168 K4 O40 71.58(14) . . ?
O31 K4 C5 76.47(18) . . ?
O4W K4 C5 143.4(2) 2_735 . ?
O15 K4 C5 76.54(18) . . ?
O10W K4 C5 63.3(2) 2_735 . ?
O110 K4 C5 125.59(19) . . ?
O68 K4 C5 66.79(18) . . ?
O93 K4 C5 113.09(19) . . ?
O47 K4 C5 112.37(19) . . ?
O168 K4 C5 21.81(17) . . ?
O40 K4 C5 67.40(18) . . ?
O31 K4 C4 77.31(18) . . ?
O4W K4 C4 69.0(2) 2_735 . ?
O15 K4 C4 77.46(17) . . ?
O10W K4 C4 146.9(2) 2_735 . ?
O110 K4 C4 21.20(17) . . ?
O68 K4 C4 113.68(18) . . ?
O93 K4 C4 67.43(18) . . ?
O47 K4 C4 67.72(18) . . ?
O168 K4 C4 124.98(18) . . ?
O40 K4 C4 112.41(18) . . ?
C5 K4 C4 146.8(2) . . ?
O1W K5 O3W 68.2(2) 2_735 2_735 ?
O1W K5 O16 97.0(2) 2_735 . ?
O3W K5 O16 61.44(19) 2_735 . ?
O1W K5 O49 135.8(2) 2_735 . ?
O3W K5 O49 68.94(18) 2_735 . ?
O16 K5 O49 71.18(19) . . ?
O1W K5 O66 133.3(2) 2_735 . ?
O3W K5 O66 126.56(19) 2_735 . ?
O16 K5 O66 67.05(19) . . ?
O49 K5 O66 82.35(16) . . ?
O1W K5 O104 73.90(19) 2_735 . ?
O3W K5 O104 68.28(18) 2_735 . ?
O16 K5 O104 128.4(2) . . ?
O49 K5 O104 80.95(17) . . ?
O66 K5 O104 150.67(18) . . ?
O1W K5 O2W 61.3(2) 2_735 2_735 ?
O3W K5 O2W 93.1(3) 2_735 2_735 ?
O16 K5 O2W 60.8(3) . 2_735 ?
O49 K5 O2W 131.4(3) . 2_735 ?
O66 K5 O2W 73.1(2) . 2_735 ?
O104 K5 O2W 135.2(2) . 2_735 ?
O1W K5 K3 48.06(17) 2_735 2_735 ?
O3W K5 K3 48.17(14) 2_735 2_735 ?
O16 K5 K3 48.98(16) . 2_735 ?
O49 K5 K3 106.25(14) . 2_735 ?
O66 K5 K3 104.59(15) . 2_735 ?
O104 K5 K3 103.15(14) . 2_735 ?
O2W K5 K3 45.1(2) 2_735 2_735 ?
O1W K5 Nb18 159.60(18) 2_735 . ?
O3W K5 Nb18 123.23(15) 2_735 . ?
O16 K5 Nb18 77.47(16) . . ?
O49 K5 Nb18 61.41(12) . . ?
O66 K5 Nb18 26.59(10) . . ?
O104 K5 Nb18 124.98(14) . . ?
O2W K5 Nb18 99.5(2) 2_735 . ?
K3 K5 Nb18 124.11(10) 2_735 . ?
O1W K5 Nb14 99.43(16) 2_735 . ?
O3W K5 Nb14 76.30(14) 2_735 . ?
O16 K5 Nb14 124.16(16) . . ?
O49 K5 Nb14 60.08(13) . . ?
O66 K5 Nb14 126.26(13) . . ?
O104 K5 Nb14 25.58(11) . . ?
O2W K5 Nb14 160.6(2) 2_735 . ?
K3 K5 Nb14 121.13(9) 2_735 . ?
Nb18 K5 Nb14 99.86(6) . . ?
O145 K6 O32 167.8(3) . . ?
O145 K6 O60 91.8(2) . . ?
O32 K6 O60 89.4(3) . . ?
O145 K6 O70 93.6(2) . 2_835 ?
O32 K6 O70 81.9(3) . 2_835 ?
O60 K6 O70 162.5(2) . 2_835 ?
O145 K6 O77 94.3(2) . . ?
O32 K6 O77 96.7(3) . . ?
O60 K6 O77 59.80(17) . . ?
O70 K6 O77 136.08(19) 2_835 . ?
O145 K6 O80 98.5(2) . 2_835 ?
O32 K6 O80 89.0(3) . 2_835 ?
O60 K6 O80 135.6(2) . 2_835 ?
O70 K6 O80 59.70(17) 2_835 2_835 ?
O77 K6 O80 76.41(18) . 2_835 ?
O145 K6 O97 59.0(2) . 2_835 ?
O32 K6 O97 109.3(3) . 2_835 ?
O60 K6 O97 110.50(17) . 2_835 ?
O70 K6 O97 59.16(16) 2_835 2_835 ?
O77 K6 O97 152.5(2) . 2_835 ?
O80 K6 O97 111.77(18) 2_835 2_835 ?
O145 K6 O73 57.7(2) . . ?
O32 K6 O73 113.4(3) . . ?
O60 K6 O73 58.65(16) . . ?
O70 K6 O73 111.17(18) 2_835 . ?
O77 K6 O73 109.50(18) . . ?
O80 K6 O73 155.3(2) 2_835 . ?
O97 K6 O73 52.36(15) 2_835 . ?
O145 K6 O14W 105.4(2) . 2_835 ?
O32 K6 O14W 62.8(3) . 2_835 ?
O60 K6 O14W 80.84(18) . 2_835 ?
O70 K6 O14W 81.71(19) 2_835 2_835 ?
O77 K6 O14W 136.50(19) . 2_835 ?
O80 K6 O14W 135.6(2) 2_835 2_835 ?
O97 K6 O14W 55.63(16) 2_835 2_835 ?
O73 K6 O14W 55.94(17) . 2_835 ?
O145 K6 Nb29 102.1(2) . . ?
O32 K6 Nb29 85.4(2) . . ?
O60 K6 Nb29 33.18(12) . . ?
O70 K6 Nb29 158.23(14) 2_835 . ?
O77 K6 Nb29 28.77(11) . . ?
O80 K6 Nb29 102.57(14) 2_835 . ?
O97 K6 Nb29 142.42(13) 2_835 . ?
O73 K6 Nb29 90.11(12) . . ?
O14W K6 Nb29 108.06(14) 2_835 . ?
O145 K6 Nb13 104.3(2) . 2_835 ?
O32 K6 Nb13 78.0(2) . 2_835 ?
O60 K6 Nb13 158.40(15) . 2_835 ?
O70 K6 Nb13 32.58(12) 2_835 2_835 ?
O77 K6 Nb13 103.90(14) . 2_835 ?
O80 K6 Nb13 28.64(12) 2_835 2_835 ?
O97 K6 Nb13 90.36(12) 2_835 2_835 ?
O73 K6 Nb13 142.65(13) . 2_835 ?
O14W K6 Nb13 108.00(15) 2_835 2_835 ?
Nb29 K6 Nb13 126.99(7) . 2_835 ?
O145 K6 Nb6 74.0(2) . 2_835 ?
O32 K6 Nb6 97.4(3) . 2_835 ?
O60 K6 Nb6 139.56(15) . 2_835 ?
O70 K6 Nb6 29.14(12) 2_835 2_835 ?
O77 K6 Nb6 155.98(16) . 2_835 ?
O80 K6 Nb6 84.49(13) 2_835 2_835 ?
O97 K6 Nb6 30.09(10) 2_835 2_835 ?
O73 K6 Nb6 82.38(12) . 2_835 ?
O14W K6 Nb6 67.50(13) 2_835 2_835 ?
Nb29 K6 Nb6 172.48(8) . 2_835 ?
Nb13 K6 Nb6 60.51(4) 2_835 2_835 ?
O55 K7 O64 77.47(18) . . ?
O55 K7 O14W 139.6(2) . . ?
O64 K7 O14W 88.7(2) . . ?
O55 K7 O52 122.30(19) . . ?
O64 K7 O52 60.79(17) . . ?
O14W K7 O52 80.28(18) . . ?
O55 K7 O87 59.50(17) . . ?
O64 K7 O87 123.00(19) . . ?
O14W K7 O87 148.2(2) . . ?
O52 K7 O87 111.98(19) . . ?
O55 K7 O32 120.5(3) . 2_835 ?
O64 K7 O32 154.8(3) . 2_835 ?
O14W K7 O32 66.1(3) . 2_835 ?
O52 K7 O32 113.3(3) . 2_835 ?
O87 K7 O32 82.2(2) . 2_835 ?
O55 K7 O110 60.40(16) . . ?
O64 K7 O110 61.80(16) . . ?
O14W K7 O110 142.21(19) . . ?
O52 K7 O110 65.18(16) . . ?
O87 K7 O110 64.90(15) . . ?
O32 K7 O110 141.1(3) 2_835 . ?
O55 K7 O5W 74.0(2) . 2_835 ?
O64 K7 O5W 103.6(2) . 2_835 ?
O14W K7 O5W 72.7(2) . 2_835 ?
O52 K7 O5W 149.3(2) . 2_835 ?
O87 K7 O5W 98.68(19) . 2_835 ?
O32 K7 O5W 68.6(3) 2_835 2_835 ?
O110 K7 O5W 133.82(19) . 2_835 ?
O55 K7 Nb6 143.60(16) . . ?
O64 K7 Nb6 83.99(13) . . ?
O14W K7 Nb6 69.76(15) . . ?
O52 K7 Nb6 24.97(11) . . ?
O87 K7 Nb6 108.61(15) . . ?
O32 K7 Nb6 88.4(3) 2_835 . ?
O110 K7 Nb6 83.26(12) . . ?
O5W K7 Nb6 141.55(17) 2_835 . ?
O55 K7 Dy3 87.70(14) . . ?
O64 K7 Dy3 38.10(12) . . ?
O14W K7 Dy3 104.51(15) . . ?
O52 K7 Dy3 35.05(11) . . ?
O87 K7 Dy3 100.86(14) . . ?
O32 K7 Dy3 147.2(3) 2_835 . ?
O110 K7 Dy3 37.73(10) . . ?
O5W K7 Dy3 141.17(17) 2_835 . ?
Nb6 K7 Dy3 59.41(5) . . ?
O55 K7 Dy2 37.52(12) . . ?
O64 K7 Dy2 88.81(14) . . ?
O14W K7 Dy2 176.72(19) . . ?
O52 K7 Dy2 100.38(14) . . ?
O87 K7 Dy2 34.40(11) . . ?
O32 K7 Dy2 116.3(2) 2_835 . ?
O110 K7 Dy2 37.25(10) . . ?
O5W K7 Dy2 105.75(16) 2_835 . ?
Nb6 K7 Dy2 112.12(9) . . ?
Dy3 K7 Dy2 74.75(6) . . ?
O55 K7 Nb5 81.00(13) . . ?
O64 K7 Nb5 144.36(16) . . ?
O14W K7 Nb5 125.32(17) . . ?
O52 K7 Nb5 110.35(15) . . ?
O87 K7 Nb5 23.55(11) . . ?
O32 K7 Nb5 60.5(2) 2_835 . ?
O110 K7 Nb5 82.91(12) . . ?
O5W K7 Nb5 97.25(16) 2_835 . ?
Nb6 K7 Nb5 97.38(8) . . ?
Dy3 K7 Nb5 113.61(9) . . ?
Dy2 K7 Nb5 57.53(4) . . ?
O47 K9 O4 113.9(2) . 2_735 ?
O47 K9 O10W 162.9(3) . . ?
O4 K9 O10W 82.8(2) 2_735 . ?
O47 K9 O86 61.75(17) . . ?
O4 K9 O86 143.9(2) 2_735 . ?
O10W K9 O86 107.1(2) . . ?
O47 K9 O4W 86.3(2) . . ?
O4 K9 O4W 113.7(2) 2_735 . ?
O10W K9 O4W 83.6(2) . . ?
O86 K9 O4W 102.0(2) . . ?
O47 K9 O159 66.17(19) . . ?
O4 K9 O159 86.4(2) 2_735 . ?
O10W K9 O159 120.8(3) . . ?
O86 K9 O159 58.50(18) . . ?
O4W K9 O159 151.2(2) . . ?
O47 K9 O3W 119.6(2) . 2_735 ?
O4 K9 O3W 71.9(2) 2_735 2_735 ?
O10W K9 O3W 67.4(2) . 2_735 ?
O86 K9 O3W 80.05(19) . 2_735 ?
O4W K9 O3W 149.9(2) . 2_735 ?
O159 K9 O3W 53.97(18) . 2_735 ?
O47 K9 P1 123.81(19) . 2_735 ?
O4 K9 P1 22.82(14) 2_735 2_735 ?
O10W K9 P1 70.48(17) . 2_735 ?
O86 K9 P1 164.86(18) . 2_735 ?
O4W K9 P1 92.68(17) . 2_735 ?
O159 K9 P1 109.15(16) . 2_735 ?
O3W K9 P1 85.38(14) 2_735 2_735 ?
O47 K9 P1 21.34(14) . . ?
O4 K9 P1 116.8(2) 2_735 . ?
O10W K9 P1 147.7(2) . . ?
O86 K9 P1 72.95(13) . . ?
O4W K9 P1 65.39(16) . . ?
O159 K9 P1 87.48(15) . . ?
O3W K9 P1 140.86(16) 2_735 . ?
P1 K9 P1 117.43(13) 2_735 . ?
O47 K9 K9 67.85(17) . 2_735 ?
O4 K9 K9 63.99(18) 2_735 2_735 ?
O10W K9 K9 120.3(2) . 2_735 ?
O86 K9 K9 129.31(19) . 2_735 ?
O4W K9 K9 68.85(18) . 2_735 ?
O159 K9 K9 105.6(2) . 2_735 ?
O3W K9 K9 132.7(2) 2_735 2_735 ?
P1 K9 K9 59.77(10) 2_735 2_735 ?
P1 K9 K9 57.66(10) . 2_735 ?
O47 K9 Dy2 34.63(13) . . ?
O4 K9 Dy2 117.44(17) 2_735 . ?
O10W K9 Dy2 141.3(2) . . ?
O86 K9 Dy2 37.29(11) . . ?
O4W K9 Dy2 112.98(16) . . ?
O159 K9 Dy2 38.47(12) . . ?
O3W K9 Dy2 87.07(15) 2_735 . ?
P1 K9 Dy2 138.32(12) 2_735 . ?
P1 K9 Dy2 54.43(6) . . ?
K9 K9 Dy2 98.32(13) 2_735 . ?
O47 K9 Nb21 86.48(15) . . ?
O4 K9 Nb21 137.2(2) 2_735 . ?
O10W K9 Nb21 82.82(18) . . ?
O86 K9 Nb21 24.75(11) . . ?
O4W K9 Nb21 104.36(17) . . ?
O159 K9 Nb21 67.40(15) . . ?
O3W K9 Nb21 65.39(14) 2_735 . ?
P1 K9 Nb21 146.49(12) 2_735 . ?
P1 K9 Nb21 95.97(8) . . ?
K9 K9 Nb21 153.51(14) 2_735 . ?
Dy2 K9 Nb21 59.72(6) . . ?
K10A K10 O108 92(2) . . ?
K10A K10 O68 84(2) . 2_735 ?
O108 K10 O68 152.7(5) . 2_735 ?
K10A K10 O114 101(2) . 2_735 ?
O108 K10 O114 141.9(5) . 2_735 ?
O68 K10 O114 65.1(3) 2_735 2_735 ?
K10A K10 O7 78(2) . . ?
O108 K10 O7 91.7(4) . . ?
O68 K10 O7 113.4(4) 2_735 . ?
O114 K10 O7 57.1(3) 2_735 . ?
K10A K10 O31W 116(2) . . ?
O108 K10 O31W 77.2(3) . . ?
O68 K10 O31W 80.8(4) 2_735 . ?
O114 K10 O31W 125.7(4) 2_735 . ?
O7 K10 O31W 161.7(5) . . ?
K10A K10 O10W 175(2) . . ?
O108 K10 O10W 93.3(3) . . ?
O68 K10 O10W 90.9(3) 2_735 . ?
O114 K10 O10W 75.8(3) 2_735 . ?
O7 K10 O10W 103.6(4) . . ?
O31W K10 O10W 63.3(3) . . ?
K10A K10 O12 123(2) . . ?
O108 K10 O12 57.6(3) . . ?
O68 K10 O12 144.6(4) 2_735 . ?
O114 K10 O12 85.8(3) 2_735 . ?
O7 K10 O12 58.9(3) . . ?
O31W K10 O12 102.8(4) . . ?
O10W K10 O12 61.4(3) . . ?
K10A K10 P2 80(2) . 2_735 ?
O108 K10 P2 131.0(4) . 2_735 ?
O68 K10 P2 21.73(16) 2_735 2_735 ?
O114 K10 P2 86.8(3) 2_735 2_735 ?
O7 K10 P2 132.1(4) . 2_735 ?
O31W K10 P2 64.5(3) . 2_735 ?
O10W K10 P2 95.4(3) . 2_735 ?
O12 K10 P2 156.7(3) . 2_735 ?
K10A K10 Nb20 116(2) . . ?
O108 K10 Nb20 31.22(17) . . ?
O68 K10 Nb20 158.9(3) 2_735 . ?
O114 K10 Nb20 113.8(3) 2_735 . ?
O7 K10 Nb20 79.1(3) . . ?
O31W K10 Nb20 84.1(3) . . ?
O10W K10 Nb20 69.1(2) . . ?
O12 K10 Nb20 28.18(14) . . ?
P2 K10 Nb20 148.6(3) 2_735 . ?
K10A K10 Dy1 85(2) . 2_735 ?
O108 K10 Dy1 173.7(4) . 2_735 ?
O68 K10 Dy1 31.89(17) 2_735 2_735 ?
O114 K10 Dy1 35.08(18) 2_735 2_735 ?
O7 K10 Dy1 82.6(3) . 2_735 ?
O31W K10 Dy1 109.0(4) . 2_735 ?
O10W K10 Dy1 90.6(3) . 2_735 ?
O12 K10 Dy1 120.6(3) . 2_735 ?
P2 K10 Dy1 53.32(15) 2_735 2_735 ?
Nb20 K10 Dy1 148.3(3) . 2_735 ?
K10A K10 K4 130(2) . 2_735 ?
O108 K10 K4 130.1(3) . 2_735 ?
O68 K10 K4 46.6(2) 2_735 2_735 ?
O114 K10 K4 64.2(2) 2_735 2_735 ?
O7 K10 K4 119.0(3) . 2_735 ?
O31W K10 K4 61.6(3) . 2_735 ?
O10W K10 K4 44.4(2) . 2_735 ?
O12 K10 K4 103.7(2) . 2_735 ?
P2 K10 K4 53.41(16) 2_735 2_735 ?
Nb20 K10 K4 112.8(2) . 2_735 ?
Dy1 K10 K4 55.75(14) 2_735 2_735 ?
K10 K10A O68 82(2) . 2_735 ?
K10 K10A O7 89(2) . . ?
O68 K10A O7 115.1(5) 2_735 . ?
K10 K10A O108 75(2) . . ?
O68 K10A O108 145.1(6) 2_735 . ?
O7 K10A O108 91.0(5) . . ?
K10 K10A O114 66(2) . 2_735 ?
O68 K10A O114 62.3(3) 2_735 2_735 ?
O7 K10A O114 55.4(3) . 2_735 ?
O108 K10A O114 127.7(5) . 2_735 ?
K10 K10A O31W 53(2) . . ?
O68 K10A O31W 74.7(4) 2_735 . ?
O7 K10A O31W 140.3(5) . . ?
O108 K10A O31W 70.4(4) . . ?
O114 K10A O31W 108.7(5) 2_735 . ?
K10 K10A O15W 93(2) . 2_735 ?
O68 K10A O15W 47.1(3) 2_735 2_735 ?
O7 K10A O15W 161.6(5) . 2_735 ?
O108 K10A O15W 107.0(5) . 2_735 ?
O114 K10A O15W 108.5(5) 2_735 2_735 ?
O31W K10A O15W 48.4(3) . 2_735 ?
K10 K10A O76 119(2) . 2_735 ?
O68 K10A O76 57.6(3) 2_735 2_735 ?
O7 K10A O76 72.9(3) . 2_735 ?
O108 K10A O76 157.3(5) . 2_735 ?
O114 K10A O76 55.4(3) 2_735 2_735 ?
O31W K10A O76 132.0(5) . 2_735 ?
O15W K10A O76 90.7(4) 2_735 2_735 ?
K10 K10A P2 90(2) . 2_735 ?
O68 K10A P2 22.76(18) 2_735 2_735 ?
O7 K10A P2 137.1(5) . 2_735 ?
O108 K10A P2 129.7(5) . 2_735 ?
O114 K10A P2 85.0(4) 2_735 2_735 ?
O31W K10A P2 62.4(3) . 2_735 ?
O15W K10A P2 24.63(15) 2_735 2_735 ?
O76 K10A P2 70.8(3) 2_735 2_735 ?
K10 K10A Nb20 55(2) . . ?
O68 K10A Nb20 137.4(4) 2_735 . ?
O7 K10A Nb20 73.9(3) . . ?
O108 K10A Nb20 26.63(18) . . ?
O114 K10A Nb20 101.1(4) 2_735 . ?
O31W K10A Nb20 74.7(3) . . ?
O15W K10A Nb20 121.3(4) 2_735 . ?
O76 K10A Nb20 146.5(5) 2_735 . ?
P2 K10A Nb20 136.1(4) 2_735 . ?
K10 K10A Dy1 86(2) . 2_735 ?
O68 K10A Dy1 32.1(2) 2_735 2_735 ?
O7 K10A Dy1 83.4(4) . 2_735 ?
O108 K10A Dy1 160.5(5) . 2_735 ?
O114 K10A Dy1 35.88(19) 2_735 2_735 ?
O31W K10A Dy1 102.4(4) . 2_735 ?
O15W K10A Dy1 78.3(3) 2_735 2_735 ?
O76 K10A Dy1 35.76(17) 2_735 2_735 ?
P2 K10A Dy1 53.7(2) 2_735 2_735 ?
Nb20 K10A Dy1 134.9(4) . 2_735 ?
K10 K10A Na1 73(2) . . ?
O68 K10A Na1 126.9(4) 2_735 . ?
O7 K10A Na1 22.85(19) . . ?
O108 K10A Na1 71.2(3) . . ?
O114 K10A Na1 64.7(3) 2_735 . ?
O31W K10A Na1 119.6(4) . . ?
O15W K10A Na1 165.3(4) 2_735 . ?
O76 K10A Na1 95.2(3) 2_735 . ?
P2 K10A Na1 149.1(4) 2_735 . ?
Nb20 K10A Na1 51.42(18) . . ?
Dy1 K10A Na1 98.7(3) 2_735 . ?
O93 K11 O13 163.4(4) . . ?
O93 K11 O150 68.8(2) . . ?
O13 K11 O150 124.4(4) . . ?
O93 K11 O24 62.79(18) . . ?
O13 K11 O24 113.3(4) . . ?
O150 K11 O24 59.44(19) . . ?
O93 K11 O16 125.5(3) . . ?
O13 K11 O16 68.2(3) . . ?
O150 K11 O16 56.7(2) . . ?
O24 K11 O16 86.2(2) . . ?
O93 K11 O4W 67.8(2) . 2_735 ?
O13 K11 O4W 122.6(4) . 2_735 ?
O150 K11 O4W 75.2(2) . 2_735 ?
O24 K11 O4W 121.5(2) . 2_735 ?
O16 K11 O4W 98.7(3) . 2_735 ?
O93 K11 O105 117.9(2) . . ?
O13 K11 O105 60.5(3) . . ?
O150 K11 O105 80.0(2) . . ?
O24 K11 O105 55.15(17) . . ?
O16 K11 O105 52.99(19) . . ?
O4W K11 O105 150.1(2) 2_735 . ?
O93 K11 P2 19.93(13) . . ?
O13 K11 P2 146.1(3) . . ?
O150 K11 P2 88.57(17) . . ?
O24 K11 P2 74.58(14) . . ?
O16 K11 P2 145.3(2) . . ?
O4W K11 P2 69.08(17) 2_735 . ?
O105 K11 P2 127.15(17) . . ?
O93 K11 Dy3 35.98(13) . . ?
O13 K11 Dy3 148.2(3) . . ?
O150 K11 Dy3 39.71(14) . . ?
O24 K11 Dy3 37.61(11) . . ?
O16 K11 Dy3 92.41(19) . . ?
O4W K11 Dy3 83.93(17) 2_735 . ?
O105 K11 Dy3 87.66(14) . . ?
P2 K11 Dy3 54.97(7) . . ?
O93 K11 Nb10 88.44(16) . . ?
O13 K11 Nb10 88.7(3) . . ?
O150 K11 Nb10 66.60(17) . . ?
O24 K11 Nb10 25.64(12) . . ?
O16 K11 Nb10 69.06(17) . . ?
O4W K11 Nb10 140.4(2) 2_735 . ?
O105 K11 Nb10 29.51(10) . . ?
P2 K11 Nb10 99.16(11) . . ?
Dy3 K11 Nb10 60.18(7) . . ?
O93 K11 K3 137.7(2) . 2_735 ?
O13 K11 K3 58.7(3) . 2_735 ?
O150 K11 K3 78.90(17) . 2_735 ?
O24 K11 K3 121.89(17) . 2_735 ?
O16 K11 K3 35.72(16) . 2_735 ?
O4W K11 K3 78.19(18) 2_735 2_735 ?
O105 K11 K3 80.88(14) . 2_735 ?
P2 K11 K3 146.99(16) . 2_735 ?
Dy3 K11 K3 118.61(12) . 2_735 ?
Nb10 K11 K3 103.47(11) . 2_735 ?
O93 K11 K4 38.12(15) . . ?
O13 K11 K4 155.2(4) . . ?
O150 K11 K4 57.32(18) . . ?
O24 K11 K4 89.26(14) . . ?
O16 K11 K4 104.77(19) . . ?
O4W K11 K4 32.95(14) 2_735 . ?
O105 K11 K4 135.42(15) . . ?
P2 K11 K4 47.60(7) . . ?
Dy3 K11 K4 51.89(6) . . ?
Nb10 K11 K4 111.56(10) . . ?
K3 K11 K4 101.11(12) 2_735 . ?
O7 Na1 O8 88.1(2) . . ?
O7 Na1 O11 92.3(3) . . ?
O8 Na1 O11 92.7(4) . . ?
O7 Na1 O12 82.2(2) . . ?
O8 Na1 O12 88.8(2) . . ?
O11 Na1 O12 174.3(3) . . ?
O7 Na1 O10 175.6(3) . . ?
O8 Na1 O10 89.7(3) . . ?
O11 Na1 O10 91.5(4) . . ?
O12 Na1 O10 94.0(3) . . ?
O7 Na1 O9 93.8(3) . . ?
O8 Na1 O9 175.6(3) . . ?
O11 Na1 O9 83.2(4) . . ?
O12 Na1 O9 95.5(3) . . ?
O10 Na1 O9 88.7(4) . . ?
O7 Na1 Nb20 85.70(19) . . ?
O8 Na1 Nb20 109.57(18) . . ?
O11 Na1 Nb20 157.6(3) . . ?
O12 Na1 Nb20 20.94(16) . . ?
O10 Na1 Nb20 91.6(2) . . ?
O9 Na1 Nb20 74.6(2) . . ?
O7 Na1 K10 34.9(2) . . ?
O8 Na1 K10 88.3(2) . . ?
O11 Na1 K10 127.1(3) . . ?
O12 Na1 K10 47.4(2) . . ?
O10 Na1 K10 141.3(3) . . ?
O9 Na1 K10 95.5(3) . . ?
Nb20 Na1 K10 53.28(14) . . ?
O7 Na1 K10A 28.9(2) . . ?
O8 Na1 K10A 93.4(3) . . ?
O11 Na1 K10A 120.4(3) . . ?
O12 Na1 K10A 54.0(2) . . ?
O10 Na1 K10A 147.7(3) . . ?
O9 Na1 K10A 90.1(3) . . ?
Nb20 Na1 K10A 57.19(18) . . ?
K10 Na1 K10A 8.2(2) . . ?
O50 P3 O1 111.9(4) . . ?
O50 P3 O21 112.9(3) . . ?
O1 P3 O21 110.2(4) . . ?
O50 P3 C1 107.7(4) . . ?
O1 P3 C1 107.9(4) . . ?
O21 P3 C1 105.9(4) . . ?
O15W P2 O93 111.7(4) . . ?
O15W P2 O68 110.8(4) . . ?
O93 P2 O68 112.5(3) . . ?
O15W P2 C1 106.8(4) . . ?
O93 P2 C1 108.2(4) . . ?
O68 P2 C1 106.4(4) . . ?
O15W P2 K4 107.6(3) . . ?
O93 P2 K4 60.6(2) . . ?
O68 P2 K4 58.0(2) . . ?
C1 P2 K4 145.5(3) . . ?
O15W P2 K10A 67.4(4) . 2_735 ?
O93 P2 K10A 139.2(3) . 2_735 ?
O68 P2 K10A 44.4(3) . 2_735 ?
C1 P2 K10A 110.8(4) . 2_735 ?
K4 P2 K10A 80.3(2) . 2_735 ?
O15W P2 K10 69.0(3) . 2_735 ?
O93 P2 K10 128.9(3) . 2_735 ?
O68 P2 K10 41.9(3) . 2_735 ?
C1 P2 K10 120.6(4) . 2_735 ?
K4 P2 K10 70.52(15) . 2_735 ?
K10A P2 K10 10.3(2) 2_735 2_735 ?
O15W P2 K11 75.1(3) . . ?
O93 P2 K11 38.0(2) . . ?
O68 P2 K11 138.9(3) . . ?
C1 P2 K11 110.5(4) . . ?
K4 P2 K11 81.11(11) . . ?
K10A P2 K11 130.3(2) 2_735 . ?
K10 P2 K11 123.58(19) 2_735 . ?
O4 P1 O40 110.4(4) . . ?
O4 P1 O47 112.9(4) . . ?
O40 P1 O47 111.7(3) . . ?
O4 P1 C7 106.3(4) . . ?
O40 P1 C7 106.5(5) . . ?
O47 P1 C7 108.7(5) . . ?
O4 P1 K3 57.4(3) . . ?
O40 P1 K3 62.4(2) . . ?
O47 P1 K3 160.0(3) . . ?
C7 P1 K3 91.2(4) . . ?
O4 P1 K9 45.5(3) . 2_735 ?
O40 P1 K9 92.4(2) . 2_735 ?
O47 P1 K9 83.2(2) . 2_735 ?
C7 P1 K9 151.1(3) . 2_735 ?
K3 P1 K9 78.20(9) . 2_735 ?
O4 P1 K4 110.2(3) . . ?
O40 P1 K4 60.0(2) . . ?
O47 P1 K4 56.7(2) . . ?
C7 P1 K4 143.5(3) . . ?
K3 P1 K4 107.96(9) . . ?
K9 P1 K4 65.10(8) 2_735 . ?
O4 P1 K9 74.1(3) . . ?
O40 P1 K9 141.1(2) . . ?
O47 P1 K9 41.0(2) . . ?
C7 P1 K9 109.0(4) . . ?
K3 P1 K9 131.09(10) . . ?
K9 P1 K9 62.57(13) 2_735 . ?
K4 P1 K9 81.87(9) . . ?
O2 P4 O46 110.9(4) . . ?
O2 P4 O42 112.5(5) . . ?
O46 P4 O42 112.3(3) . . ?
O2 P4 C7 107.8(5) . . ?
O46 P4 C7 107.7(5) . . ?
O42 P4 C7 105.3(5) . . ?
O32W Na2 O32W 180.0(2) . 2_926 ?
O32W Na2 O27W 87.1(3) . . ?
O32W Na2 O27W 92.9(3) 2_926 . ?
O32W Na2 O27W 92.9(3) . 2_926 ?
O32W Na2 O27W 87.1(3) 2_926 2_926 ?
O27W Na2 O27W 180.0 . 2_926 ?
O32W Na2 O36W 88.4(3) . . ?
O32W Na2 O36W 91.6(3) 2_926 . ?
O27W Na2 O36W 97.9(3) . . ?
O27W Na2 O36W 82.1(3) 2_926 . ?
O32W Na2 O36W 91.6(3) . 2_926 ?
O32W Na2 O36W 88.4(3) 2_926 2_926 ?
O27W Na2 O36W 82.1(3) . 2_926 ?
O27W Na2 O36W 97.9(3) 2_926 2_926 ?
O36W Na2 O36W 180.0 . 2_926 ?
O159 C4 O150 124.1(8) . . ?
O159 C4 O110 118.3(7) . . ?
O150 C4 O110 117.4(7) . . ?
O159 C4 Dy2 59.4(4) . . ?
O150 C4 Dy2 175.9(6) . . ?
O110 C4 Dy2 59.0(4) . . ?
O159 C4 Dy3 176.3(6) . . ?
O150 C4 Dy3 59.4(4) . . ?
O110 C4 Dy3 58.0(4) . . ?
Dy2 C4 Dy3 117.0(3) . . ?
O159 C4 K4 104.7(6) . . ?
O150 C4 K4 106.2(6) . . ?
O110 C4 K4 58.5(4) . . ?
Dy2 C4 K4 73.88(19) . . ?
Dy3 C4 K4 74.43(19) . . ?
O114 C5 O140 125.8(8) . . ?
O114 C5 O168 117.5(7) . . ?
O140 C5 O168 116.7(7) . . ?
O114 C5 Dy1 58.2(4) . . ?
O140 C5 Dy1 172.7(6) . . ?
O168 C5 Dy1 59.5(4) . . ?
O114 C5 Dy4 175.1(6) . . ?
O140 C5 Dy4 57.4(4) . . ?
O168 C5 Dy4 59.3(4) . . ?
Dy1 C5 Dy4 118.2(3) . . ?
O114 C5 K4 100.5(5) . . ?
O140 C5 K4 97.7(5) . . ?
O168 C5 K4 67.2(4) . . ?
Dy1 C5 K4 75.20(19) . . ?
Dy4 C5 K4 74.91(19) . . ?
C2 C1 O5 116.2(9) . . ?
C2 C1 P3 106.9(8) . . ?
O5 C1 P3 104.9(7) . . ?
C2 C1 P2 108.4(8) . . ?
O5 C1 P2 105.4(7) . . ?
P3 C1 P2 115.2(5) . . ?
O6 C7 C8 131.3(8) . . ?
O6 C7 P4 101.2(7) . . ?
C8 C7 P4 106.5(8) . . ?
O6 C7 P1 103.5(6) . . ?
C8 C7 P1 99.9(8) . . ?
P4 C7 P1 115.2(5) . . ?
C3 O15 Dy1 96.2(4) . . ?
C3 O15 Dy3 95.0(4) . . ?
Dy1 O15 Dy3 143.7(2) . . ?
C3 O15 K4 141.3(5) . . ?
Dy1 O15 K4 96.69(18) . . ?
Dy3 O15 K4 95.86(17) . . ?
Nb7 O17 Dy4 138.1(3) . . ?
Nb7 O17 K3 111.2(2) . . ?
Dy4 O17 K3 103.95(18) . . ?
Nb18 O20 Nb6 104.4(2) . . ?
Nb18 O20 Nb10 110.9(2) . . ?
Nb6 O20 Nb10 99.7(2) . . ?
P3 O21 Dy1 133.5(3) . . ?
Nb24 O22 Dy4 146.5(3) . . ?
Nb24 O22 K1 106.0(2) . . ?
Dy4 O22 K1 98.76(18) . . ?
Nb33 O23 Nb24 103.3(2) . . ?
Nb33 O23 Nb7 110.7(2) . . ?
Nb24 O23 Nb7 99.9(2) . . ?
Nb10 O24 Dy3 140.0(3) . . ?
Nb10 O24 K11 108.2(3) . . ?
Dy3 O24 K11 92.5(2) . . ?
Nb11 O25 Nb18 94.9(2) . . ?
Nb11 O25 Nb10 95.94(19) . . ?
Nb18 O25 Nb10 95.48(19) . . ?
Nb11 O25 Nb19 89.25(18) . . ?
Nb18 O25 Nb19 89.12(18) . . ?
Nb10 O25 Nb19 172.7(3) . . ?
Nb11 O25 Nb28 89.25(18) . . ?
Nb18 O25 Nb28 174.7(3) . . ?
Nb10 O25 Nb28 87.37(18) . . ?
Nb19 O25 Nb28 87.62(17) . . ?
Nb11 O25 Nb31 175.2(3) . . ?
Nb18 O25 Nb31 88.51(18) . . ?
Nb10 O25 Nb31 87.13(18) . . ?
Nb19 O25 Nb31 87.37(17) . . ?
Nb28 O25 Nb31 87.18(17) . . ?
Nb10 O26 Nb6 100.6(2) . . ?
Nb10 O26 Nb11 111.4(2) . . ?
Nb6 O26 Nb11 103.3(2) . . ?
Nb7 O27 Nb23 116.2(3) . . ?
Nb11 O28 Nb18 111.2(2) . . ?
Nb11 O28 Nb6 101.2(2) . . ?
Nb18 O28 Nb6 100.8(2) . . ?
Nb15 O29 Nb33 110.8(2) . . ?
Nb15 O29 Nb24 99.9(2) . . ?
Nb33 O29 Nb24 100.4(2) . . ?
Nb14 O30 Nb12 110.4(2) . . ?
Nb14 O30 Nb5 100.8(2) . . ?
Nb12 O30 Nb5 101.4(2) . . ?
C6 O31 Dy4 96.3(4) . . ?
C6 O31 Dy2 94.8(4) . . ?
Dy4 O31 Dy2 142.1(2) . . ?
C6 O31 K4 140.4(4) . . ?
Dy4 O31 K4 97.92(19) . . ?
Dy2 O31 K4 96.17(18) . . ?
Nb15 O33 Nb29 136.5(3) . . ?
Nb21 O34 Nb5 101.0(2) . . ?
Nb21 O34 Nb12 110.6(2) . . ?
Nb5 O34 Nb12 104.3(2) . . ?
Nb11 O35 Nb19 114.4(3) . . ?
Nb32 O36 Nb26 118.0(3) . . ?
Nb11 O37 Nb25 137.4(3) . 2_835 ?
Nb9 O38 Nb29 147.6(3) . . ?
Nb9 O38 K1 89.73(19) . . ?
Nb29 O38 K1 106.0(2) . . ?
Nb11 O39 Nb28 115.5(3) . . ?
P1 O40 Dy4 134.0(3) . . ?
P1 O40 K3 89.9(3) . . ?
Dy4 O40 K3 118.8(2) . . ?
P1 O40 K4 95.7(3) . . ?
Dy4 O40 K4 88.44(17) . . ?
K3 O40 K4 134.4(2) . . ?
Nb15 O41 Nb33 94.83(19) . . ?
Nb15 O41 Nb7 95.64(19) . . ?
Nb33 O41 Nb7 95.3(2) . . ?
Nb15 O41 Nb34 89.04(19) . . ?
Nb33 O41 Nb34 89.47(18) . . ?
Nb7 O41 Nb34 173.0(2) . . ?
Nb15 O41 Nb22 89.58(19) . . ?
Nb33 O41 Nb22 174.7(3) . . ?
Nb7 O41 Nb22 87.16(17) . . ?
Nb34 O41 Nb22 87.64(18) . . ?
Nb15 O41 Nb23 175.1(3) . . ?
Nb33 O41 Nb23 88.56(19) . . ?
Nb7 O41 Nb23 87.50(18) . . ?
Nb34 O41 Nb23 87.50(17) . . ?
Nb22 O41 Nb23 86.86(17) . . ?
P4 O42 Dy4 134.9(3) . . ?
Nb16 O43 Nb27 114.7(3) . . ?
Nb16 O44 Nb8 137.4(3) . 2_835 ?
P4 O46 Dy2 134.3(3) . . ?
P1 O47 Dy2 132.7(3) . . ?
P1 O47 K9 117.7(3) . . ?
Dy2 O47 K9 101.9(2) . . ?
P1 O47 K4 99.2(3) . . ?
Dy2 O47 K4 88.85(19) . . ?
K9 O47 K4 111.1(2) . . ?
Nb14 O48 Nb36 115.4(3) . . ?
Nb13 O49 K5 107.5(2) . . ?
P3 O50 Dy3 134.7(3) . . ?
Nb9 O51 Nb8 148.6(3) 2_835 . ?
Nb6 O52 Dy3 146.9(3) . . ?
Nb6 O52 K7 111.2(2) . . ?
Dy3 O52 K7 98.04(18) . . ?
Nb17 O53 Nb26 117.5(3) . . ?
Nb17 O54 Nb9 101.1(2) . . ?
Nb17 O54 Nb16 110.8(2) . . ?
Nb9 O54 Nb16 102.7(2) . . ?
C6 O55 Dy2 90.1(4) . . ?
C6 O55 K7 141.4(5) . . ?
Dy2 O55 K7 100.7(2) . . ?
Nb15 O56 Nb7 112.1(2) . . ?
Nb15 O56 Nb24 103.8(2) . . ?
Nb7 O56 Nb24 101.3(2) . . ?
Nb9 O57 Dy1 147.9(3) . . ?
Nb9 O57 K1 110.0(2) . . ?
Dy1 O57 K1 96.53(19) . . ?
Nb15 O58 Nb22 116.0(3) . . ?
Nb18 O59 Nb13 136.4(3) . . ?
Nb24 O60 Nb29 146.0(3) . . ?
Nb24 O60 K6 107.1(2) . . ?
Nb29 O60 K6 96.7(2) . . ?
Nb24 O60 K1 91.1(2) . . ?
Nb29 O60 K1 113.0(2) . . ?
K6 O60 K1 90.69(17) . . ?
C5 O168 Dy1 93.5(5) . . ?
C5 O168 Dy4 93.9(5) . . ?
Dy1 O168 Dy4 168.5(3) . . ?
C5 O168 K1 125.3(5) . . ?
Dy1 O168 K1 91.15(18) . . ?
Dy4 O168 K1 91.71(17) . . ?
C5 O168 K4 91.0(5) . . ?
Dy1 O168 K4 85.71(17) . . ?
Dy4 O168 K4 85.42(17) . . ?
K1 O168 K4 143.7(2) . . ?
Nb30 O62 Nb26 115.6(3) . . ?
Nb18 O63 Nb19 115.0(3) . . ?
C3 O64 Dy3 91.4(5) . . ?
C3 O64 K7 137.8(5) . . ?
Dy3 O64 K7 98.6(2) . . ?
C6 O65 Dy4 90.0(5) . . ?
C6 O65 K1 143.1(5) . . ?
Dy4 O65 K1 93.81(19) . . ?
Nb18 O66 Nb31 115.0(3) . . ?
Nb18 O66 K5 106.3(2) . . ?
Nb31 O66 K5 135.6(3) . . ?
Nb15 O67 Nb34 114.4(3) . . ?
P2 O68 Dy1 133.4(3) . . ?
P2 O68 K10 116.4(4) . 2_735 ?
Dy1 O68 K10 108.7(3) . 2_735 ?
P2 O68 K10A 112.9(4) . 2_735 ?
Dy1 O68 K10A 108.1(4) . 2_735 ?
K10 O68 K10A 13.7(3) 2_735 2_735 ?
P2 O68 K4 96.9(3) . . ?
Dy1 O68 K4 92.06(19) . . ?
K10 O68 K4 92.4(2) 2_735 . ?
K10A O68 K4 106.1(3) 2_735 . ?
Nb21 O69 Nb20 115.8(3) . . ?
Nb6 O70 Nb13 147.9(3) . . ?
Nb6 O70 K6 106.1(2) . 2_835 ?
Nb13 O70 K6 97.8(2) . 2_835 ?
Nb16 O71 Nb30 94.9(2) . . ?
Nb16 O71 Nb17 95.6(2) . . ?
Nb30 O71 Nb17 95.5(2) . . ?
Nb16 O71 Nb27 89.51(19) . . ?
Nb30 O71 Nb27 174.5(3) . . ?
Nb17 O71 Nb27 87.28(18) . . ?
Nb16 O71 Nb32 88.97(19) . . ?
Nb30 O71 Nb32 89.29(19) . . ?
Nb17 O71 Nb32 173.1(3) . . ?
Nb27 O71 Nb32 87.56(18) . . ?
Nb16 O71 Nb26 175.0(3) . . ?
Nb30 O71 Nb26 88.27(19) . . ?
Nb17 O71 Nb26 87.91(18) . . ?
Nb27 O71 Nb26 87.14(18) . . ?
Nb32 O71 Nb26 87.22(18) . . ?
Nb7 O72 Nb22 116.1(3) . . ?
Nb24 O73 Nb25 150.2(3) . . ?
Nb24 O73 K6 95.4(2) . . ?
Nb25 O73 K6 97.1(2) . . ?
Nb5 O74 Nb13 147.1(3) . . ?
Nb12 O75 Nb14 95.9(2) . . ?
Nb12 O75 Nb21 95.8(2) . . ?
Nb14 O75 Nb21 95.55(19) . . ?
Nb12 O75 Nb36 89.25(19) . . ?
Nb14 O75 Nb36 88.9(2) . . ?
Nb21 O75 Nb36 172.9(3) . . ?
Nb12 O75 Nb35 89.22(18) . . ?
Nb14 O75 Nb35 173.6(3) . . ?
Nb21 O75 Nb35 87.67(19) . . ?
Nb36 O75 Nb35 87.39(17) . . ?
Nb12 O75 Nb20 174.4(2) . . ?
Nb14 O75 Nb20 88.21(18) . . ?
Nb21 O75 Nb20 87.51(18) . . ?
Nb36 O75 Nb20 87.05(18) . . ?
Nb35 O75 Nb20 86.45(18) . . ?
Nb17 O76 Dy1 138.9(3) . . ?
Nb17 O76 K10A 116.2(3) . 2_735 ?
Dy1 O76 K10A 88.7(3) . 2_735 ?
Nb29 O77 K6 99.2(3) . . ?
C3 O78 Dy1 90.7(5) . . ?
C3 O78 K1 141.3(5) . . ?
Dy1 O78 K1 92.91(18) . . ?
Nb17 O79 Nb30 111.7(2) . . ?
Nb17 O79 Nb9 100.7(2) . . ?
Nb30 O79 Nb9 102.4(2) . . ?
Nb13 O80 K6 99.3(3) . 2_835 ?
Nb30 O84 Nb16 111.6(2) . . ?
Nb30 O84 Nb9 101.7(2) . . ?
Nb16 O84 Nb9 101.4(2) . . ?
Nb21 O86 Dy2 140.2(3) . . ?
Nb21 O86 K9 111.3(2) . . ?
Dy2 O86 K9 94.68(19) . . ?
Nb5 O87 Dy2 145.7(3) . . ?
Nb5 O87 K7 114.0(2) . . ?
Dy2 O87 K7 97.61(19) . . ?
Nb30 O89 Nb29 136.5(3) . . ?
Nb12 O91 Nb36 114.1(3) . . ?
Nb5 O92 Nb8 146.7(3) . . ?
P2 O93 Dy3 133.9(3) . . ?
P2 O93 K11 122.0(3) . . ?
Dy3 O93 K11 99.4(2) . . ?
P2 O93 K4 94.4(3) . . ?
Dy3 O93 K4 89.84(19) . . ?
K11 O93 K4 109.0(2) . . ?
Nb10 O94 Nb28 116.4(3) . . ?
Nb19 O95 Nb28 117.1(3) . . ?
Nb6 O97 Nb25 148.6(3) . 2_835 ?
Nb6 O97 K6 96.5(2) . 2_835 ?
Nb25 O97 K6 98.2(2) 2_835 2_835 ?
Nb21 O98 Nb5 100.9(2) . . ?
Nb21 O98 Nb14 110.9(2) . . ?
Nb5 O98 Nb14 103.3(2) . . ?
Nb33 O99 Nb25 137.6(3) . . ?
Nb12 O100 Nb35 115.1(3) . . ?
Nb30 O102 Nb32 115.0(3) . . ?
Nb14 O104 Nb20 115.2(3) . . ?
Nb14 O104 K5 108.3(2) . . ?
Nb20 O104 K5 131.6(2) . . ?
Nb10 O105 Nb31 116.2(3) . . ?
Nb10 O105 K11 91.4(2) . . ?
Nb31 O105 K11 152.4(2) . . ?
Nb17 O106 Nb27 115.3(3) . . ?
Nb35 O108 Nb20 118.2(3) . . ?
Nb35 O108 K10 133.3(4) . . ?
Nb20 O108 K10 102.4(3) . . ?
Nb35 O108 K10A 126.7(4) . . ?
Nb20 O108 K10A 113.0(4) . . ?
K10 O108 K10A 13.4(3) . . ?
Nb33 O109 Nb34 114.3(3) . . ?
C4 O110 Dy2 94.1(5) . . ?
C4 O110 Dy3 95.4(5) . . ?
Dy2 O110 Dy3 170.5(3) . . ?
C4 O110 K4 100.2(5) . . ?
Dy2 O110 K4 88.58(18) . . ?
Dy3 O110 K4 89.65(19) . . ?
C4 O110 K7 120.8(5) . . ?
Dy2 O110 K7 88.18(18) . . ?
Dy3 O110 K7 87.00(17) . . ?
K4 O110 K7 138.9(2) . . ?
Nb14 O111 Nb13 136.4(3) . . ?
Nb22 O112 Nb23 117.8(3) . . ?
C5 O114 Dy1 95.4(5) . . ?
C5 O114 K10 123.4(6) . 2_735 ?
Dy1 O114 K10 102.7(3) . 2_735 ?
C5 O114 K10A 135.4(6) . 2_735 ?
Dy1 O114 K10A 97.0(3) . 2_735 ?
K10 O114 K10A 12.3(3) 2_735 2_735 ?
Nb16 O117 Nb32 114.0(3) . . ?
Nb28 O119 Nb31 117.1(3) . . ?
Nb8 O120 Co1 154.8(4) . 1_565 ?
Nb34 O121 Nb23 118.1(3) . . ?
Nb34 O124 Nb22 117.1(3) . . ?
Nb33 O125 Nb23 114.8(3) . . ?
Nb21 O126 Nb35 115.7(3) . . ?
Nb19 O127 Nb31 116.8(3) . . ?
Nb27 O134 Nb26 117.8(3) . . ?
Nb12 O136 Nb8 137.9(3) . . ?
Nb32 O137 Nb27 116.7(3) . . ?
Nb36 O138 Nb20 117.5(3) . . ?
Nb25 O139 Na1X 145.8(5) . 2_835 ?
Nb25 O139 Na1Y 147.0(5) . 2_835 ?
Na1X O139 Na1Y 17.1(3) 2_835 2_835 ?
C5 O140 Dy4 96.0(5) . . ?
Nb36 O143 Nb35 117.7(3) . . ?
O64 C3 O78 124.6(8) . . ?
O64 C3 O15 118.2(7) . . ?
O78 C3 O15 117.0(7) . . ?
O64 C3 Dy3 61.8(4) . . ?
O78 C3 Dy3 163.1(6) . . ?
O15 C3 Dy3 57.8(4) . . ?
O64 C3 Dy1 161.2(5) . . ?
O78 C3 Dy1 62.2(4) . . ?
O15 C3 Dy1 56.7(4) . . ?
Dy3 C3 Dy1 106.9(3) . . ?
Nb25 O145 K6 96.9(3) . . ?
Nb27 O147 Co1 142.7(4) . . ?
C4 O150 Dy3 94.1(5) . . ?
C4 O150 K11 135.3(6) . . ?
Dy3 O150 K11 92.7(2) . . ?
P1 O4 K3 95.2(3) . . ?
P1 O4 K9 111.7(4) . 2_735 ?
K3 O4 K9 103.5(2) . 2_735 ?
C4 O159 Dy2 94.0(5) . . ?
C4 O159 K9 137.7(6) . . ?
Dy2 O159 K9 91.3(2) . . ?
O55 C6 O65 124.0(7) . . ?
O55 C6 O31 118.6(7) . . ?
O65 C6 O31 117.4(7) . . ?
O55 C6 Dy2 62.8(4) . . ?
O65 C6 Dy2 163.1(6) . . ?
O31 C6 Dy2 57.7(4) . . ?
O55 C6 Dy4 162.1(5) . . ?
O65 C6 Dy4 63.0(4) . . ?
O31 C6 Dy4 56.6(4) . . ?
Dy2 C6 Dy4 105.9(3) . . ?
Co1 O165 Na1Y 117.6(5) . 2_825 ?
Co1 O165 Na1X 133.0(4) . 2_825 ?
Na1Y O165 Na1X 15.4(3) 2_825 2_825 ?
C7 O6 K3 110.7(5) . . ?
K4 O4W K9 85.7(2) 2_735 . ?
K4 O4W K11 111.1(2) 2_735 2_735 ?
K9 O4W K11 163.1(3) . 2_735 ?
K9 O10W K4 85.9(2) . 2_735 ?
K9 O10W K10 125.0(3) . . ?
K4 O10W K10 87.6(3) 2_735 . ?
K3 O3W K5 80.97(18) . 2_735 ?
K3 O3W K9 98.0(2) . 2_735 ?
K5 O3W K9 176.9(3) 2_735 2_735 ?
K7 O14W K1 105.8(2) . 2_835 ?
K7 O14W K6 92.4(2) . 2_835 ?
K1 O14W K6 85.50(19) 2_835 2_835 ?
K3 O1W K5 81.6(2) . 2_735 ?
K3 O2W K5 71.8(3) . 2_735 ?
K1 O5W K7 92.4(2) . 2_835 ?
Na1 O7 K10A 128.2(4) . . ?
Na1 O7 K10 118.4(3) . . ?
K10A O7 K10 13.3(3) . . ?
Nb20 O12 Na1 129.9(4) . . ?
Nb20 O12 K10 89.1(3) . . ?
Na1 O12 K10 100.4(3) . . ?
P2 O15W K10A 87.9(4) . 2_735 ?
K3 O16 K5 78.6(2) 2_735 . ?
K3 O16 K11 105.6(3) 2_735 . ?
K5 O16 K11 174.1(3) . . ?
K6 O32 K7 99.6(3) . 2_835 ?
K6 O32 K1 90.6(3) . . ?
K7 O32 K1 92.3(4) 2_835 . ?
Na1X O26W Na1Y 13.6(4) . . ?
K10 O31W K10A 10.5(3) . . ?
O174 O173 Co1 61.4(5) . . ?
O173 O174 Co1 75.7(5) . . ?
Na1Y Na1X O26W 123.4(17) . . ?
Na1Y Na1X O139 96.3(14) . 2_835 ?
O26W Na1X O139 103.9(4) . 2_835 ?
Na1Y Na1X O165 69.2(13) . 2_825 ?
O26W Na1X O165 92.7(4) . 2_825 ?
O139 Na1X O165 162.4(5) 2_835 2_825 ?
Na1X Na1Y O139 66.6(13) . 2_835 ?
Na1X Na1Y O165 95.4(14) . 2_825 ?
O139 Na1Y O165 159.5(6) 2_835 2_825 ?
Na1X Na1Y O26W 43.0(13) . . ?
O139 Na1Y O26W 86.3(4) 2_835 . ?
O165 Na1Y O26W 86.5(4) 2_825 . ?

loop_
_geom_bond_atom_site_label_1
_geom_bond_atom_site_label_2
_geom_bond_distance
_geom_bond_site_symmetry_2
_geom_bond_publ_flag
Nb5 O87 1.784(5) . ?
Nb5 O74 1.894(5) . ?
Nb5 O92 1.904(6) . ?
Nb5 O98 2.096(5) . ?
Nb5 O34 2.102(5) . ?
Nb5 O30 2.215(5) . ?
Nb5 Nb21 3.2262(10) . ?
Nb5 Nb14 3.2917(10) . ?
Nb5 Nb12 3.3189(10) . ?
Nb5 K7 4.078(3) . ?
Nb6 O52 1.788(5) . ?
Nb6 O97 1.904(5) . ?
Nb6 O70 1.913(5) . ?
Nb6 O20 2.096(5) . ?
Nb6 O26 2.097(5) . ?
Nb6 O28 2.243(5) . ?
Nb6 Nb10 3.2165(10) . ?
Nb6 Nb11 3.3052(9) . ?
Nb6 Nb18 3.3074(10) . ?
Nb6 K6 3.774(3) 2_835 ?
Nb6 K7 3.950(3) . ?
Nb7 O17 1.778(5) . ?
Nb7 O27 1.915(5) . ?
Nb7 O72 1.917(6) . ?
Nb7 O56 2.082(5) . ?
Nb7 O23 2.106(5) . ?
Nb7 O41 2.382(5) . ?
Nb7 Nb24 3.2209(10) . ?
Nb7 Nb22 3.3288(11) . ?
Nb7 Nb23 3.3392(10) . ?
Nb8 O120 1.746(6) . ?
Nb8 O51 1.953(6) . ?
Nb8 O92 1.962(6) . ?
Nb8 O44 2.038(6) 2_835 ?
Nb8 O136 2.043(6) . ?
Nb8 O123 2.371(7) . ?
Nb9 O57 1.792(6) . ?
Nb9 O38 1.884(5) . ?
Nb9 O51 1.905(6) 2_835 ?
Nb9 O54 2.102(5) . ?
Nb9 O79 2.122(5) . ?
Nb9 O84 2.212(5) . ?
Nb9 Nb17 3.2370(10) . ?
Nb9 Nb16 3.2949(10) . ?
Nb9 Nb30 3.2962(10) . ?
Nb9 K1 3.880(2) . ?
Nb10 O24 1.775(5) . ?
Nb10 O94 1.914(5) . ?
Nb10 O105 1.919(5) . ?
Nb10 O26 2.084(5) . ?
Nb10 O20 2.111(5) . ?
Nb10 O25 2.390(5) . ?
Nb10 Nb31 3.3251(10) . ?
Nb10 Nb28 3.3284(10) . ?
Nb10 K11 3.895(5) . ?
Nb11 O37 1.848(6) . ?
Nb11 O35 1.881(6) . ?
Nb11 O39 1.881(5) . ?
Nb11 O28 2.030(5) . ?
Nb11 O26 2.118(5) . ?
Nb11 O25 2.281(5) . ?
Nb11 Nb19 3.3098(10) . ?
Nb11 Nb28 3.3097(10) . ?
Nb12 O136 1.864(6) . ?
Nb12 O100 1.873(6) . ?
Nb12 O91 1.878(6) . ?
Nb12 O30 2.072(5) . ?
Nb12 O34 2.102(6) . ?
Nb12 O75 2.269(5) . ?
Nb12 Nb36 3.2989(11) . ?
Nb12 Nb35 3.3107(11) . ?
Nb13 O80 1.747(6) . ?
Nb13 O70 1.955(6) . ?
Nb13 O74 1.966(5) . ?
Nb13 O59 2.026(6) . ?
Nb13 O111 2.035(5) . ?
Nb13 O49 2.411(6) . ?
Nb13 K6 3.597(2) 2_835 ?
Nb14 O111 1.850(6) . ?
Nb14 O48 1.868(6) . ?
Nb14 O104 1.895(6) . ?
Nb14 O30 2.054(5) . ?
Nb14 O98 2.100(5) . ?
Nb14 O75 2.295(6) . ?
Nb14 Nb36 3.3062(11) . ?
Nb14 Nb20 3.3098(11) . ?
Nb14 K5 4.167(4) . ?
Nb15 O33 1.856(6) . ?
Nb15 O67 1.879(6) . ?
Nb15 O58 1.896(6) . ?
Nb15 O29 2.043(6) . ?
Nb15 O56 2.081(5) . ?
Nb15 O41 2.278(5) . ?
Nb15 Nb24 3.2773(11) . ?
Nb15 Nb34 3.2958(10) . ?
Nb15 Nb22 3.3305(10) . ?
Nb16 O44 1.849(6) . ?
Nb16 O43 1.888(6) . ?
Nb16 O117 1.889(6) . ?
Nb16 O84 2.042(5) . ?
Nb16 O54 2.116(5) . ?
Nb16 O71 2.285(6) . ?
Nb16 Nb32 3.3023(11) . ?
Nb16 Nb27 3.3043(11) . ?
Nb17 O76 1.774(6) . ?
Nb17 O106 1.904(6) . ?
Nb17 O53 1.925(6) . ?
Nb17 O79 2.082(5) . ?
Nb17 O54 2.091(5) . ?
Nb17 O71 2.389(5) . ?
Nb17 Nb27 3.3095(11) . ?
Nb18 O59 1.856(5) . ?
Nb18 O66 1.881(5) . ?
Nb18 O63 1.888(6) . ?
Nb18 O28 2.045(5) . ?
Nb18 O20 2.091(5) . ?
Nb18 O25 2.284(5) . ?
Nb18 Nb31 3.2945(10) . ?
Nb18 Nb19 3.3082(10) . ?
Nb18 K5 4.034(3) . ?
Nb19 O82 1.759(6) . ?
Nb19 O95 1.953(6) . ?
Nb19 O127 1.967(6) . ?
Nb19 O63 2.033(6) . ?
Nb19 O35 2.055(6) . ?
Nb19 O25 2.429(5) . ?
Nb19 Nb31 3.3589(11) . ?
Nb20 O12 1.753(6) . ?
Nb20 O108 1.970(6) . ?
Nb20 O138 1.979(6) . ?
Nb20 O69 2.017(6) . ?
Nb20 O104 2.025(6) . ?
Nb20 O75 2.458(5) . ?
Nb20 Nb21 3.3352(10) . ?
Nb20 Nb35 3.3557(11) . ?
Nb20 K10 3.711(11) . ?
Nb20 Na1 3.763(3) . ?
Nb20 K10A 4.046(14) . ?
Nb21 O86 1.767(6) . ?
Nb21 O69 1.921(5) . ?
Nb21 O126 1.924(5) . ?
Nb21 O34 2.080(5) . ?
Nb21 O98 2.087(5) . ?
Nb21 O75 2.364(6) . ?
Nb21 Nb35 3.3290(10) . ?
Nb21 K9 3.931(4) . ?
Nb22 O103 1.753(6) . ?
Nb22 O112 1.951(6) . ?
Nb22 O124 1.975(6) . ?
Nb22 O72 2.006(6) . ?
Nb22 O58 2.030(6) . ?
Nb22 O41 2.446(6) . ?
Nb23 O133 1.761(6) . ?
Nb23 O121 1.969(6) . ?
Nb23 O112 1.977(6) . ?
Nb23 O27 2.018(6) . ?
Nb23 O125 2.029(6) . ?
Nb23 O41 2.446(5) . ?
Nb23 Nb33 3.3084(10) . ?
Nb24 O22 1.784(5) . ?
Nb24 O60 1.897(5) . ?
Nb24 O73 1.906(6) . ?
Nb24 O56 2.084(5) . ?
Nb24 O23 2.102(5) . ?
Nb24 O29 2.235(5) . ?
Nb24 Nb33 3.2898(10) . ?
Nb24 K1 3.758(2) . ?
Nb24 K6 3.782(2) . ?
Nb25 O139 1.721(6) . ?
Nb25 O73 1.950(6) . ?
Nb25 O97 1.963(5) 2_835 ?
Nb25 O99 2.029(6) . ?
Nb25 O37 2.031(6) 2_835 ?
Nb25 O145 2.422(7) . ?
Nb25 K6 3.855(3) . ?
Nb26 O118 1.762(6) . ?
Nb26 O134 1.970(6) . ?
Nb26 O36 1.975(6) . ?
Nb26 O62 2.011(6) . ?
Nb26 O53 2.014(6) . ?
Nb26 O71 2.462(6) . ?
Nb26 Nb30 3.3142(11) . ?
Nb26 Nb27 3.3555(12) . ?
Nb27 O147 1.773(6) . ?
Nb27 O134 1.948(6) . ?
Nb27 O137 1.968(6) . ?
Nb27 O106 2.013(6) . ?
Nb27 O43 2.037(6) . ?
Nb27 O71 2.406(6) . ?
Nb27 Nb32 3.3430(11) . ?
Nb28 O141 1.752(6) . ?
Nb28 O119 1.962(6) . ?
Nb28 O95 1.988(6) . ?
Nb28 O94 2.001(6) . ?
Nb28 O39 2.032(6) . ?
Nb28 O25 2.429(5) . ?
Nb28 Nb31 3.3530(11) . ?
Nb29 O77 1.742(6) . ?
Nb29 O38 1.967(5) . ?
Nb29 O60 1.969(6) . ?
Nb29 O33 2.022(6) . ?
Nb29 O89 2.059(6) . ?
Nb29 O113 2.320(6) . ?
Nb29 K6 3.574(3) . ?
Nb30 O89 1.838(6) . ?
Nb30 O102 1.891(6) . ?
Nb30 O62 1.905(6) . ?
Nb30 O84 2.035(5) . ?
Nb30 O79 2.107(5) . ?
Nb30 O71 2.295(6) . ?
Nb30 Nb32 3.3180(11) . ?
Nb31 O142 1.756(6) . ?
Nb31 O119 1.969(6) . ?
Nb31 O127 1.976(6) . ?
Nb31 O105 1.997(6) . ?
Nb31 O66 2.025(6) . ?
Nb31 O25 2.434(5) . ?
Nb32 O154 1.746(6) . ?
Nb32 O36 1.958(6) . ?
Nb32 O137 1.959(6) . ?
Nb32 O102 2.043(6) . ?
Nb32 O117 2.046(6) . ?
Nb32 O71 2.425(5) . ?
Nb33 O99 1.852(6) . ?
Nb33 O125 1.896(6) . ?
Nb33 O109 1.905(6) . ?
Nb33 O29 2.044(6) . ?
Nb33 O23 2.093(5) . ?
Nb33 O41 2.290(6) . ?
Nb33 Nb34 3.3161(12) . ?
Nb34 O169 1.744(6) . ?
Nb34 O121 1.955(6) . ?
Nb34 O124 1.974(6) . ?
Nb34 O67 2.039(6) . ?
Nb34 O109 2.041(7) . ?
Nb34 O41 2.420(5) . ?
Nb35 O115 1.762(6) . ?
Nb35 O108 1.941(6) . ?
Nb35 O143 1.964(6) . ?
Nb35 O126 2.008(6) . ?
Nb35 O100 2.049(6) . ?
Nb35 O75 2.442(5) . ?
Nb36 O129 1.746(6) . ?
Nb36 O138 1.955(6) . ?
Nb36 O143 1.964(6) . ?
Nb36 O48 2.041(6) . ?
Nb36 O91 2.051(6) . ?
Nb36 O75 2.425(6) . ?
Dy1 O21 2.290(5) . ?
Dy1 O57 2.294(5) . ?
Dy1 O68 2.295(6) . ?
Dy1 O15 2.377(5) . ?
Dy1 O76 2.400(6) . ?
Dy1 O114 2.425(6) . ?
Dy1 O168 2.451(5) . ?
Dy1 O78 2.499(6) . ?
Dy1 C3 2.826(8) . ?
Dy1 C5 2.840(8) . ?
Dy1 K1 3.883(2) . ?
Dy1 K4 3.890(2) . ?
Dy2 O47 2.279(6) . ?
Dy2 O46 2.281(6) . ?
Dy2 O87 2.290(5) . ?
Dy2 O31 2.374(5) . ?
Dy2 O86 2.385(5) . ?
Dy2 O110 2.432(5) . ?
Dy2 O159 2.442(6) . ?
Dy2 O55 2.490(5) . ?
Dy2 C6 2.799(8) . ?
Dy2 C4 2.831(8) . ?
Dy2 K4 3.838(3) . ?
Dy2 K9 3.924(3) . ?
Dy3 O50 2.291(6) . ?
Dy3 O93 2.300(6) . ?
Dy3 O52 2.308(6) . ?
Dy3 O24 2.359(5) . ?
Dy3 O15 2.393(5) . ?
Dy3 O110 2.438(5) . ?
Dy3 O150 2.470(6) . ?
Dy3 O64 2.483(6) . ?
Dy3 C3 2.817(8) . ?
Dy3 C4 2.861(8) . ?
Dy3 K11 3.862(4) . ?
Dy3 K4 3.877(3) . ?
Dy4 O40 2.267(5) . ?
Dy4 O22 2.278(5) . ?
Dy4 O42 2.292(6) . ?
Dy4 O31 2.372(5) . ?
Dy4 O17 2.388(6) . ?
Dy4 O140 2.424(6) . ?
Dy4 O168 2.465(5) . ?
Dy4 O65 2.518(6) . ?
Dy4 C6 2.825(8) . ?
Dy4 C5 2.861(9) . ?
Dy4 K4 3.888(2) . ?
Dy4 K1 3.911(2) . ?
Co1 O174 2.075(11) . ?
Co1 O147 2.094(7) . ?
Co1 O120 2.141(6) 1_545 ?
Co1 O14 2.143(11) . ?
Co1 O181 2.193(11) . ?
Co1 O165 2.277(11) . ?
Co1 O173 2.289(8) . ?
K1 O65 2.830(6) . ?
K1 O78 2.848(6) . ?
K1 O22 2.851(6) . ?
K1 O57 2.883(6) . ?
K1 O14W 2.891(7) 2_835 ?
K1 O168 2.963(6) . ?
K1 O5W 3.004(8) . ?
K1 O60 3.210(6) . ?
K1 O32 3.218(12) . ?
K1 O38 3.401(6) . ?
K3 O2W 2.698(13) . ?
K3 O1W 2.722(8) . ?
K3 O3W 2.731(7) . ?
K3 O4 2.783(8) . ?
K3 O16 2.786(8) 2_735 ?
K3 O40 2.916(6) . ?
K3 O6 2.923(8) . ?
K3 O17 3.252(6) . ?
K3 P1 3.290(3) . ?
K3 K5 3.620(4) 2_735 ?
K3 K9 4.379(4) 2_735 ?
K4 O31 2.771(6) . ?
K4 O4W 2.793(7) 2_735 ?
K4 O15 2.815(6) . ?
K4 O10W 2.944(8) 2_735 ?
K4 O110 3.029(7) . ?
K4 O68 3.059(6) . ?
K4 O93 3.128(6) . ?
K4 O47 3.134(7) . ?
K4 O168 3.210(6) . ?
K4 O40 3.221(6) . ?
K4 C5 3.481(8) . ?
K4 C4 3.494(9) . ?
K5 O1W 2.816(7) 2_735 ?
K5 O3W 2.843(7) 2_735 ?
K5 O16 2.925(9) . ?
K5 O49 2.958(6) . ?
K5 O66 3.081(6) . ?
K5 O104 3.165(6) . ?
K5 O2W 3.396(15) 2_735 ?
K5 K3 3.620(4) 2_735 ?
K6 O145 2.722(8) . ?
K6 O32 2.755(13) . ?
K6 O60 2.761(6) . ?
K6 O70 2.765(6) 2_835 ?
K6 O77 2.853(7) . ?
K6 O80 2.873(7) 2_835 ?
K6 O97 3.050(6) 2_835 ?
K6 O73 3.094(6) . ?
K6 O14W 3.363(8) 2_835 ?
K6 Nb13 3.597(2) 2_835 ?
K6 Nb6 3.774(3) 2_835 ?
K7 O55 2.725(6) . ?
K7 O64 2.761(6) . ?
K7 O14W 2.816(8) . ?
K7 O52 2.935(6) . ?
K7 O87 3.011(6) . ?
K7 O32 3.095(13) 2_835 ?
K7 O110 3.275(7) . ?
K7 O5W 3.297(8) 2_835 ?
K9 O47 2.757(7) . ?
K9 O4 2.794(8) 2_735 ?
K9 O10W 2.853(9) . ?
K9 O86 2.927(7) . ?
K9 O4W 3.009(8) . ?
K9 O159 3.017(8) . ?
K9 O3W 3.065(8) 2_735 ?
K9 P1 3.640(4) 2_735 ?
K9 P1 3.723(4) . ?
K9 K9 3.824(9) 2_735 ?
K10 K10A 0.659(15) . ?
K10 O108 2.752(12) . ?
K10 O68 2.757(13) 2_735 ?
K10 O114 2.834(12) 2_735 ?
K10 O7 2.869(13) . ?
K10 O31W 2.904(16) . ?
K10 O10W 3.126(12) . ?
K10 O12 3.300(13) . ?
K10 P2 3.701(12) 2_735 ?
K10 Dy1 4.115(11) 2_735 ?
K10 K4 4.204(11) 2_735 ?
K10A O68 2.765(16) 2_735 ?
K10A O7 2.809(16) . ?
K10A O108 2.847(15) . ?
K10A O114 3.033(15) 2_735 ?
K10A O31W 3.249(18) . ?
K10A O15W 3.367(17) 2_735 ?
K10A O76 3.386(15) 2_735 ?
K10A P2 3.644(15) 2_735 ?
K10A Dy1 4.106(14) 2_735 ?
K10A Na1 4.562(15) . ?
K11 O93 2.751(7) . ?
K11 O13 2.842(15) . ?
K11 O150 2.853(8) . ?
K11 O24 2.957(7) . ?
K11 O16 2.983(10) . ?
K11 O4W 3.014(9) 2_735 ?
K11 O105 3.344(8) . ?
K11 P2 3.784(5) . ?
K11 K3 4.596(6) 2_735 ?
Na1 O7 2.255(6) . ?
Na1 O8 2.291(7) . ?
Na1 O11 2.382(11) . ?
Na1 O12 2.391(7) . ?
Na1 O10 2.422(10) . ?
Na1 O9 2.425(10) . ?
P3 O50 1.522(6) . ?
P3 O1 1.522(6) . ?
P3 O21 1.536(6) . ?
P3 C1 1.838(10) . ?
P2 O15W 1.519(6) . ?
P2 O93 1.521(6) . ?
P2 O68 1.530(6) . ?
P2 C1 1.839(10) . ?
P2 K10A 3.644(15) 2_735 ?
P2 K10 3.701(12) 2_735 ?
P1 O4 1.519(6) . ?
P1 O40 1.528(6) . ?
P1 O47 1.530(7) . ?
P1 C7 1.859(11) . ?
P1 K9 3.640(4) 2_735 ?
P4 O2 1.503(7) . ?
P4 O46 1.504(6) . ?
P4 O42 1.522(7) . ?
P4 C7 1.842(11) . ?
Na2 O32W 2.389(9) . ?
Na2 O32W 2.389(9) 2_926 ?
Na2 O27W 2.406(8) . ?
Na2 O27W 2.406(8) 2_926 ?
Na2 O36W 2.507(12) . ?
Na2 O36W 2.507(12) 2_926 ?
C4 O159 1.272(10) . ?
C4 O150 1.279(10) . ?
C4 O110 1.284(10) . ?
C5 O114 1.268(10) . ?
C5 O140 1.286(10) . ?
C5 O168 1.294(10) . ?
C1 C2 1.502(16) . ?
C1 O5 1.537(14) . ?
C7 O6 1.621(14) . ?
C7 C8 1.643(17) . ?
O15 C3 1.294(10) . ?
O31 C6 1.297(9) . ?
O37 Nb25 2.031(6) 2_835 ?
O44 Nb8 2.038(6) 2_835 ?
O51 Nb9 1.905(6) 2_835 ?
O55 C6 1.274(10) . ?
O64 C3 1.271(10) . ?
O65 C6 1.281(10) . ?
O68 K10 2.757(13) 2_735 ?
O68 K10A 2.765(16) 2_735 ?
O70 K6 2.765(6) 2_835 ?
O76 K10A 3.386(15) 2_735 ?
O78 C3 1.289(10) . ?
O80 K6 2.873(7) 2_835 ?
O97 Nb25 1.963(5) 2_835 ?
O97 K6 3.050(6) 2_835 ?
O114 K10 2.834(12) 2_735 ?
O114 K10A 3.033(16) 2_735 ?
O120 Co1 2.141(6) 1_565 ?
O139 Na1X 2.330(12) 2_835 ?
O139 Na1Y 2.523(12) 2_835 ?
O4 K9 2.794(8) 2_735 ?
O165 Na1Y 2.619(14) 2_825 ?
O165 Na1X 2.789(14) 2_825 ?
O4W K4 2.793(7) 2_735 ?
O4W K11 3.014(9) 2_735 ?
O10W K4 2.944(8) 2_735 ?
O3W K5 2.843(7) 2_735 ?
O3W K9 3.065(8) 2_735 ?
O14W K1 2.891(7) 2_835 ?
O14W K6 3.363(8) 2_835 ?
O1W K5 2.816(7) 2_735 ?
O2W K5 3.396(15) 2_735 ?
O5W K7 3.297(8) 2_835 ?
O15W K10A 3.367(17) 2_735 ?
O16 K3 2.786(8) 2_735 ?
O32 K7 3.095(13) 2_835 ?
O26W Na1X 2.161(12) . ?
O26W Na1Y 2.646(16) . ?
O173 O174 1.608(13) . ?
O37W O38W 1.05(2) . ?
Na1X Na1Y 0.745(10) . ?
Na1X O139 2.330(12) 2_835 ?
Na1X O165 2.789(14) 2_825 ?
Na1Y O139 2.523(12) 2_835 ?
Na1Y O165 2.619(14) 2_825 ?

loop_
_platon_squeeze_void_nr
_platon_squeeze_void_average_x
_platon_squeeze_void_average_y
_platon_squeeze_void_average_z
_platon_squeeze_void_volume
_platon_squeeze_void_count_electrons
1 -0.003 0.002 0.498 3099.5 503.5
2 0.481 0.787 0.106 7.2 5.6
3 0.518 0.213 0.894 7.2 6.3
